data_7154344
loop_
_publ_author_name
'Gilberg, Laura'
'Zhang, Ben'
'Zavalij, Peter Y.'
'Sindelar, Vladimir'
'Isaacs, Lyle'

_publ_section_title
;
 Acyclic cucurbit[n]uril-type molecular containers: influence of
 glycoluril oligomer length on their function as solubilizing agents.
;
_journal_issue 13
_journal_name_full 'Organic &amp; biomolecular chemistry'
_journal_page_first 4041
_journal_page_last 4050
_journal_paper_doi 10.1039/c5ob00184f
_journal_volume 13
_journal_year 2015
_chemical_formula_moiety '4Na, (C56 H62 N12 O22 S4), 2(C3 H6 O), 16(H2 O)'
_chemical_formula_sum 'C62 H74 N12 Na4 O40 S4'
_chemical_formula_weight 1847.53
_chemical_name_systematic Na2[CB@ac](ac).16H2O
_space_group_crystal_system triclinic
_space_group_IT_number 2
_space_group_name_Hall '-P 1'
_space_group_name_H-M_alt 'P -1'
_symmetry_cell_setting triclinic
_symmetry_space_group_name_Hall '-P 1'
_symmetry_space_group_name_H-M 'P -1'
_atom_sites_solution_hydrogens geom
_atom_sites_solution_primary direct
_atom_sites_solution_secondary difmap
_audit_creation_method 'SHELXL-2014 & ZCIF'
_audit_update_record
;
2015-01-27 deposited with the CCDC.
2015-02-23 downloaded from the CCDC.
;
_cell_angle_alpha 91.7320(10)
_cell_angle_beta 92.5540(10)
_cell_angle_gamma 111.9060(10)
_cell_formula_units_Z 8
_cell_length_a 22.3006(18)
_cell_length_b 22.3364(18)
_cell_length_c 36.666(3)
_cell_measurement_reflns_used 67827
_cell_measurement_temperature 120(2)
_cell_measurement_theta_max 28.9
_cell_measurement_theta_min 2.4
_cell_volume 16907(2)
_computing_cell_refinement Apex2
_computing_data_collection 'Apex2 (Bruker, 2010)'
_computing_data_reduction 'Apex2, Saint'
_computing_molecular_graphics 'XSHEL (Bruker, 2004)'
_computing_publication_material 'Apex2, SHELXL-2014, Platon (Spek, 1990)'
_computing_structure_refinement 'ShelXL-2014 (Sheldrick, 2014)'
_computing_structure_solution 'ShelXS-97 (Sheldrick, 2008)'
_diffrn_ambient_temperature 120(2)
_diffrn_detector 'CCD area detector'
_diffrn_detector_area_resol_mean 8.333
_diffrn_measured_fraction_theta_full 0.996
_diffrn_measured_fraction_theta_max 0.996
_diffrn_measurement_device_type 'Bruker Smart Apex II CCD'
_diffrn_measurement_method '\f and \w scans'
_diffrn_measurement_specimen_support 'MiTeGen loop'
_diffrn_orient_matrix_type standard
_diffrn_orient_matrix_UB_11 0.0406224
_diffrn_orient_matrix_UB_12 -0.0091583
_diffrn_orient_matrix_UB_13 0.0014676
_diffrn_orient_matrix_UB_21 0.0110626
_diffrn_orient_matrix_UB_22 0.0213724
_diffrn_orient_matrix_UB_23 0.0250841
_diffrn_orient_matrix_UB_31 -0.0239143
_diffrn_orient_matrix_UB_32 -0.0423531
_diffrn_orient_matrix_UB_33 0.0107644
_diffrn_radiation_monochromator graphite
_diffrn_radiation_type MoK\a
_diffrn_radiation_wavelength 0.71073
_diffrn_reflns_av_R_equivalents 0.0266
_diffrn_reflns_av_unetI/netI 0.0334
_diffrn_reflns_Laue_measured_fraction_full 0.996
_diffrn_reflns_Laue_measured_fraction_max 0.996
_diffrn_reflns_limit_h_max 26
_diffrn_reflns_limit_h_min -26
_diffrn_reflns_limit_k_max 26
_diffrn_reflns_limit_k_min -26
_diffrn_reflns_limit_l_max 43
_diffrn_reflns_limit_l_min -43
_diffrn_reflns_number 174281
_diffrn_reflns_point_group_measured_fraction_full 0.996
_diffrn_reflns_point_group_measured_fraction_max 0.996
_diffrn_reflns_theta_full 25.000
_diffrn_reflns_theta_max 25.000
_diffrn_reflns_theta_min 1.841
_diffrn_source 'sealed tube'
_exptl_absorpt_coefficient_mu 0.231
_exptl_absorpt_correction_T_max 0.905
_exptl_absorpt_correction_T_min 0.820
_exptl_absorpt_correction_type multi-scan
_exptl_absorpt_process_details 'SADABS (Sheldrick, 2008)'
_exptl_crystal_colour colourless
_exptl_crystal_density_diffrn 1.452
_exptl_crystal_density_method 'not measured'
_exptl_crystal_description prism
_exptl_crystal_F_000 7664
_exptl_crystal_id LG38-1.1.1
_exptl_crystal_recrystallization_method 'Re-crystallisation from solvent: '
_exptl_crystal_size_max 0.47
_exptl_crystal_size_mid 0.46
_exptl_crystal_size_min 0.43
_refine_diff_density_max 2.302
_refine_diff_density_min -1.479
_refine_diff_density_rms 0.129
_refine_ls_extinction_method none
_refine_ls_goodness_of_fit_ref 1.386
_refine_ls_hydrogen_treatment constr
_refine_ls_matrix_type full
_refine_ls_number_parameters 5173
_refine_ls_number_reflns 59348
_refine_ls_number_restraints 3971
_refine_ls_restrained_S_all 1.381
_refine_ls_R_factor_all 0.1519
_refine_ls_R_factor_gt 0.1228
_refine_ls_shift/su_max 0.006
_refine_ls_shift/su_mean 0.000
_refine_ls_structure_factor_coef Fsqd
_refine_ls_weighting_details 'w=1/[\s^2^(Fo^2^)+(0.0200P)^2^+99.0000P] where P=(Fo^2^+2Fc^2^)/3'
_refine_ls_weighting_scheme calc
_refine_ls_wR_factor_gt 0.2293
_refine_ls_wR_factor_ref 0.2422
_reflns_Friedel_coverage 0.000
_reflns_number_gt 43364
_reflns_number_total 59348
_reflns_threshold_expression 'I > 2\s(I)'
_cod_data_source_file c5ob00184f2.cif
_cod_data_source_block 2607
_cod_depositor_comments 'Adding full bibliography for 7154344.cif.'
_cod_original_sg_symbol_H-M P-1
_cod_database_code 7154344
_shelx_shelxl_version_number 2014/7
_shelx_space_group_comment
;
The symmetry employed for this shelxl refinement is uniquely defined
by the following loop, which should always be used as a source of
symmetry information in preference to the above space-group names.
They are only intended as comments.
;
_shelx_estimated_absorpt_t_min 0.899
_shelx_estimated_absorpt_t_max 0.907

loop_
_space_group_symop_operation_xyz
'x, y, z'
'-x, -y, -z'

loop_
_atom_site_label
_atom_site_type_symbol
_atom_site_fract_x
_atom_site_fract_y
_atom_site_fract_z
_atom_site_U_iso_or_equiv
_atom_site_adp_type
_atom_site_occupancy
_atom_site_site_symmetry_order
_atom_site_calc_flag
_atom_site_refinement_flags_posn
_atom_site_refinement_flags_adp
_atom_site_refinement_flags_occupancy
_atom_site_disorder_assembly
_atom_site_disorder_group
Na1 Na 0.07659(10) 0.00713(10) 0.94605(6) 0.0237(5) Uani 1 1 d . . . . .
Na2 Na 0.95551(10) 0.01338(11) 0.89432(6) 0.0254(5) Uani 1 1 d . . . . .
Na3 Na 0.54805(11) 0.48743(11) 0.60551(7) 0.0305(5) Uani 1 1 d . . . . .
Na4 Na 0.84728(12) 0.10708(11) 0.86065(7) 0.0322(6) Uani 1 1 d . . . . .
Na5 Na 0.42766(12) 0.49794(13) 0.55630(7) 0.0392(6) Uani 1 1 d . . . . .
Na6 Na 0.02038(12) 0.45398(12) 0.66104(7) 0.0325(6) Uani 1 1 d . . . . .
Na7 Na 0.48912(13) 0.05374(12) 0.84329(7) 0.0377(6) Uani 1 1 d . . . . .
Na8 Na 0.83132(14) 0.92573(14) 0.83490(9) 0.0242(11) Uani 0.688(9) 1 d . . . . .
Na9 Na 0.9207(5) 0.5683(4) 0.5992(2) 0.104(4) Uani 0.587(13) 1 d . . . . .
Na10 Na 0.91580(12) 0.35606(13) 0.60486(7) 0.0312(5) Uani 0.904(4) 1 d . U P A 1
Na11 Na 0.78100(12) 0.21382(13) 0.59368(7) 0.0312(5) Uani 0.904(4) 1 d . U P A 1
Na12 Na 0.64842(15) 0.39267(14) 0.64200(8) 0.0409(8) Uani 0.892(5) 1 d . . P B 1
Na13 Na 0.72091(17) 0.29065(17) 0.90751(10) 0.0325(12) Uani 0.676(9) 1 d . U . C 1
Na14 Na 0.58994(17) 0.14979(18) 0.89573(10) 0.0312(12) Uani 0.661(9) 1 d . U . D 1
Na15 Na 0.8125(3) 0.8330(3) 0.73895(17) 0.0444(9) Uani 0.466(4) 1 d . . P E 1
Na16 Na 0.7792(3) 0.7656(2) 0.78409(15) 0.0444(9) Uani 0.534(4) 1 d . U P E 4
Na17 Na 0.1182(4) 0.7332(4) 0.4925(2) 0.045(3) Uani 0.403(11) 1 d . . . F 1
Na18 Na 0.8202(2) 0.6888(2) 0.64841(12) 0.0157(16) Uani 0.429(8) 1 d . . . G 1
Na19 Na 0.6721(4) 0.5743(4) 0.6640(3) 0.065(2) Uani 0.389(9) 1 d . U . H 1
Na20 Na 0.6698(3) 0.6991(3) 0.67344(16) 0.0397(14) Uani 0.452(8) 1 d . U . H 1
Na21 Na 0.8590(12) 0.2732(12) 0.6078(7) 0.0312(5) Uani 0.096(4) 1 d . U P A 2
Na22 Na 0.6790(12) 0.3599(12) 0.6906(7) 0.0409(8) Uani 0.108(5) 1 d . U P B 2
Na23 Na 0.6143(3) 1.0358(3) 0.93221(17) 0.0273(18) Uani 0.365(8) 1 d . U . I 2
Na24 Na 0.6448(3) 0.2301(3) 0.89299(17) 0.0265(15) Uiso 0.357(7) 1 d . U . C 2
C5A C 0.8787(4) 0.0632(4) 0.4433(2) 0.0237(13) Uani 0.6614(4) 1 d D U P J 1
H5A H 0.9044 0.1072 0.4399 0.028 Uiso 0.6614(4) 1 calc R U P J 1
C6A C 0.8283(4) 0.0300(4) 0.4185(2) 0.0273(13) Uani 0.6614(4) 1 d D U P J 1
H6A H 0.8183 0.0512 0.3984 0.033 Uiso 0.6614(4) 1 calc R U P J 1
C7A C 0.7894(5) -0.0392(4) 0.4233(3) 0.0294(13) Uani 0.6614(4) 1 d D U P J 1
H7A H 0.7554 -0.0632 0.4058 0.035 Uiso 0.6614(4) 1 calc R U P J 1
C8A C 0.8029(4) -0.0672(4) 0.4525(2) 0.0266(11) Uani 0.6614(4) 1 d D U P J 1
H8A H 0.7773 -0.1112 0.4557 0.032 Uiso 0.6614(4) 1 calc R U P J 1
C9A C 0.8539(4) -0.0341(4) 0.4788(2) 0.0235(11) Uani 0.6614(4) 1 d D U P J 1
C10A C 0.8928(4) 0.0323(4) 0.4741(2) 0.0203(10) Uani 0.6614(4) 1 d D U P J 1
C11A C 0.9447(4) 0.0639(4) 0.5006(2) 0.0202(10) Uani 0.6614(4) 1 d D U P J 1
O12A O 0.9891(3) 0.1254(3) 0.49208(15) 0.0206(9) Uani 0.6614(4) 1 d D U P J 1
C13A C 0.9735(4) 0.1807(4) 0.5024(2) 0.0233(12) Uani 0.6614(4) 1 d D U P J 1
H13A H 0.9736 0.1855 0.5293 0.028 Uiso 0.6614(4) 1 calc R U P J 1
H13B H 0.9301 0.1753 0.4918 0.028 Uiso 0.6614(4) 1 calc R U P J 1
C14A C 1.0244(4) 0.2389(4) 0.4879(2) 0.0249(13) Uani 0.6614(4) 1 d D U P J 1
H14A H 1.0189 0.2779 0.4982 0.030 Uiso 0.6614(4) 1 calc R U P J 1
H14B H 1.0673 0.2405 0.4972 0.030 Uiso 0.6614(4) 1 calc R U P J 1
C15A C 1.0252(5) 0.2430(5) 0.4473(2) 0.0334(12) Uani 0.6614(4) 1 d D U P J 1
H15A H 1.0178 0.1996 0.4362 0.040 Uiso 0.6614(4) 1 calc R U P J 1
H15B H 1.0688 0.2724 0.4411 0.040 Uiso 0.6614(4) 1 calc R U P J 1
S16A S 0.96662(13) 0.27076(13) 0.42705(7) 0.0363(6) Uani 0.6614(4) 1 d D U P J 1
O17A O 0.9049(4) 0.2309(4) 0.4403(2) 0.0426(15) Uani 0.6614(4) 1 d D U P J 1
O18A O 0.9839(4) 0.3374(3) 0.43992(19) 0.0428(14) Uani 0.6614(4) 1 d D U P J 1
O19A O 0.9708(4) 0.2662(4) 0.38729(18) 0.0544(18) Uani 0.6614(4) 1 d D U P J 1
C20A C 0.8697(4) -0.0636(4) 0.5091(2) 0.0204(9) Uani 0.6614(4) 1 d D U P J 1
O21A O 0.8367(3) -0.1293(3) 0.51062(16) 0.0226(10) Uani 0.6614(4) 1 d D U P J 1
C22A C 0.7770(4) -0.1483(4) 0.5294(2) 0.0266(12) Uani 0.6614(4) 1 d D U P J 1
H22A H 0.7446 -0.1358 0.5157 0.032 Uiso 0.6614(4) 1 calc R U P J 1
H22B H 0.7850 -0.1271 0.5542 0.032 Uiso 0.6614(4) 1 calc R U P J 1
C23A C 0.7530(4) -0.2210(4) 0.5316(3) 0.0287(12) Uani 0.6614(4) 1 d D U P J 1
H23A H 0.7502 -0.2412 0.5068 0.034 Uiso 0.6614(4) 1 calc R U P J 1
H23B H 0.7090 -0.2371 0.5409 0.034 Uiso 0.6614(4) 1 calc R U P J 1
C24A C 0.7985(4) -0.2401(4) 0.5568(3) 0.0309(11) Uani 0.6614(4) 1 d D U P J 1
H24A H 0.7951 -0.2266 0.5824 0.037 Uiso 0.6614(4) 1 calc R U P J 1
H24B H 0.8437 -0.2173 0.5502 0.037 Uiso 0.6614(4) 1 calc R U P J 1
S25A S 0.77956(12) -0.32395(11) 0.55361(7) 0.0332(5) Uani 0.6614(4) 1 d D U P J 1
O26A O 0.7090(3) -0.3518(4) 0.5576(2) 0.0536(17) Uani 0.6614(4) 1 d D U P J 1
O27A O 0.8173(3) -0.3395(3) 0.5821(2) 0.0524(17) Uani 0.6614(4) 1 d D U P J 1
O28A O 0.7967(4) -0.3391(3) 0.51853(19) 0.0458(14) Uani 0.6614(4) 1 d D U P J 1
C29A C 0.9574(4) 0.0367(4) 0.5304(2) 0.0166(10) Uani 0.6614(4) 1 d D U P J 1
C30A C 0.9185(4) -0.0303(4) 0.5352(2) 0.0177(10) Uani 0.6614(4) 1 d D U P J 1
C31A C 1.0143(4) 0.0732(4) 0.55723(19) 0.0169(9) Uani 0.6614(4) 1 d D U P J 1
H31A H 1.0464 0.0525 0.5558 0.020 Uiso 0.6614(4) 1 calc R U P J 1
H31B H 1.0350 0.1177 0.5489 0.020 Uiso 0.6614(4) 1 calc R U P J 1
C32A C 0.9328(4) -0.0651(4) 0.5664(2) 0.0192(9) Uani 0.6614(4) 1 d D U P J 1
H32A H 0.9002 -0.1098 0.5655 0.023 Uiso 0.6614(4) 1 calc R U P J 1
H32B H 0.9758 -0.0677 0.5638 0.023 Uiso 0.6614(4) 1 calc R U P J 1
N33A N 1.0006(3) 0.0779(3) 0.59608(16) 0.0158(8) Uani 0.6614(4) 1 d D U P J 1
C34A C 0.9882(3) 0.0214(4) 0.6175(2) 0.0159(8) Uani 0.6614(4) 1 d D U P J 1
C35A C 1.0463(4) 0.0025(4) 0.6243(3) 0.0174(13) Uani 0.6614(4) 1 d D U P J 1
H35A H 1.0397 -0.0375 0.6100 0.026 Uiso 0.6614(4) 1 calc R U P J 1
H35B H 1.0514 -0.0043 0.6503 0.026 Uiso 0.6614(4) 1 calc R U P J 1
H35C H 1.0854 0.0371 0.6169 0.026 Uiso 0.6614(4) 1 calc R U P J 1
N36A N 0.9326(3) -0.0339(3) 0.60185(17) 0.0166(8) Uani 0.6614(4) 1 d D U P J 1
C37A C 0.9686(4) 0.1159(4) 0.6078(2) 0.0145(9) Uani 0.6614(4) 1 d D U P J 1
O38A O 0.9650(3) 0.1623(3) 0.59272(18) 0.0193(11) Uani 0.6614(4) 1 d D U P J 1
C39A C 0.8870(3) -0.0590(4) 0.6264(2) 0.0170(11) Uani 0.6614(4) 1 d D U P J 1
O40A O 0.8382(3) -0.1096(3) 0.62127(16) 0.0193(12) Uani 0.6614(4) 1 d D U P J 1
C5E C 0.8508(7) 0.0132(7) 0.4500(4) 0.0271(12) Uani 0.3386(4) 1 d D U P J 2
H5E H 0.8762 0.0563 0.4445 0.032 Uiso 0.3386(4) 1 calc R U P J 2
C6E C 0.7969(8) -0.0211(7) 0.4280(5) 0.0293(16) Uani 0.3386(4) 1 d D U P J 2
H6E H 0.7853 -0.0031 0.4070 0.035 Uiso 0.3386(4) 1 calc R U P J 2
C7E C 0.7568(7) -0.0877(6) 0.4382(4) 0.0317(17) Uani 0.3386(4) 1 d D U P J 2
H7E H 0.7183 -0.1125 0.4240 0.038 Uiso 0.3386(4) 1 calc R U P J 2
C8E C 0.7752(7) -0.1125(7) 0.4673(4) 0.0291(16) Uani 0.3386(4) 1 d D U P J 2
H8E H 0.7497 -0.1555 0.4728 0.035 Uiso 0.3386(4) 1 calc R U P J 2
C9E C 0.8308(6) -0.0777(6) 0.4904(4) 0.0266(13) Uani 0.3386(4) 1 d D U P J 2
C10E C 0.8697(7) -0.0137(6) 0.4808(4) 0.0238(12) Uani 0.3386(4) 1 d D U P J 2
C11E C 0.9247(6) 0.0214(6) 0.5049(4) 0.0224(11) Uani 0.3386(4) 1 d D U P J 2
O12E O 0.9668(5) 0.0807(5) 0.4930(3) 0.0239(13) Uani 0.3386(4) 1 d D U P J 2
C13E C 0.9544(7) 0.1388(6) 0.5005(4) 0.0251(14) Uani 0.3386(4) 1 d D U P J 2
H13C H 0.9585 0.1493 0.5272 0.030 Uiso 0.3386(4) 1 calc R U P J 2
H13D H 0.9102 0.1330 0.4912 0.030 Uiso 0.3386(4) 1 calc R U P J 2
C14E C 1.0040(8) 0.1920(6) 0.4814(4) 0.0278(13) Uani 0.3386(4) 1 d D U P J 2
H14C H 0.9947 0.1833 0.4547 0.033 Uiso 0.3386(4) 1 calc R U P J 2
H14D H 1.0472 0.1905 0.4873 0.033 Uiso 0.3386(4) 1 calc R U P J 2
C15E C 1.0070(9) 0.2592(6) 0.4908(5) 0.0306(14) Uani 0.3386(4) 1 d D U P J 2
H15C H 1.0432 0.2904 0.4783 0.037 Uiso 0.3386(4) 1 calc R U P J 2
H15D H 1.0171 0.2683 0.5175 0.037 Uiso 0.3386(4) 1 calc R U P J 2
S16E S 0.9358(4) 0.2726(4) 0.4791(2) 0.0336(13) Uani 0.1850(4) 1 d D U P J 2
O17E O 0.8865(9) 0.2299(9) 0.5010(5) 0.034(3) Uani 0.1850(4) 1 d D U P J 2
O18E O 0.9523(11) 0.3398(6) 0.4887(5) 0.033(2) Uani 0.1850(4) 1 d D U P J 2
O19E O 0.9166(12) 0.2602(12) 0.4401(3) 0.035(2) Uani 0.1850(4) 1 d D U P J 2
C20E C 0.8544(7) -0.1031(6) 0.5204(4) 0.0254(12) Uani 0.3386(4) 1 d D U P J 2
O21E O 0.8281(5) -0.1689(5) 0.5233(3) 0.0307(14) Uani 0.3386(4) 1 d D U P J 2
C22E C 0.7762(7) -0.1949(6) 0.5478(5) 0.0342(15) Uani 0.3386(4) 1 d D U P J 2
H22C H 0.7393 -0.1824 0.5406 0.041 Uiso 0.3386(4) 1 calc R U P J 2
H22D H 0.7915 -0.1782 0.5732 0.041 Uiso 0.3386(4) 1 calc R U P J 2
C23E C 0.7556(6) -0.2680(6) 0.5449(5) 0.0381(14) Uani 0.3386(4) 1 d D U P J 2
H23C H 0.7328 -0.2846 0.5207 0.046 Uiso 0.3386(4) 1 calc R U P J 2
H23D H 0.7248 -0.2872 0.5639 0.046 Uiso 0.3386(4) 1 calc R U P J 2
C24E C 0.8129(7) -0.2894(5) 0.5496(5) 0.0434(14) Uani 0.3386(4) 1 d D U P J 2
H24C H 0.8339 -0.2749 0.5743 0.052 Uiso 0.3386(4) 1 calc R U P J 2
H24D H 0.8450 -0.2676 0.5317 0.052 Uiso 0.3386(4) 1 calc R U P J 2
S25E S 0.7918(3) -0.3739(3) 0.54367(17) 0.0546(11) Uani 0.3386(4) 1 d D U P J 2
O26E O 0.8546(5) -0.3811(7) 0.5451(5) 0.067(3) Uani 0.3386(4) 1 d D U P J 2
O27E O 0.7538(6) -0.4035(6) 0.5739(3) 0.053(2) Uani 0.3386(4) 1 d D U P J 2
O28E O 0.7553(7) -0.3951(7) 0.5100(3) 0.058(3) Uani 0.3386(4) 1 d D U P J 2
C29E C 0.9434(6) 0.0014(6) 0.5346(3) 0.0201(11) Uani 0.3386(4) 1 d D U P J 2
C30E C 0.9072(6) -0.0652(6) 0.5428(3) 0.0222(12) Uani 0.3386(4) 1 d D U P J 2
C31E C 1.0038(6) 0.0395(7) 0.5587(3) 0.0169(9) Uani 0.3386(4) 1 d D U P J 2
H31C H 1.0338 0.0162 0.5577 0.020 Uiso 0.3386(4) 1 calc R U P J 2
H31D H 1.0253 0.0818 0.5480 0.020 Uiso 0.3386(4) 1 calc R U P J 2
C32E C 0.9292(7) -0.0938(6) 0.5746(3) 0.0192(9) Uani 0.3386(4) 1 d D U P J 2
H32C H 0.8993 -0.1392 0.5760 0.023 Uiso 0.3386(4) 1 calc R U P J 2
H32D H 0.9727 -0.0938 0.5704 0.023 Uiso 0.3386(4) 1 calc R U P J 2
N33E N 0.9951(5) 0.0516(5) 0.5976(3) 0.0158(8) Uani 0.3386(4) 1 d D U P J 2
C34E C 0.9862(5) -0.0003(5) 0.6223(3) 0.0159(8) Uani 0.3386(4) 1 d D U P J 2
C35E C 1.0457(6) -0.0168(7) 0.6299(5) 0.0174(13) Uani 0.3386(4) 1 d D U P J 2
H35D H 1.0636 -0.0229 0.6068 0.026 Uiso 0.3386(4) 1 calc R U P J 2
H35E H 1.0336 -0.0567 0.6431 0.026 Uiso 0.3386(4) 1 calc R U P J 2
H35F H 1.0784 0.0185 0.6448 0.026 Uiso 0.3386(4) 1 calc R U P J 2
N36E N 0.9319(5) -0.0592(5) 0.6093(3) 0.0166(8) Uani 0.3386(4) 1 d D U P J 2
C37E C 0.9664(7) 0.0932(6) 0.6085(4) 0.0145(9) Uani 0.3386(4) 1 d D U P J 2
O38E O 0.9610(6) 0.1370(5) 0.5915(4) 0.0193(11) Uani 0.3386(4) 1 d D U P J 2
C39E C 0.8850(6) -0.0781(6) 0.6337(4) 0.0170(11) Uani 0.3386(4) 1 d D U P J 2
O40E O 0.8371(5) -0.1300(5) 0.6307(3) 0.0193(12) Uani 0.3386(4) 1 d D U P J 2
S16I S 0.9462(5) 0.3083(5) 0.4796(3) 0.0291(16) Uani 0.1537(4) 1 d D U P K 3
O17I O 0.8966(12) 0.2573(10) 0.4965(7) 0.034(3) Uani 0.1537(4) 1 d D U P K 3
O18I O 0.9549(12) 0.3728(7) 0.4920(6) 0.031(3) Uani 0.1537(4) 1 d D U P K 3
O19I O 0.9388(13) 0.3014(12) 0.4399(3) 0.031(2) Uani 0.1537(4) 1 d D U P K 3
N41A N 0.9428(2) 0.0884(3) 0.64140(13) 0.0299(12) Uani 1 1 d . . . . .
C42A C 0.9598(3) 0.0348(3) 0.65415(16) 0.0311(15) Uani 1 1 d . . . . .
C43A C 1.0061(3) 0.0540(3) 0.68813(16) 0.0325(15) Uani 1 1 d . . . . .
H43A H 0.9836 0.0621 0.7090 0.049 Uiso 1 1 calc R U . . .
H43B H 1.0433 0.0933 0.6839 0.049 Uiso 1 1 calc R U . . .
H43C H 1.0211 0.0189 0.6934 0.049 Uiso 1 1 calc R U . . .
N44A N 0.9036(2) -0.0244(3) 0.65931(13) 0.0288(12) Uani 1 1 d . . . . .
C45A C 0.9213(3) 0.1287(3) 0.66478(16) 0.0278(14) Uani 1 1 d . . . . .
H45A H 0.9321 0.1713 0.6541 0.033 Uiso 1 1 calc R U . . .
H45B H 0.9452 0.1356 0.6889 0.033 Uiso 1 1 calc R U . . .
C46A C 0.8635(3) -0.0368(3) 0.69032(16) 0.0259(13) Uani 1 1 d . . . . .
H46A H 0.8915 -0.0184 0.7128 0.031 Uiso 1 1 calc R U . . .
H46B H 0.8429 -0.0841 0.6925 0.031 Uiso 1 1 calc R U . . .
N47A N 0.8526(2) 0.1016(2) 0.66995(12) 0.0241(11) Uani 1 1 d . . . . .
C48A C 0.8250(3) 0.0564(3) 0.69837(15) 0.0220(12) Uani 1 1 d . . . . .
H48A H 0.8507 0.0706 0.7223 0.026 Uiso 1 1 calc R U . . .
N49A N 0.8133(2) -0.0101(2) 0.68805(13) 0.0237(11) Uani 1 1 d . . . . .
C50A C 0.8144(3) 0.1359(3) 0.66115(16) 0.0260(13) Uani 1 1 d . . . . .
O51A O 0.8298(2) 0.1826(2) 0.64210(12) 0.0334(10) Uani 1 1 d . . . . .
C52A C 0.7494(3) -0.0469(3) 0.68284(14) 0.0223(12) Uani 1 1 d . . . . .
O53A O 0.72593(19) -0.1059(2) 0.67628(12) 0.0302(10) Uani 1 1 d . . . . .
N54A N 0.7564(2) 0.1075(2) 0.67681(13) 0.0234(11) Uani 1 1 d . . . . .
C55A C 0.7561(3) 0.0567(3) 0.70040(15) 0.0219(12) Uani 1 1 d . . . . .
H55A H 0.7464 0.0653 0.7260 0.026 Uiso 1 1 calc R U . . .
N56A N 0.7149(2) -0.0076(2) 0.68608(13) 0.0215(10) Uani 1 1 d . . . . .
C57A C 0.7102(3) 0.1385(3) 0.67794(17) 0.0256(13) Uani 1 1 d . . . . .
H57A H 0.7311 0.1836 0.6706 0.031 Uiso 1 1 calc R U . . .
H57B H 0.6976 0.1401 0.7034 0.031 Uiso 1 1 calc R U . . .
C58A C 0.6453(3) -0.0332(3) 0.68841(16) 0.0252(13) Uani 1 1 d . . . . .
H58A H 0.6351 -0.0209 0.7129 0.030 Uiso 1 1 calc R U . . .
H58B H 0.6293 -0.0809 0.6861 0.030 Uiso 1 1 calc R U . . .
N59A N 0.6520(2) 0.1060(2) 0.65423(13) 0.0219(10) Uani 1 1 d . . . . .
C60A C 0.5975(3) 0.0481(3) 0.66376(15) 0.0221(12) Uani 1 1 d . . . . .
C61A C 0.5739(3) 0.0586(3) 0.70066(16) 0.0323(15) Uani 1 1 d . . . . .
H61A H 0.5383 0.0192 0.7067 0.048 Uiso 1 1 calc R U . . .
H61B H 0.5587 0.0944 0.6998 0.048 Uiso 1 1 calc R U . . .
H61C H 0.6095 0.0689 0.7194 0.048 Uiso 1 1 calc R U . . .
N62A N 0.6110(2) -0.0109(2) 0.66083(12) 0.0216(10) Uani 1 1 d . . . . .
C63A C 0.6384(3) 0.1342(3) 0.62448(15) 0.0203(12) Uani 1 1 d . . . . .
O64A O 0.67417(18) 0.18445(18) 0.61182(11) 0.0251(9) Uani 1 1 d . . . . .
C65A C 0.5888(3) -0.0443(3) 0.62771(16) 0.0225(12) Uani 1 1 d . . . . .
O66A O 0.5975(2) -0.09273(19) 0.61721(11) 0.0279(9) Uani 1 1 d . . . . .
N67A N 0.5759(2) 0.0991(2) 0.61138(13) 0.0212(10) Uani 1 1 d . . . . .
C68A C 0.5482(3) 0.0387(3) 0.62989(16) 0.0228(12) Uani 1 1 d . . . . .
C69A C 0.4787(3) 0.0251(3) 0.63893(18) 0.0328(15) Uani 1 1 d . . . . .
H69A H 0.4536 0.0279 0.6168 0.049 Uiso 1 1 calc R U . . .
H69B H 0.4779 0.0570 0.6576 0.049 Uiso 1 1 calc R U . . .
H69C H 0.4597 -0.0183 0.6481 0.049 Uiso 1 1 calc R U . . .
N70A N 0.5535(2) -0.0151(2) 0.60917(12) 0.0210(10) Uani 1 1 d . . . . .
C71A C 0.5538(3) 0.1062(3) 0.57406(15) 0.0232(12) Uani 1 1 d . . . . .
H71A H 0.5693 0.1528 0.5695 0.028 Uiso 1 1 calc R U . . .
H71B H 0.5059 0.0894 0.5725 0.028 Uiso 1 1 calc R U . . .
C72A C 0.5227(3) -0.0366(3) 0.57258(16) 0.0246(13) Uani 1 1 d . . . . .
H72A H 0.4786 -0.0359 0.5720 0.029 Uiso 1 1 calc R U . . .
H72B H 0.5184 -0.0819 0.5676 0.029 Uiso 1 1 calc R U . . .
C73A C 0.5756(3) 0.0724(3) 0.54396(15) 0.0218(12) Uani 1 1 d . . . . .
C74A C 0.5592(3) 0.0040(3) 0.54258(15) 0.0208(12) Uani 1 1 d . . . . .
C75A C 0.6107(3) 0.1081(3) 0.51681(16) 0.0229(12) Uani 1 1 d . . . . .
O76A O 0.63278(18) 0.17505(18) 0.51932(11) 0.0261(9) Uani 1 1 d . . . . .
C77A C 0.5913(3) 0.2042(3) 0.5022(2) 0.0386(16) Uani 1 1 d . . . . .
H77A H 0.5510 0.1939 0.5152 0.046 Uiso 1 1 calc R U . . .
H77B H 0.5797 0.1880 0.4764 0.046 Uiso 1 1 calc R U . . .
C78A C 0.6292(5) 0.2756(4) 0.5043(2) 0.065(2) Uani 1 1 d . . . . .
H78A H 0.6682 0.2855 0.4901 0.078 Uiso 1 1 calc R U . . .
H78B H 0.6024 0.2982 0.4938 0.078 Uiso 1 1 calc R U . . .
C79A C 0.6480(5) 0.2972(4) 0.5415(2) 0.064(2) Uani 1 1 d . . . . .
H79A H 0.6669 0.2683 0.5531 0.076 Uiso 1 1 calc R U . . .
H79B H 0.6090 0.2940 0.5545 0.076 Uiso 1 1 calc R U . . .
S80A S 0.70836(9) 0.38267(9) 0.54686(5) 0.0408(4) Uani 1 1 d . . . . .
O81A O 0.7271(3) 0.3879(3) 0.58545(15) 0.0566(15) Uani 1 1 d . . . . .
O82A O 0.6711(2) 0.4222(2) 0.53780(12) 0.0342(10) Uani 1 1 d . . . . .
O83A O 0.7608(4) 0.3936(4) 0.5243(2) 0.109(3) Uani 1 1 d . . . . .
C84A C 0.5776(3) -0.0248(3) 0.51358(15) 0.0227(12) Uani 1 1 d . . . . .
O85A O 0.56181(19) -0.09084(18) 0.51143(11) 0.0251(9) Uani 1 1 d . . . . .
C86A C 0.6143(3) -0.1085(3) 0.52558(18) 0.0320(14) Uani 1 1 d . . . . .
H86A H 0.6239 -0.0955 0.5519 0.038 Uiso 1 1 calc R U . . .
H86B H 0.6538 -0.0864 0.5125 0.038 Uiso 1 1 calc R U . . .
C87A C 0.5933(3) -0.1811(3) 0.52000(17) 0.0329(15) Uani 1 1 d . . . . .
H87A H 0.6262 -0.1948 0.5321 0.040 Uiso 1 1 calc R U . L 1
H87B H 0.5520 -0.2023 0.5318 0.040 Uiso 1 1 calc R U . L 1
C88A C 0.5844(3) -0.2031(3) 0.48025(18) 0.0340(14) Uani 0.517(13) 1 d D U P M 1
H88A H 0.6240 -0.1782 0.4679 0.041 Uiso 0.517(13) 1 calc R U P M 1
H88B H 0.5480 -0.1938 0.4688 0.041 Uiso 0.517(13) 1 calc R U P M 1
S89A S 0.5683(3) -0.2874(2) 0.47345(18) 0.0361(7) Uani 0.517(13) 1 d D U P M 1
O90A O 0.5289(6) -0.3170(5) 0.5031(3) 0.057(3) Uani 0.517(13) 1 d D U P M 1
O91A O 0.5390(8) -0.3074(6) 0.4375(3) 0.055(2) Uani 0.517(13) 1 d D U P M 1
O92A O 0.6319(5) -0.2917(6) 0.4782(3) 0.054(3) Uani 0.517(13) 1 d D U P M 1
C88E C 0.5844(3) -0.2031(3) 0.48025(18) 0.0340(14) Uani 0.483(13) 1 d D U P M 2
H88Y H 0.6262 -0.1831 0.4688 0.041 Uiso 0.483(13) 1 calc R U P M 2
H88Z H 0.5528 -0.1877 0.4679 0.041 Uiso 0.483(13) 1 calc R U P M 2
S89E S 0.5567(3) -0.2889(2) 0.47323(19) 0.0361(7) Uani 0.483(13) 1 d D U P M 2
O90E O 0.4961(6) -0.3137(7) 0.4909(4) 0.094(5) Uani 0.483(13) 1 d D U P M 2
O91E O 0.5527(8) -0.3038(7) 0.4350(3) 0.055(2) Uani 0.483(13) 1 d D U P M 2
O92E O 0.6049(7) -0.3069(6) 0.4933(5) 0.097(5) Uani 0.483(13) 1 d D U P M 2
C93A C 0.6299(3) 0.0797(3) 0.48683(16) 0.0245(13) Uani 1 1 d . . . . .
C94A C 0.6118(3) 0.0115(3) 0.48448(16) 0.0253(13) Uani 1 1 d . . . . .
C95A C 0.6291(3) -0.0175(3) 0.45412(16) 0.0280(13) Uani 1 1 d . . . . .
H95A H 0.6163 -0.0632 0.4521 0.034 Uiso 1 1 calc R U . . .
C96A C 0.6639(3) 0.0190(3) 0.42768(17) 0.0344(15) Uani 1 1 d . . . . .
H96A H 0.6748 -0.0013 0.4073 0.041 Uiso 1 1 calc R U . . .
C97A C 0.6838(3) 0.0864(3) 0.43036(17) 0.0365(16) Uani 1 1 d . . . . .
H97A H 0.7091 0.1116 0.4121 0.044 Uiso 1 1 calc R U . . .
C98A C 0.6672(3) 0.1159(3) 0.45877(18) 0.0320(15) Uani 1 1 d . . . . .
H98A H 0.6807 0.1616 0.4600 0.038 Uiso 1 1 calc R U . . .
C5B C 0.7247(4) 0.6135(5) 1.0320(2) 0.063(2) Uani 1 1 d . U . . .
H5B H 0.7505 0.6566 1.0267 0.076 Uiso 1 1 calc R U . . .
C6B C 0.7414(4) 0.5848(6) 1.0617(2) 0.072(2) Uani 1 1 d . U . . .
H6B H 0.7807 0.6081 1.0755 0.087 Uiso 1 1 calc R U . . .
C7B C 0.7038(4) 0.5241(5) 1.0721(2) 0.063(2) Uani 1 1 d . U . . .
H7B H 0.7152 0.5086 1.0942 0.075 Uiso 1 1 calc R U . . .
C8B C 0.6480(4) 0.4843(5) 1.0501(2) 0.0596(18) Uani 1 1 d . U . . .
H8B H 0.6228 0.4411 1.0556 0.072 Uiso 1 1 calc R U . . .
C9B C 0.6327(3) 0.5152(4) 1.01825(17) 0.0414(14) Uani 1 1 d . U . . .
C10B C 0.6673(3) 0.5767(4) 1.0092(2) 0.0488(15) Uani 1 1 d . U . . .
C11B C 0.6479(3) 0.6071(4) 0.98077(19) 0.0433(15) Uani 1 1 d . U . . .
O12B O 0.6748(2) 0.6700(3) 0.97758(15) 0.0626(17) Uani 1 1 d . . . . .
C13B C 0.7269(4) 0.6980(4) 0.9537(2) 0.057(2) Uani 1 1 d . . . . .
H13E H 0.7129 0.6796 0.9284 0.069 Uiso 1 1 calc R U . N 1
H13F H 0.7648 0.6879 0.9618 0.069 Uiso 1 1 calc R U . N 1
C14B C 0.7445(4) 0.7686(4) 0.9546(2) 0.0532(12) Uani 0.798(3) 1 d D U P O 1
H14E H 0.7783 0.7848 0.9367 0.064 Uiso 0.798(3) 1 calc R U P O 1
H14F H 0.7666 0.7848 0.9790 0.064 Uiso 0.798(3) 1 calc R U P O 1
C15B C 0.6996(4) 0.8044(4) 0.9481(3) 0.0510(12) Uani 0.798(3) 1 d D U P O 1
H15E H 0.6602 0.7795 0.9607 0.061 Uiso 0.798(3) 1 calc R U P O 1
H15F H 0.6869 0.7969 0.9217 0.061 Uiso 0.798(3) 1 calc R U P O 1
S16B S 0.70963(10) 0.87497(12) 0.95639(6) 0.0414(6) Uani 0.798(3) 1 d D U P O 1
O17B O 0.7476(3) 0.9044(3) 0.92508(15) 0.0470(13) Uani 0.798(3) 1 d D U P O 1
O18B O 0.6475(3) 0.8823(3) 0.95790(18) 0.0559(16) Uani 0.798(3) 1 d D U P O 1
O19B O 0.7456(3) 0.8936(3) 0.99163(14) 0.0451(14) Uani 0.798(3) 1 d D U P O 1
C14F C 0.7445(4) 0.7686(4) 0.9546(2) 0.0532(12) Uani 0.202(3) 1 d D U P O 2
H14G H 0.7875 0.7808 0.9442 0.064 Uiso 0.202(3) 1 calc R U P O 2
H14H H 0.7550 0.7777 0.9812 0.064 Uiso 0.202(3) 1 calc R U P O 2
C15F C 0.7311(6) 0.8285(5) 0.9459(4) 0.0506(15) Uani 0.202(3) 1 d D U P O 2
H15G H 0.7736 0.8601 0.9396 0.061 Uiso 0.202(3) 1 calc R U P O 2
H15H H 0.7227 0.8444 0.9699 0.061 Uiso 0.202(3) 1 calc R U P O 2
S16F S 0.6827(3) 0.8399(4) 0.9192(2) 0.0615(15) Uani 0.202(3) 1 d D U P O 2
O17F O 0.7241(7) 0.8626(9) 0.8881(3) 0.072(4) Uani 0.202(3) 1 d D U P O 2
O18F O 0.6578(7) 0.8861(6) 0.9348(5) 0.061(2) Uani 0.202(3) 1 d D U P O 2
O19F O 0.6303(6) 0.7775(6) 0.9118(5) 0.078(4) Uani 0.202(3) 1 d D U P O 2
C20B C 0.5745(3) 0.4759(4) 0.99513(19) 0.0450(16) Uani 1 1 d . U . . .
O21B O 0.5344(2) 0.4190(3) 1.00689(13) 0.0472(11) Uani 0.704(4) 1 d D U P P 1
C22B C 0.5451(4) 0.3606(4) 1.0007(3) 0.0421(16) Uani 0.704(4) 1 d D U P P 1
H22E H 0.5885 0.3662 1.0114 0.051 Uiso 0.704(4) 1 calc R U P P 1
H22F H 0.5444 0.3516 0.9741 0.051 Uiso 0.704(4) 1 calc R U P P 1
C23B C 0.4966(5) 0.3059(5) 1.0165(3) 0.0528(15) Uani 0.704(4) 1 d D U P P 1
H23E H 0.5016 0.3153 1.0433 0.063 Uiso 0.704(4) 1 calc R U P P 1
H23F H 0.4540 0.3067 1.0084 0.063 Uiso 0.704(4) 1 calc R U P P 1
C24B C 0.4916(4) 0.2411(5) 1.0110(3) 0.0486(17) Uani 0.704(4) 1 d D U P P 1
H24E H 0.4768 0.2272 0.9852 0.058 Uiso 0.704(4) 1 calc R U P P 1
H24F H 0.4574 0.2138 1.0263 0.058 Uiso 0.704(4) 1 calc R U P P 1
S25B S 0.56389(14) 0.22505(14) 1.02088(6) 0.0453(7) Uani 0.704(4) 1 d D U P P 1
O26B O 0.5810(4) 0.2409(4) 1.0590(2) 0.0542(19) Uani 0.704(4) 1 d D U P P 1
O27B O 0.5476(4) 0.1567(4) 1.0116(2) 0.066(2) Uani 0.704(4) 1 d D U P P 1
O28B O 0.6156(3) 0.2619(5) 0.99758(19) 0.064(2) Uani 0.704(4) 1 d D U P P 1
O21F O 0.5344(2) 0.4190(3) 1.00689(13) 0.0472(11) Uani 0.296(4) 1 d D U P P 2
C22F C 0.4927(8) 0.3542(5) 1.0056(5) 0.053(3) Uani 0.296(4) 1 d D U P P 2
H22G H 0.4851 0.3388 0.9795 0.063 Uiso 0.296(4) 1 calc DR U P P 2
H22H H 0.4507 0.3528 1.0140 0.063 Uiso 0.296(4) 1 calc R U P P 2
C23F C 0.5094(11) 0.3085(8) 1.0251(6) 0.0528(15) Uani 0.296(4) 1 d D U P P 2
H23G H 0.5163 0.2807 1.0054 0.063 Uiso 0.296(4) 1 calc R U P P 2
H23H H 0.5532 0.3343 1.0361 0.063 Uiso 0.296(4) 1 calc R U P P 2
C24F C 0.4817(8) 0.2647(9) 1.0521(5) 0.063(3) Uani 0.296(4) 1 d D U P P 2
H24G H 0.4434 0.2287 1.0409 0.075 Uiso 0.296(4) 1 calc R U P P 2
H24H H 0.4665 0.2869 1.0712 0.075 Uiso 0.296(4) 1 calc R U P P 2
S25F S 0.5364(4) 0.2314(4) 1.0733(2) 0.078(2) Uani 0.296(4) 1 d D U P P 2
O26F O 0.5996(6) 0.2731(9) 1.0625(6) 0.079(4) Uani 0.296(4) 1 d D U P P 2
O27F O 0.5317(11) 0.2337(11) 1.1125(3) 0.091(5) Uani 0.296(4) 1 d D U P P 2
O28F O 0.5212(9) 0.1657(6) 1.0587(5) 0.074(4) Uani 0.296(4) 1 d D U P P 2
C29B C 0.5939(3) 0.5669(4) 0.9566(2) 0.0434(15) Uani 1 1 d . U . . .
C30B C 0.5595(3) 0.5028(4) 0.96456(17) 0.0401(14) Uani 1 1 d . U . . .
C31B C 0.5711(3) 0.5943(4) 0.92561(18) 0.0454(19) Uani 1 1 d . . . . .
H31E H 0.5270 0.5929 0.9296 0.054 Uiso 1 1 calc R U . . .
H31F H 0.5999 0.6401 0.9240 0.054 Uiso 1 1 calc R U . . .
C32B C 0.4969(3) 0.4597(4) 0.94162(17) 0.0440(19) Uani 1 1 d . . . . .
H32E H 0.4790 0.4172 0.9526 0.053 Uiso 1 1 calc DR U . . .
H32F H 0.4644 0.4800 0.9434 0.053 Uiso 1 1 calc R U . . .
N33B N 0.5699(3) 0.5589(3) 0.89135(15) 0.0452(16) Uani 1 1 d . . . . .
C34B C 0.5159(3) 0.5015(3) 0.87825(17) 0.0344(15) Uani 1 1 d . . . . .
C35B C 0.4549(3) 0.5160(3) 0.87065(18) 0.0368(16) Uani 1 1 d . . . . .
H35G H 0.4422 0.5305 0.8935 0.055 Uiso 1 1 calc R U . . .
H35H H 0.4198 0.4768 0.8605 0.055 Uiso 1 1 calc R U . . .
H35I H 0.4637 0.5500 0.8531 0.055 Uiso 1 1 calc R U . . .
N36B N 0.5056(2) 0.4492(3) 0.90268(14) 0.0382(14) Uani 1 1 d . . . . .
C37B C 0.6170(3) 0.5804(3) 0.86702(18) 0.0357(16) Uani 1 1 d . . . . .
O38B O 0.6651(2) 0.6296(2) 0.87061(13) 0.0455(13) Uani 1 1 d . . . . .
C39B C 0.5351(3) 0.4087(4) 0.89119(17) 0.0385(17) Uani 1 1 d . . . . .
O40B O 0.5392(2) 0.3629(3) 0.90804(12) 0.0449(13) Uani 1 1 d . . . . .
N41B N 0.5995(2) 0.5357(2) 0.83793(14) 0.0301(12) Uani 1 1 d . . . . .
C42B C 0.5428(3) 0.4789(3) 0.84346(16) 0.0292(14) Uani 1 1 d . . . . .
C43B C 0.4962(3) 0.4570(3) 0.80991(17) 0.0340(15) Uani 1 1 d . . . . .
H43D H 0.4797 0.4908 0.8041 0.051 Uiso 1 1 calc R U . . .
H43E H 0.4600 0.4173 0.8148 0.051 Uiso 1 1 calc R U . . .
H43F H 0.5189 0.4489 0.7892 0.051 Uiso 1 1 calc R U . . .
N44B N 0.5579(2) 0.4244(3) 0.85752(13) 0.0301(12) Uani 1 1 d . . . . .
C45B C 0.6402(3) 0.5453(3) 0.80738(16) 0.0265(13) Uani 1 1 d . . . . .
H45C H 0.6625 0.5923 0.8045 0.032 Uiso 1 1 calc R U . . .
H45D H 0.6126 0.5267 0.7848 0.032 Uiso 1 1 calc R U . . .
C46B C 0.5784(3) 0.3809(3) 0.83536(17) 0.0293(14) Uani 1 1 d . . . . .
H46C H 0.5662 0.3390 0.8471 0.035 Uiso 1 1 calc R U . . .
H46D H 0.5549 0.3729 0.8110 0.035 Uiso 1 1 calc R U . . .
N47B N 0.6886(2) 0.5162(2) 0.81134(13) 0.0240(11) Uani 1 1 d . . . . .
C48B C 0.6760(3) 0.4496(3) 0.80215(15) 0.0225(12) Uani 1 1 d . . . . .
H48B H 0.6508 0.4350 0.7781 0.027 Uiso 1 1 calc R U . . .
N49B N 0.6475(2) 0.4058(2) 0.83049(13) 0.0256(11) Uani 1 1 d . . . . .
C50B C 0.7533(3) 0.5532(3) 0.81701(15) 0.0232(12) Uani 1 1 d . . . . .
O51B O 0.7772(2) 0.61131(19) 0.82284(12) 0.0299(10) Uani 1 1 d . . . . .
C52B C 0.6847(3) 0.3711(3) 0.84048(15) 0.0267(13) Uani 1 1 d . . . . .
O53B O 0.6679(2) 0.3240(2) 0.85949(12) 0.0355(11) Uani 1 1 d . . . . .
N54B N 0.7863(2) 0.5117(2) 0.81491(13) 0.0220(10) Uani 1 1 d . . . . .
C55B C 0.7447(3) 0.4472(3) 0.80119(15) 0.0228(12) Uani 1 1 d . . . . .
H55B H 0.7547 0.4377 0.7758 0.027 Uiso 1 1 calc R U . . .
N56B N 0.7427(2) 0.3966(2) 0.82514(13) 0.0241(11) Uani 1 1 d . . . . .
C57B C 0.8560(3) 0.5365(3) 0.81260(15) 0.0221(12) Uani 1 1 d . . . . .
H57C H 0.8726 0.5842 0.8151 0.027 Uiso 1 1 calc R U . . .
H57D H 0.8659 0.5244 0.7880 0.027 Uiso 1 1 calc R U . . .
C58B C 0.7876(3) 0.3639(3) 0.82356(17) 0.0280(14) Uani 1 1 d . . . . .
H58C H 0.7991 0.3612 0.7980 0.034 Uiso 1 1 calc R U . . .
H58D H 0.7662 0.3192 0.8314 0.034 Uiso 1 1 calc R U . . .
N59B N 0.8903(2) 0.5133(2) 0.83985(13) 0.0217(10) Uani 1 1 d . . . . .
C60B C 0.9016(3) 0.4533(3) 0.83663(16) 0.0224(12) Uani 1 1 d . . . . .
C61B C 0.9234(3) 0.4417(3) 0.79914(17) 0.0353(15) Uani 1 1 d . . . . .
H61D H 0.8900 0.4397 0.7803 0.053 Uiso 1 1 calc R U . . .
H61E H 0.9301 0.4008 0.7984 0.053 Uiso 1 1 calc R U . . .
H61F H 0.9639 0.4771 0.7946 0.053 Uiso 1 1 calc R U . . .
N62B N 0.8467(2) 0.3965(2) 0.84659(13) 0.0228(10) Uani 1 1 d . . . . .
C63B C 0.9119(3) 0.5460(3) 0.87300(15) 0.0209(12) Uani 1 1 d . . . . .
O64B O 0.90444(19) 0.59486(18) 0.88383(11) 0.0250(9) Uani 1 1 d . . . . .
C65B C 0.8614(3) 0.3676(3) 0.87586(16) 0.0220(12) Uani 1 1 d . . . . .
O66B O 0.82562(19) 0.31745(18) 0.88900(11) 0.0256(9) Uani 1 1 d . . . . .
N67B N 0.9468(2) 0.5162(2) 0.89123(13) 0.0219(10) Uani 1 1 d . . . . .
C68B C 0.9517(3) 0.4620(3) 0.86970(15) 0.0222(12) Uani 1 1 d . . . . .
C69B C 1.0207(3) 0.4759(3) 0.85965(19) 0.0337(15) Uani 1 1 d . . . . .
H69D H 1.0484 0.4807 0.8819 0.051 Uiso 1 1 calc R U . . .
H69E H 1.0365 0.5160 0.8466 0.051 Uiso 1 1 calc R U . . .
H69F H 1.0219 0.4402 0.8439 0.051 Uiso 1 1 calc R U . . .
N70B N 0.9243(2) 0.4017(2) 0.88775(13) 0.0221(10) Uani 1 1 d . . . . .
C71B C 0.9781(3) 0.5366(3) 0.92764(15) 0.0217(12) Uani 1 1 d . . . . .
H71C H 0.9827 0.5818 0.9332 0.026 Uiso 1 1 calc R U . . .
H71D H 1.0221 0.5355 0.9279 0.026 Uiso 1 1 calc R U . . .
C72B C 0.9478(3) 0.3938(3) 0.92457(16) 0.0235(12) Uani 1 1 d . . . . .
H72C H 0.9957 0.4115 0.9258 0.028 Uiso 1 1 calc R U . . .
H72D H 0.9333 0.3471 0.9287 0.028 Uiso 1 1 calc R U . . .
C73B C 0.9410(2) 0.4945(3) 0.95748(15) 0.0197(12) Uani 1 1 d . . . . .
C74B C 0.9256(2) 0.4263(3) 0.95533(15) 0.0196(12) Uani 1 1 d . . . . .
C75B C 0.9224(3) 0.5222(2) 0.98624(16) 0.0197(12) Uani 1 1 d . . . . .
O76B O 0.93720(18) 0.58818(17) 0.98886(11) 0.0226(9) Uani 1 1 d . . . . .
C77B C 0.8834(3) 0.6045(3) 0.97502(16) 0.0249(13) Uani 1 1 d . . . . .
H77C H 0.8448 0.5830 0.9890 0.030 Uiso 1 1 calc R U . . .
H77D H 0.8724 0.5898 0.9490 0.030 Uiso 1 1 calc R U . . .
C78B C 0.9038(3) 0.6770(3) 0.97921(16) 0.0254(13) Uani 1 1 d . . . . .
H78C H 0.8693 0.6895 0.9679 0.031 Uiso 1 1 calc R U . . .
H78D H 0.9434 0.6977 0.9659 0.031 Uiso 1 1 calc R U . . .
C79B C 0.9170(3) 0.7023(3) 1.01895(15) 0.0235(12) Uani 1 1 d . . . . .
H79C H 0.9551 0.6948 1.0295 0.028 Uiso 1 1 calc R U . . .
H79D H 0.8793 0.6781 1.0330 0.028 Uiso 1 1 calc R U . . .
S80B S 0.93168(8) 0.78578(7) 1.02354(4) 0.0290(3) Uani 1 1 d . . . . .
O81B O 0.9740(3) 0.8164(2) 0.99532(15) 0.0579(15) Uani 1 1 d . . . . .
O82B O 0.8681(2) 0.7908(2) 1.01852(15) 0.0515(14) Uani 1 1 d . . . . .
O83B O 0.9598(2) 0.80756(19) 1.06033(12) 0.0341(10) Uani 1 1 d . . . . .
C84B C 0.8892(3) 0.3893(3) 0.98178(17) 0.0237(13) Uani 1 1 d . . . . .
O85B O 0.86628(19) 0.32251(18) 0.97804(12) 0.0288(10) Uani 1 1 d . . . . .
C86B C 0.9069(3) 0.2914(3) 0.99340(17) 0.0315(11) Uani 0.626(6) 1 d D U P Q 1
H86C H 0.9002 0.2849 1.0197 0.038 Uiso 0.626(6) 1 calc R U P Q 1
H86D H 0.9532 0.3175 0.9905 0.038 Uiso 0.626(6) 1 calc R U P Q 1
C87B C 0.8855(4) 0.2251(4) 0.9713(2) 0.0280(13) Uani 0.626(6) 1 d D U P Q 1
H87C H 0.8876 0.2322 0.9448 0.034 Uiso 0.626(6) 1 calc R U P Q 1
H87D H 0.9149 0.2027 0.9781 0.034 Uiso 0.626(6) 1 calc R U P Q 1
C88B C 0.8170(4) 0.1842(4) 0.9798(2) 0.0269(12) Uani 0.626(6) 1 d D U P Q 1
H88C H 0.7891 0.2091 0.9750 0.032 Uiso 0.626(6) 1 calc R U P Q 1
H88D H 0.8164 0.1759 1.0062 0.032 Uiso 0.626(6) 1 calc R U P Q 1
S89B S 0.78358(16) 0.10917(15) 0.95446(10) 0.0256(4) Uani 0.626(6) 1 d D U P Q 1
O90B O 0.8273(3) 0.0756(3) 0.9632(2) 0.0259(15) Uani 0.626(6) 1 d D U P Q 1
O91B O 0.7186(3) 0.0769(4) 0.96741(19) 0.0324(15) Uani 0.626(6) 1 d D U P Q 1
O92B O 0.7836(3) 0.1236(3) 0.91638(16) 0.0249(15) Uani 0.626(6) 1 d D U P Q 1
C86F C 0.9069(3) 0.2914(3) 0.99340(17) 0.0315(11) Uani 0.374(6) 1 d D U P Q 2
H86E H 0.9233 0.3097 1.0184 0.038 Uiso 0.374(6) 1 calc R U P Q 2
H86F H 0.9444 0.2985 0.9783 0.038 Uiso 0.374(6) 1 calc R U P Q 2
C87F C 0.8660(7) 0.2180(4) 0.9944(3) 0.0286(15) Uani 0.374(6) 1 d D U P Q 2
H87E H 0.8921 0.1950 1.0054 0.034 Uiso 0.374(6) 1 calc R U P Q 2
H87F H 0.8275 0.2104 1.0087 0.034 Uiso 0.374(6) 1 calc R U P Q 2
C88F C 0.8461(6) 0.1954(4) 0.9546(2) 0.0277(14) Uani 0.374(6) 1 d D U P Q 2
H88E H 0.8851 0.1987 0.9416 0.033 Uiso 0.374(6) 1 calc R U P Q 2
H88F H 0.8272 0.2244 0.9431 0.033 Uiso 0.374(6) 1 calc R U P Q 2
S89F S 0.7891(3) 0.1148(2) 0.94950(16) 0.0256(4) Uani 0.374(6) 1 d D U P Q 2
O90F O 0.8251(5) 0.0745(4) 0.9603(4) 0.027(2) Uani 0.374(6) 1 d D U P Q 2
O91F O 0.7385(5) 0.1127(6) 0.9741(3) 0.036(2) Uani 0.374(6) 1 d D U P Q 2
O92F O 0.7682(6) 0.1046(6) 0.9113(2) 0.029(2) Uani 0.374(6) 1 d D U P Q 2
C93B C 0.8881(3) 0.4852(3) 1.01491(15) 0.0221(12) Uani 1 1 d . . . . .
C94B C 0.8701(3) 0.4170(3) 1.01214(17) 0.0261(13) Uani 1 1 d . . . . .
C95B C 0.8332(3) 0.3796(3) 1.03985(18) 0.0360(16) Uani 1 1 d . . . . .
H95B H 0.8203 0.3339 1.0383 0.043 Uiso 1 1 calc R U . . .
C96B C 0.8163(3) 0.4086(3) 1.0685(2) 0.0413(17) Uani 1 1 d . . . . .
H96B H 0.7906 0.3827 1.0865 0.050 Uiso 1 1 calc R U . . .
C97B C 0.8357(3) 0.4757(3) 1.07227(18) 0.0352(15) Uani 1 1 d . . . . .
H97B H 0.8245 0.4950 1.0930 0.042 Uiso 1 1 calc R U . . .
C98B C 0.8711(3) 0.5139(3) 1.04602(17) 0.0284(14) Uani 1 1 d . . . . .
H98B H 0.8842 0.5595 1.0486 0.034 Uiso 1 1 calc R U . . .
C5C C 0.3171(3) 0.1000(3) 0.69499(16) 0.0276(13) Uani 1 1 d . . . . .
H5C H 0.3613 0.1160 0.6892 0.033 Uiso 1 1 calc R U . . .
C6C C 0.2735(3) 0.0487(3) 0.67472(17) 0.0336(15) Uani 1 1 d . . . . .
H6C H 0.2875 0.0294 0.6551 0.040 Uiso 1 1 calc R U . . .
C7C C 0.2078(3) 0.0241(3) 0.68283(17) 0.0323(15) Uani 1 1 d . . . . .
H7C H 0.1778 -0.0126 0.6693 0.039 Uiso 1 1 calc R U . . .
C8C C 0.1874(3) 0.0536(3) 0.71036(16) 0.0295(14) Uani 1 1 d . . . . .
H8C H 0.1428 0.0377 0.7152 0.035 Uiso 1 1 calc R U . . .
C9C C 0.2312(3) 0.1071(3) 0.73159(16) 0.0253(13) Uani 1 1 d . . . . .
C10C C 0.2981(3) 0.1299(3) 0.72438(15) 0.0244(13) Uani 1 1 d . . . . .
C11C C 0.3421(3) 0.1825(3) 0.74645(16) 0.0246(13) Uani 1 1 d . . . . .
O12C O 0.40689(18) 0.20242(19) 0.73886(11) 0.0249(9) Uani 1 1 d . . . . .
C13C C 0.4377(3) 0.1610(3) 0.75435(17) 0.0266(13) Uani 1 1 d . . . . .
H13G H 0.4111 0.1151 0.7477 0.032 Uiso 1 1 calc R U . . .
H13H H 0.4420 0.1670 0.7813 0.032 Uiso 1 1 calc R U . . .
C14C C 0.5033(3) 0.1787(3) 0.73943(16) 0.0256(13) Uani 1 1 d . . . . .
H14I H 0.4981 0.1694 0.7127 0.031 Uiso 1 1 calc R U . . .
H14J H 0.5252 0.1516 0.7503 0.031 Uiso 1 1 calc R U . . .
C15C C 0.5457(3) 0.2498(3) 0.74743(17) 0.0253(13) Uani 1 1 d . . . . .
H15I H 0.5348 0.2645 0.7711 0.030 Uiso 1 1 calc R U . . .
H15J H 0.5364 0.2758 0.7282 0.030 Uiso 1 1 calc R U . . .
S16C S 0.62941(7) 0.26320(7) 0.74933(4) 0.0246(3) Uani 1 1 d . . . . .
O17C O 0.6381(2) 0.2257(2) 0.77976(12) 0.0412(12) Uani 1 1 d . . . . .
O18C O 0.64211(19) 0.23822(19) 0.71435(11) 0.0286(9) Uani 1 1 d . . . . .
O19C O 0.6641(2) 0.3320(2) 0.75566(12) 0.0362(11) Uani 1 1 d . . . . .
C20C C 0.2116(3) 0.1404(3) 0.75958(15) 0.0225(12) Uani 1 1 d . . . . .
O21C O 0.14546(18) 0.1189(2) 0.76422(11) 0.0275(9) Uani 1 1 d . . . . .
C22C C 0.1231(3) 0.0651(3) 0.78836(16) 0.0262(13) Uani 1 1 d . . . . .
H22I H 0.1445 0.0787 0.8131 0.031 Uiso 1 1 calc R U . . .
H22J H 0.1338 0.0286 0.7788 0.031 Uiso 1 1 calc R U . . .
C23C C 0.0501(3) 0.0446(3) 0.78999(16) 0.0262(13) Uani 1 1 d . . . . .
H23I H 0.0337 0.0079 0.8061 0.031 Uiso 1 1 calc R U . . .
H23J H 0.0292 0.0298 0.7652 0.031 Uiso 1 1 calc R U . . .
C24C C 0.0320(3) 0.1001(3) 0.80438(16) 0.0226(12) Uani 1 1 d . . . . .
H24I H 0.0477 0.1364 0.7880 0.027 Uiso 1 1 calc R U . . .
H24J H 0.0537 0.1155 0.8289 0.027 Uiso 1 1 calc R U . . .
S25C S -0.05335(7) 0.07627(7) 0.80732(4) 0.0247(3) Uani 1 1 d . . . . .
O26C O -0.07311(19) 0.0240(2) 0.83234(11) 0.0298(10) Uani 1 1 d . . . . .
O27C O -0.0634(2) 0.1332(2) 0.82109(12) 0.0340(10) Uani 1 1 d . . . . .
O28C O -0.0827(2) 0.0535(2) 0.77063(12) 0.0351(11) Uani 1 1 d . . . . .
C29C C 0.3226(3) 0.2143(3) 0.77329(16) 0.0237(13) Uani 1 1 d . . . . .
C30C C 0.2548(3) 0.1922(3) 0.77947(15) 0.0224(12) Uani 1 1 d . . . . .
C31C C 0.3715(3) 0.2723(3) 0.79449(16) 0.0259(13) Uani 1 1 d . . . . .
H31G H 0.4149 0.2794 0.7858 0.031 Uiso 1 1 calc R U . . .
H31H H 0.3615 0.3107 0.7887 0.031 Uiso 1 1 calc R U . . .
C32C C 0.2309(3) 0.2266(3) 0.80849(15) 0.0234(12) Uani 1 1 d . . . . .
H32G H 0.2402 0.2716 0.8016 0.028 Uiso 1 1 calc R U . . .
H32H H 0.1834 0.2047 0.8092 0.028 Uiso 1 1 calc R U . . .
N33C N 0.3744(2) 0.2680(2) 0.83450(13) 0.0245(11) Uani 1 1 d . . . . .
C34C C 0.3245(3) 0.2745(3) 0.85663(17) 0.0262(13) Uani 1 1 d . . . . .
C35C C 0.3264(3) 0.3432(3) 0.85814(18) 0.0325(15) Uani 1 1 d . . . . .
H35J H 0.3213 0.3562 0.8333 0.049 Uiso 1 1 calc R U . . .
H35K H 0.3680 0.3723 0.8697 0.049 Uiso 1 1 calc R U . . .
H35L H 0.2911 0.3454 0.8725 0.049 Uiso 1 1 calc R U . . .
N36C N 0.2608(2) 0.2278(2) 0.84474(13) 0.0231(10) Uani 1 1 d . . . . .
C37C C 0.4091(3) 0.2365(3) 0.85135(16) 0.0242(13) Uani 1 1 d . . . . .
O38C O 0.45360(19) 0.2254(2) 0.83869(11) 0.0272(9) Uani 1 1 d . . . . .
C39C C 0.2328(3) 0.1869(3) 0.87081(15) 0.0227(12) Uani 1 1 d . . . . .
O40C O 0.17789(18) 0.1451(2) 0.86793(11) 0.0257(9) Uani 1 1 d . . . . .
N41C N 0.3861(2) 0.2212(2) 0.88552(13) 0.0230(10) Uani 1 1 d . . . . .
C42C C 0.3381(3) 0.2490(3) 0.89486(16) 0.0241(13) Uani 1 1 d . . . . .
C43C C 0.3630(3) 0.3002(3) 0.92633(18) 0.0372(16) Uani 1 1 d . . . . .
H43G H 0.3332 0.3228 0.9287 0.056 Uiso 1 1 calc R U . . .
H43H H 0.4060 0.3312 0.9213 0.056 Uiso 1 1 calc R U . . .
H43I H 0.3659 0.2793 0.9491 0.056 Uiso 1 1 calc R U . . .
N44C N 0.2746(2) 0.2013(2) 0.90111(13) 0.0243(11) Uani 1 1 d . . . . .
C45C C 0.4244(3) 0.2021(3) 0.91279(16) 0.0263(13) Uani 1 1 d . . . . .
H45E H 0.4675 0.2097 0.9035 0.032 Uiso 1 1 calc R U . . .
H45F H 0.4310 0.2300 0.9353 0.032 Uiso 1 1 calc R U . . .
C46C C 0.2590(3) 0.1614(3) 0.93261(15) 0.0248(13) Uani 1 1 d . . . . .
H46E H 0.2795 0.1888 0.9549 0.030 Uiso 1 1 calc R U . . .
H46F H 0.2115 0.1447 0.9348 0.030 Uiso 1 1 calc R U . . .
N47C N 0.3952(2) 0.1357(3) 0.92188(13) 0.0274(11) Uani 1 1 d . . . . .
C48C C 0.3424(3) 0.1113(3) 0.94627(16) 0.0267(13) Uani 1 1 d . . . . .
H48C H 0.3535 0.1355 0.9706 0.032 Uiso 1 1 calc R U . . .
N49C N 0.2799(2) 0.1074(2) 0.93083(13) 0.0255(11) Uani 1 1 d . . . . .
C50C C 0.4232(3) 0.0920(3) 0.91508(15) 0.0266(13) Uani 1 1 d . . . . .
O51C O 0.47338(19) 0.1026(2) 0.89938(11) 0.0293(10) Uani 1 1 d . . . . .
C52C C 0.2371(3) 0.0454(3) 0.92684(15) 0.0272(14) Uani 1 1 d . . . . .
O53C O 0.17860(19) 0.0276(2) 0.91885(11) 0.0299(10) Uani 1 1 d . . . . .
N54C N 0.3865(2) 0.0347(3) 0.92895(14) 0.0302(12) Uani 1 1 d . . . . .
C55C C 0.3347(3) 0.0401(3) 0.94955(17) 0.0315(15) Uani 1 1 d . . . . .
H55C H 0.3384 0.0292 0.9756 0.038 Uiso 1 1 calc R U . . .
N56C N 0.2696(2) 0.0044(3) 0.93246(14) 0.0307(12) Uani 1 1 d . . . . .
C57C C 0.4068(3) -0.0193(3) 0.93071(18) 0.0312(14) Uani 1 1 d . . . . .
H57E H 0.4526 -0.0049 0.9245 0.037 Uiso 1 1 calc R U . . .
H57F H 0.4043 -0.0334 0.9561 0.037 Uiso 1 1 calc R U . . .
C58C C 0.2346(3) -0.0647(3) 0.9364(2) 0.0387(17) Uani 1 1 d . . . . .
H58E H 0.2434 -0.0753 0.9616 0.046 Uiso 1 1 calc R U . . .
H58F H 0.1876 -0.0745 0.9330 0.046 Uiso 1 1 calc R U . . .
N59C N 0.3687(2) -0.0736(3) 0.90663(13) 0.0275(11) Uani 1 1 d . . . . .
C60C C 0.3079(3) -0.1246(3) 0.91586(16) 0.0264(13) Uani 1 1 d . . . . .
C61C C 0.3121(4) -0.1491(4) 0.95365(19) 0.0462(18) Uani 1 1 d . . . . .
H61G H 0.3494 -0.1622 0.9559 0.069 Uiso 1 1 calc R U . . .
H61H H 0.2724 -0.1863 0.9573 0.069 Uiso 1 1 calc R U . . .
H61I H 0.3173 -0.1147 0.9722 0.069 Uiso 1 1 calc R U . . .
N62C N 0.2517(2) -0.1053(3) 0.91111(17) 0.0367(14) Uani 1 1 d . . . . .
C63C C 0.3923(3) -0.0887(3) 0.87550(17) 0.0263(13) Uani 1 1 d . . . . .
O64C O 0.44081(19) -0.0545(2) 0.86068(12) 0.0326(10) Uani 1 1 d . . . . .
C65C C 0.2154(3) -0.1326(3) 0.87937(19) 0.0340(16) Uani 1 1 d . . . . .
O66C O 0.1665(2) -0.1237(2) 0.86758(15) 0.0493(14) Uani 1 1 d . . . . .
N67C N 0.3539(2) -0.1498(2) 0.86338(14) 0.0282(12) Uani 1 1 d . . . . .
C68C C 0.2956(3) -0.1763(3) 0.88385(18) 0.0297(14) Uani 1 1 d . . . . .
C69C C 0.2830(3) -0.2457(3) 0.8941(2) 0.0410(17) Uani 1 1 d . . . . .
H69G H 0.2430 -0.2624 0.9070 0.061 Uiso 1 1 calc R U . . .
H69H H 0.3193 -0.2463 0.9099 0.061 Uiso 1 1 calc R U . . .
H69I H 0.2787 -0.2728 0.8718 0.061 Uiso 1 1 calc R U . . .
N70C N 0.2398(2) -0.1723(3) 0.86292(15) 0.0339(13) Uani 1 1 d . . . . .
C71C C 0.3588(3) -0.1778(3) 0.82787(18) 0.0339(15) Uani 1 1 d . . . . .
H71E H 0.3432 -0.2253 0.8295 0.041 Uiso 1 1 calc R U . . .
H71F H 0.4051 -0.1626 0.8227 0.041 Uiso 1 1 calc R U . . .
C72C C 0.2151(3) -0.2084(3) 0.82836(19) 0.0379(17) Uani 1 1 d . . . . .
H72E H 0.1697 -0.2123 0.8236 0.046 Uiso 1 1 calc R U . . .
H72F H 0.2147 -0.2526 0.8306 0.046 Uiso 1 1 calc R U . . .
C73C C 0.3222(3) -0.1635(3) 0.79565(17) 0.0290(14) Uani 1 1 d . . . . .
C74C C 0.2531(3) -0.1790(3) 0.79544(18) 0.0308(14) Uani 1 1 d . . . . .
C75C C 0.3544(3) -0.1365(3) 0.76576(18) 0.0299(14) Uani 1 1 d . . . . .
O76C O 0.42175(18) -0.1145(2) 0.76664(12) 0.0308(10) Uani 1 1 d . . . . .
C77C C 0.4467(3) -0.1613(3) 0.75362(19) 0.0372(16) Uani 1 1 d . . . . .
H77E H 0.4294 -0.1770 0.7283 0.045 Uiso 1 1 calc R U . R 1
H77F H 0.4342 -0.1988 0.7694 0.045 Uiso 1 1 calc R U . R 1
C78C C 0.5201(3) -0.1278(3) 0.75481(18) 0.0353(15) Uani 0.857(3) 1 d D U P S 1
H78E H 0.5316 -0.0890 0.7402 0.042 Uiso 0.857(3) 1 calc R U P S 1
H78F H 0.5387 -0.1574 0.7435 0.042 Uiso 0.857(3) 1 calc R U P S 1
C79C C 0.5505(3) -0.1075(4) 0.7938(2) 0.0306(17) Uani 0.857(3) 1 d D U P S 1
H79E H 0.5524 -0.1459 0.8059 0.037 Uiso 0.857(3) 1 calc R U P S 1
H79F H 0.5227 -0.0909 0.8079 0.037 Uiso 0.857(3) 1 calc R U P S 1
S80C S 0.62972(8) -0.04733(9) 0.79465(5) 0.0294(4) Uani 0.857(3) 1 d D U P S 1
O81C O 0.6220(3) 0.0097(3) 0.77824(15) 0.0449(14) Uani 0.857(3) 1 d D U P S 1
O82C O 0.6678(3) -0.0737(3) 0.77305(15) 0.0437(13) Uani 0.857(3) 1 d D U P S 1
O83C O 0.6524(2) -0.0340(3) 0.83312(13) 0.0382(13) Uani 0.857(3) 1 d D U P S 1
C78G C 0.5201(3) -0.1278(3) 0.75481(18) 0.0353(15) Uani 0.143(3) 1 d D U P S 2
H78G H 0.5321 -0.0834 0.7464 0.042 Uiso 0.143(3) 1 calc R U P S 2
H78H H 0.5385 -0.1517 0.7384 0.042 Uiso 0.143(3) 1 calc R U P S 2
C79G C 0.5474(6) -0.126(2) 0.7943(4) 0.048(10) Uani 0.143(3) 1 d D U P S 2
H79G H 0.5257 -0.1688 0.8042 0.058 Uiso 0.143(3) 1 calc R U P S 2
H79H H 0.5357 -0.0944 0.8091 0.058 Uiso 0.143(3) 1 calc R U P S 2
S80G S 0.6322(4) -0.1047(5) 0.8002(2) 0.0294(4) Uani 0.143(3) 1 d D U P S 2
O81G O 0.6443(13) -0.1632(9) 0.7880(7) 0.061(7) Uani 0.143(3) 1 d D U P S 2
O82G O 0.6618(13) -0.0509(9) 0.7770(6) 0.0437(13) Uani 0.143(3) 1 d D U P S 2
O83G O 0.6498(10) -0.0890(13) 0.8391(3) 0.0382(13) Uani 0.143(3) 1 d D U P S 2
C84C C 0.2211(3) -0.1682(3) 0.76477(18) 0.0286(14) Uani 1 1 d . . . . .
O85C O 0.15427(19) -0.1827(2) 0.76419(13) 0.0371(11) Uani 1 1 d . . . . .
C86C C 0.1364(3) -0.1279(3) 0.77348(19) 0.0382(16) Uani 1 1 d . . . . .
H86G H 0.1487 -0.0964 0.7541 0.046 Uiso 1 1 calc R U . T 1
H86H H 0.1595 -0.1060 0.7967 0.046 Uiso 1 1 calc R U . T 1
C87C C 0.0639(4) -0.1520(4) 0.7773(2) 0.0534(13) Uani 0.543(6) 1 d D U P U 1
H87G H 0.0507 -0.1892 0.7932 0.064 Uiso 0.543(6) 1 calc R U P U 1
H87H H 0.0526 -0.1174 0.7889 0.064 Uiso 0.543(6) 1 calc R U P U 1
C88C C 0.0283(6) -0.1721(5) 0.7407(3) 0.0530(10) Uani 0.543(6) 1 d D U P U 1
H88G H -0.0103 -0.2120 0.7428 0.064 Uiso 0.543(6) 1 calc R U P U 1
H88H H 0.0566 -0.1820 0.7234 0.064 Uiso 0.543(6) 1 calc R U P U 1
S89C S 0.0035(2) -0.1114(3) 0.72293(15) 0.0501(6) Uani 0.543(6) 1 d D U P U 1
O90C O 0.0606(4) -0.0541(4) 0.7256(3) 0.0454(19) Uani 0.543(6) 1 d D U P U 1
O91C O -0.0172(5) -0.1309(5) 0.6830(2) 0.0494(18) Uani 0.543(6) 1 d D U P U 1
O92C O -0.0525(5) -0.1128(6) 0.7431(3) 0.0502(13) Uani 0.543(6) 1 d D U P U 1
C87G C 0.0639(4) -0.1520(4) 0.7773(2) 0.0534(13) Uani 0.457(6) 1 d D U P U 2
H87I H 0.0543 -0.1834 0.7968 0.064 Uiso 0.457(6) 1 calc R U P U 2
H87J H 0.0545 -0.1147 0.7868 0.064 Uiso 0.457(6) 1 calc R U P U 2
C88G C 0.0159(7) -0.1826(6) 0.7467(4) 0.0530(10) Uani 0.457(6) 1 d D U P U 2
H88I H -0.0234 -0.2144 0.7564 0.064 Uiso 0.457(6) 1 calc R U P U 2
H88J H 0.0339 -0.2063 0.7299 0.064 Uiso 0.457(6) 1 calc R U P U 2
S89G S -0.0058(3) -0.1263(3) 0.72171(18) 0.0501(6) Uani 0.457(6) 1 d D U P U 2
O90G O 0.0531(5) -0.0848(6) 0.7071(3) 0.065(2) Uani 0.457(6) 1 d D U P U 2
O91G O -0.0468(6) -0.1676(7) 0.6887(3) 0.071(3) Uani 0.457(6) 1 d D U P U 2
O92G O -0.0442(6) -0.1020(7) 0.7447(4) 0.0502(13) Uani 0.457(6) 1 d D U P U 2
C93C C 0.3222(3) -0.1263(3) 0.73344(17) 0.0314(14) Uani 1 1 d . . . . .
C94C C 0.2536(3) -0.1438(3) 0.73314(17) 0.0297(14) Uani 1 1 d . . . . .
C95C C 0.2216(3) -0.1339(3) 0.70059(18) 0.0344(15) Uani 1 1 d . . . . .
H95C H 0.1760 -0.1453 0.6996 0.041 Uiso 1 1 calc R U . . .
C96C C 0.2550(3) -0.1083(3) 0.67076(19) 0.0390(16) Uani 1 1 d . . . . .
H96C H 0.2325 -0.1028 0.6493 0.047 Uiso 1 1 calc R U . . .
C97C C 0.3224(3) -0.0904(4) 0.67176(18) 0.0422(18) Uani 1 1 d . . . . .
H97C H 0.3455 -0.0723 0.6511 0.051 Uiso 1 1 calc R U . . .
C98C C 0.3554(3) -0.0989(3) 0.70249(18) 0.0368(16) Uani 1 1 d . . . . .
H98C H 0.4011 -0.0861 0.7029 0.044 Uiso 1 1 calc R U . . .
C5D C 0.3172(3) 0.4583(3) 0.79312(17) 0.0306(14) Uani 1 1 d . . . . .
H5D H 0.3618 0.4755 0.7883 0.037 Uiso 1 1 calc R U . . .
C6D C 0.2955(3) 0.4859(3) 0.82035(18) 0.0343(15) Uani 1 1 d . . . . .
H6D H 0.3247 0.5228 0.8341 0.041 Uiso 1 1 calc R U . . .
C7D C 0.2297(3) 0.4600(3) 0.82833(18) 0.0358(15) Uani 1 1 d . . . . .
H7D H 0.2153 0.4786 0.8481 0.043 Uiso 1 1 calc R U . . .
C8D C 0.1868(3) 0.4092(3) 0.80815(16) 0.0295(14) Uani 1 1 d . . . . .
H8D H 0.1425 0.3931 0.8136 0.035 Uiso 1 1 calc R U . . .
C9D C 0.2072(3) 0.3797(3) 0.77894(16) 0.0262(13) Uani 1 1 d . . . . .
C10D C 0.2741(3) 0.4044(3) 0.77179(16) 0.0254(13) Uani 1 1 d . . . . .
C11D C 0.2944(3) 0.3717(3) 0.74391(16) 0.0262(13) Uani 1 1 d . . . . .
O12D O 0.36050(18) 0.3925(2) 0.73876(11) 0.0300(10) Uani 1 1 d D . . . .
C13D C 0.3820(3) 0.4458(3) 0.71443(17) 0.0310(14) Uani 1 1 d D . . . .
H13I H 0.3744 0.4836 0.7249 0.037 Uiso 1 1 calc R U . . .
H13J H 0.3579 0.4329 0.6903 0.037 Uiso 1 1 calc R U . . .
C14D C 0.4534(3) 0.4624(3) 0.71043(16) 0.0285(14) Uani 1 1 d D . . . .
H14K H 0.4686 0.4970 0.6928 0.034 Uiso 1 1 calc R U . . .
H14L H 0.4768 0.4802 0.7343 0.034 Uiso 1 1 calc R U . . .
C15D C 0.4713(3) 0.4087(3) 0.69814(16) 0.0321(14) Uani 1 1 d D . . . .
H15K H 0.4482 0.3910 0.6742 0.039 Uiso 1 1 calc R U . . .
H15L H 0.4559 0.3740 0.7157 0.039 Uiso 1 1 calc R U . . .
S16D S 0.55404(8) 0.42798(8) 0.69377(4) 0.0317(4) Uani 1 1 d D . . . .
O17D O 0.5740(2) 0.4786(2) 0.66736(11) 0.0360(11) Uani 1 1 d D . . . .
O18D O 0.5615(2) 0.3692(2) 0.68067(13) 0.0436(12) Uani 1 1 d D . . . .
O19D O 0.5852(2) 0.4517(2) 0.72993(11) 0.0429(12) Uani 1 1 d D . . . .
C20D C 0.1635(3) 0.3271(3) 0.75653(15) 0.0242(13) Uani 1 1 d . . . . .
O21D O 0.09843(18) 0.30493(19) 0.76373(11) 0.0258(9) Uani 1 1 d . . . . .
C22D C 0.0670(3) 0.3460(3) 0.74824(17) 0.0259(13) Uani 1 1 d . . . . .
H22K H 0.0632 0.3404 0.7212 0.031 Uiso 1 1 calc R U . . .
H22L H 0.0931 0.3920 0.7551 0.031 Uiso 1 1 calc R U . . .
C23D C 0.0009(3) 0.3271(3) 0.76292(17) 0.0262(13) Uani 1 1 d . . . . .
H23K H -0.0213 0.3539 0.7521 0.031 Uiso 1 1 calc R U . . .
H23L H 0.0056 0.3360 0.7897 0.031 Uiso 1 1 calc R U . . .
C24D C -0.0410(3) 0.2554(3) 0.75449(17) 0.0270(13) Uani 1 1 d . . . . .
H24K H -0.0322 0.2294 0.7739 0.032 Uiso 1 1 calc R U . . .
H24L H -0.0294 0.2410 0.7310 0.032 Uiso 1 1 calc R U . . .
S25D S -0.12438(7) 0.24232(7) 0.75195(4) 0.0255(3) Uani 1 1 d . . . . .
O26D O -0.1327(2) 0.2792(2) 0.72142(12) 0.0428(12) Uani 1 1 d . . . . .
O27D O -0.1589(2) 0.1733(2) 0.74527(12) 0.0370(11) Uani 1 1 d . . . . .
O28D O -0.13851(19) 0.2660(2) 0.78651(11) 0.0286(9) Uani 1 1 d . . . . .
C29D C 0.2527(3) 0.3193(3) 0.72360(15) 0.0249(13) Uani 1 1 d . . . . .
C30D C 0.1840(3) 0.2960(3) 0.72942(15) 0.0242(13) Uani 1 1 d . . . . .
C31D C 0.2771(3) 0.2848(3) 0.69509(16) 0.0282(14) Uani 1 1 d . . . . .
H31I H 0.3246 0.3070 0.6945 0.034 Uiso 1 1 calc R U . . .
H31J H 0.2682 0.2401 0.7024 0.034 Uiso 1 1 calc R U . . .
C32D C 0.1355(3) 0.2374(3) 0.70801(15) 0.0276(13) Uani 1 1 d . . . . .
H32I H 0.1455 0.1992 0.7141 0.033 Uiso 1 1 calc R U . . .
H32J H 0.0918 0.2302 0.7164 0.033 Uiso 1 1 calc R U . . .
N33D N 0.2476(2) 0.2824(2) 0.65845(13) 0.0269(11) Uani 1 1 d . . . . .
C34D C 0.1843(3) 0.2359(3) 0.64595(16) 0.0287(14) Uani 1 1 d . . . . .
C35D C 0.1833(3) 0.1676(3) 0.64499(19) 0.0377(16) Uani 1 1 d . . . . .
H35M H 0.2204 0.1662 0.6321 0.057 Uiso 1 1 calc R U . . .
H35N H 0.1431 0.1383 0.6322 0.057 Uiso 1 1 calc R U . . .
H35O H 0.1859 0.1543 0.6700 0.057 Uiso 1 1 calc R U . . .
N36D N 0.1332(2) 0.2411(2) 0.66824(13) 0.0279(11) Uani 1 1 d . . . . .
C37D C 0.2767(3) 0.3260(3) 0.63274(16) 0.0290(14) Uani 1 1 d . . . . .
O38D O 0.3300(2) 0.3680(2) 0.63594(12) 0.0364(11) Uani 1 1 d . . . . .
C39D C 0.0973(3) 0.2708(3) 0.65027(16) 0.0248(13) Uani 1 1 d . . . . .
O40D O 0.05146(19) 0.2809(2) 0.66275(11) 0.0288(9) Uani 1 1 d . . . . .
N41D N 0.2339(2) 0.3125(3) 0.60270(14) 0.0309(12) Uani 1 1 d . . . . .
C42D C 0.1719(3) 0.2612(3) 0.60794(16) 0.0293(14) Uani 1 1 d . . . . .
C43D C 0.1503(4) 0.2114(4) 0.57660(18) 0.0469(19) Uani 1 1 d . . . . .
H43J H 0.1407 0.2309 0.5546 0.070 Uiso 1 1 calc R U . . .
H43K H 0.1113 0.1753 0.5827 0.070 Uiso 1 1 calc R U . . .
H43L H 0.1849 0.1954 0.5720 0.070 Uiso 1 1 calc R U . . .
N44D N 0.1192(2) 0.2847(2) 0.61585(13) 0.0238(11) Uani 1 1 d . . . . .
C45D C 0.2496(3) 0.3505(3) 0.57052(16) 0.0313(14) Uani 1 1 d . . . . .
H45G H 0.2291 0.3221 0.5486 0.038 Uiso 1 1 calc R U . . .
H45H H 0.2971 0.3670 0.5684 0.038 Uiso 1 1 calc R U . . .
C46D C 0.0834(3) 0.3061(3) 0.58823(17) 0.0306(14) Uani 1 1 d . . . . .
H46G H 0.0794 0.2806 0.5650 0.037 Uiso 1 1 calc R U . . .
H46H H 0.0392 0.2971 0.5962 0.037 Uiso 1 1 calc R U . . .
N47D N 0.2286(2) 0.4051(3) 0.57117(13) 0.0315(12) Uani 1 1 d . . . . .
C48D C 0.1652(3) 0.4000(3) 0.55700(16) 0.0317(15) Uani 1 1 d . . . . .
H48D H 0.1538 0.3773 0.5323 0.038 Uiso 1 1 calc R U . . .
N49D N 0.1132(2) 0.3737(2) 0.58155(13) 0.0282(11) Uani 1 1 d . . . . .
C50D C 0.2713(3) 0.4678(3) 0.57695(17) 0.0314(15) Uani 1 1 d . . . . .
O51D O 0.3288(2) 0.4839(2) 0.58502(13) 0.0402(12) Uani 1 1 d . . . . .
C52D C 0.0838(3) 0.4163(3) 0.58891(16) 0.0259(13) Uani 1 1 d . . . . .
O53D O 0.03226(19) 0.4037(2) 0.60390(11) 0.0297(10) Uani 1 1 d . . . . .
N54D N 0.2372(2) 0.5076(3) 0.57234(16) 0.0352(13) Uani 1 1 d . . . . .
C55D C 0.1733(3) 0.4720(3) 0.55542(17) 0.0314(14) Uani 1 1 d . . . . .
H55D H 0.1699 0.4841 0.5296 0.038 Uiso 1 1 calc R U . . .
N56D N 0.1196(2) 0.4742(3) 0.57546(14) 0.0292(12) Uani 1 1 d . . . . .
C57D C 0.2704(3) 0.5761(3) 0.5684(2) 0.0439(19) Uani 1 1 d . . . . .
H57G H 0.3176 0.5867 0.5717 0.053 Uiso 1 1 calc R U . . .
H57H H 0.2610 0.5862 0.5432 0.053 Uiso 1 1 calc R U . . .
C58D C 0.0980(3) 0.5280(3) 0.57445(18) 0.0313(14) Uani 1 1 d . . . . .
H58G H 0.0991 0.5422 0.5491 0.038 Uiso 1 1 calc R U . . .
H58H H 0.0525 0.5130 0.5813 0.038 Uiso 1 1 calc R U . . .
N59D N 0.2531(2) 0.6169(3) 0.59368(17) 0.0381(14) Uani 1 1 d . . . . .
C60D C 0.1963(3) 0.6348(3) 0.58870(19) 0.0329(15) Uani 1 1 d . . . . .
C61D C 0.1890(4) 0.6558(4) 0.55001(19) 0.0442(18) Uani 1 1 d . . . . .
H61J H 0.1801 0.6191 0.5325 0.066 Uiso 1 1 calc R U . . .
H61K H 0.2292 0.6908 0.5443 0.066 Uiso 1 1 calc R U . . .
H61L H 0.1531 0.6711 0.5484 0.066 Uiso 1 1 calc R U . . .
N62D N 0.1366(2) 0.5826(2) 0.59838(15) 0.0305(12) Uani 1 1 d . . . . .
C63D C 0.2880(3) 0.6440(4) 0.6256(2) 0.0441(19) Uani 1 1 d . . . . .
O64D O 0.3372(2) 0.6345(3) 0.63638(17) 0.0577(16) Uani 1 1 d . . . . .
C65D C 0.1126(3) 0.5990(3) 0.62902(16) 0.0271(13) Uani 1 1 d . . . . .
O66D O 0.06460(19) 0.5627(2) 0.64380(12) 0.0326(10) Uani 1 1 d . . . . .
N67D N 0.2625(2) 0.6829(3) 0.64163(16) 0.0367(14) Uani 1 1 d . . . . .
C68D C 0.2074(3) 0.6866(3) 0.61993(18) 0.0328(15) Uani 1 1 d . . . . .
C69D C 0.2209(3) 0.7541(3) 0.60803(19) 0.0398(17) Uani 1 1 d . . . . .
H69J H 0.1854 0.7539 0.5913 0.060 Uiso 1 1 calc R U . . .
H69K H 0.2615 0.7695 0.5956 0.060 Uiso 1 1 calc R U . . .
H69L H 0.2246 0.7827 0.6295 0.060 Uiso 1 1 calc R U . . .
N70D N 0.1488(2) 0.6608(2) 0.64004(15) 0.0302(12) Uani 1 1 d . . . . .
C71D C 0.2873(3) 0.7191(4) 0.67605(19) 0.0437(19) Uani 1 1 d . . . . .
H71G H 0.2871 0.7631 0.6740 0.052 Uiso 1 1 calc R U . . .
H71H H 0.3327 0.7233 0.6809 0.052 Uiso 1 1 calc R U . . .
C72D C 0.1431(3) 0.6881(3) 0.67527(17) 0.0315(14) Uani 1 1 d . . . . .
H72G H 0.0967 0.6727 0.6803 0.038 Uiso 1 1 calc R U . . .
H72H H 0.1588 0.7357 0.6739 0.038 Uiso 1 1 calc R U . . .
C73D C 0.2485(3) 0.6881(3) 0.70812(19) 0.0367(16) Uani 1 1 d . . . . .
C74D C 0.1796(3) 0.6725(3) 0.70726(18) 0.0325(15) Uani 1 1 d . . . . .
C75D C 0.2794(3) 0.6769(3) 0.7386(2) 0.0399(18) Uani 1 1 d . . . . .
O76D O 0.3459(2) 0.6920(2) 0.73974(14) 0.0507(8) Uani 0.4793(4) 1 d D U P V 1
C77D C 0.3591(5) 0.6344(5) 0.7311(5) 0.0506(12) Uani 0.4793(4) 1 d D U P V 1
H77G H 0.3250 0.6066 0.7131 0.061 Uiso 0.4793(4) 1 calc R U P V 1
H77H H 0.3559 0.6102 0.7536 0.061 Uiso 0.4793(4) 1 calc R U P V 1
C78D C 0.4226(5) 0.6457(8) 0.7165(3) 0.0532(13) Uani 0.4793(4) 1 d D U P V 1
H78I H 0.4143 0.6064 0.7006 0.064 Uiso 0.4793(4) 1 calc R U P V 1
H78J H 0.4278 0.6806 0.6995 0.064 Uiso 0.4793(4) 1 calc R U P V 1
C79D C 0.4839(4) 0.6598(5) 0.7309(2) 0.0519(13) Uani 0.4793(4) 1 d D U P V 1
H79I H 0.5037 0.7075 0.7309 0.062 Uiso 0.4793(4) 1 calc R U P V 1
H79J H 0.5047 0.6441 0.7114 0.062 Uiso 0.4793(4) 1 calc R U P V 1
S80D S 0.5161(2) 0.6422(2) 0.77020(12) 0.0463(6) Uani 0.4793(4) 1 d D U P V 1
O81D O 0.5540(4) 0.7013(3) 0.7907(2) 0.0471(16) Uani 0.4793(4) 1 d D U P V 1
O82D O 0.4623(4) 0.6029(4) 0.7919(2) 0.0544(18) Uani 0.4793(4) 1 d D U P V 1
O83D O 0.5555(4) 0.6056(4) 0.7606(3) 0.0500(11) Uani 0.4793(4) 1 d D U P V 1
O76H O 0.3459(2) 0.6920(2) 0.73974(14) 0.0507(8) Uani 0.2651(4) 1 d D U P V 2
C77H C 0.3635(6) 0.6385(7) 0.7274(8) 0.0509(13) Uani 0.2651(4) 1 d D U P V 2
H77I H 0.3477 0.6254 0.7017 0.061 Uiso 0.2651(4) 1 calc R U P V 2
H77J H 0.3436 0.6010 0.7425 0.061 Uiso 0.2651(4) 1 calc R U P V 2
C78H C 0.4358(6) 0.6601(11) 0.7309(4) 0.0508(12) Uani 0.2651(4) 1 d D U P V 2
H78K H 0.4464 0.6259 0.7182 0.061 Uiso 0.2651(4) 1 calc R U P V 2
H78L H 0.4528 0.6989 0.7164 0.061 Uiso 0.2651(4) 1 calc R U P V 2
C79H C 0.4734(6) 0.6753(5) 0.7643(4) 0.0492(11) Uani 0.2651(4) 1 d D U P V 2
H79K H 0.4469 0.6839 0.7832 0.059 Uiso 0.2651(4) 1 calc R U P V 2
H79L H 0.5107 0.7162 0.7617 0.059 Uiso 0.2651(4) 1 calc R U P V 2
S80H S 0.5035(3) 0.6194(3) 0.78071(18) 0.0463(6) Uani 0.2651(4) 1 d D U P V 2
O81H O 0.5320(6) 0.6422(6) 0.8174(2) 0.048(2) Uani 0.2651(4) 1 d D U P V 2
O82H O 0.4487(5) 0.5582(4) 0.7810(4) 0.057(3) Uani 0.2651(4) 1 d D U P V 2
O83H O 0.5510(5) 0.6156(6) 0.7561(3) 0.0500(11) Uani 0.2651(4) 1 d D U P V 2
O76L O 0.3459(2) 0.6920(2) 0.73974(14) 0.0507(8) Uani 0.2555(4) 1 d D U P V 3
C77L C 0.3814(6) 0.6498(6) 0.7375(8) 0.0514(13) Uani 0.2555(4) 1 d D U P V 3
H77K H 0.3637 0.6178 0.7167 0.062 Uiso 0.2555(4) 1 calc R U P V 3
H77L H 0.3785 0.6264 0.7603 0.062 Uiso 0.2555(4) 1 calc R U P V 3
C78L C 0.4502(6) 0.6921(11) 0.7323(5) 0.0504(13) Uani 0.2555(4) 1 d D U P V 3
H78M H 0.4642 0.6701 0.7124 0.061 Uiso 0.2555(4) 1 calc R U P V 3
H78N H 0.4485 0.7320 0.7221 0.061 Uiso 0.2555(4) 1 calc R U P V 3
C79L C 0.5023(6) 0.7129(5) 0.7592(4) 0.0502(13) Uani 0.2555(4) 1 d D U P V 3
H79M H 0.4904 0.7373 0.7787 0.060 Uiso 0.2555(4) 1 calc R U P V 3
H79N H 0.5400 0.7442 0.7478 0.060 Uiso 0.2555(4) 1 calc R U P V 3
S80L S 0.5290(3) 0.6596(3) 0.78028(19) 0.0463(6) Uani 0.2555(4) 1 d D U P V 3
O81L O 0.5555(6) 0.6829(7) 0.8166(2) 0.055(2) Uani 0.2555(4) 1 d D U P V 3
O82L O 0.4694(5) 0.5992(5) 0.7831(4) 0.056(2) Uani 0.2555(4) 1 d D U P V 3
O83L O 0.5724(5) 0.6433(6) 0.7576(3) 0.0500(11) Uani 0.2555(4) 1 d D U P V 3
C84D C 0.1463(3) 0.6441(3) 0.73658(18) 0.0321(15) Uani 1 1 d . . . . .
O85D O 0.0789(2) 0.6227(2) 0.73557(12) 0.0339(10) Uani 1 1 d . . . . .
C86D C 0.0532(3) 0.6685(3) 0.74947(19) 0.0338(15) Uani 1 1 d . . . . .
H86I H 0.0673 0.7077 0.7351 0.041 Uiso 1 1 calc R U . . .
H86J H 0.0686 0.6814 0.7753 0.041 Uiso 1 1 calc R U . . .
C87D C -0.0202(3) 0.6357(4) 0.7463(2) 0.0442(18) Uani 1 1 d . . . . .
H87K H -0.0334 0.5957 0.7600 0.053 Uiso 1 1 calc R U . W 1
H87L H -0.0394 0.6647 0.7575 0.053 Uiso 1 1 calc R U . W 1
C88D C -0.0466(3) 0.6186(3) 0.70678(19) 0.0420(14) Uani 0.534(3) 1 d D U P X 1
H88K H -0.0160 0.6069 0.6921 0.050 Uiso 0.534(3) 1 calc R U P X 1
H88L H -0.0535 0.6557 0.6959 0.050 Uiso 0.534(3) 1 calc R U P X 1
S89D S -0.12495(15) 0.54853(15) 0.70789(9) 0.0334(5) Uani 0.534(3) 1 d D U P X 1
O90D O -0.1485(4) 0.5358(4) 0.6704(2) 0.045(2) Uani 0.534(3) 1 d D U P X 1
O91D O -0.1170(4) 0.4931(4) 0.7229(3) 0.048(2) Uani 0.534(3) 1 d D U P X 1
O92D O -0.1645(4) 0.5739(5) 0.7300(3) 0.050(2) Uani 0.534(3) 1 d D U P X 1
C88H C -0.0466(3) 0.6186(3) 0.70678(19) 0.0420(14) Uani 0.466(3) 1 d D U P X 2
H88M H -0.0401 0.5790 0.6986 0.050 Uiso 0.466(3) 1 calc R U P X 2
H88N H -0.0206 0.6538 0.6916 0.050 Uiso 0.466(3) 1 calc R U P X 2
S89H S -0.13129(15) 0.60558(17) 0.69788(9) 0.0334(5) Uani 0.466(3) 1 d D U P X 2
O90H O -0.1465(4) 0.5882(5) 0.6595(2) 0.036(2) Uani 0.466(3) 1 d D U P X 2
O91H O -0.1472(4) 0.6604(4) 0.7091(2) 0.036(2) Uani 0.466(3) 1 d D U P X 2
O92H O -0.1611(4) 0.5492(4) 0.7204(3) 0.033(2) Uani 0.466(3) 1 d D U P X 2
C93D C 0.2459(3) 0.6509(3) 0.77012(19) 0.0356(16) Uani 1 1 d . . . . .
C94D C 0.1778(3) 0.6333(3) 0.76881(19) 0.0347(15) Uani 1 1 d . . . . .
C95D C 0.1436(3) 0.6051(3) 0.79946(19) 0.0394(16) Uani 1 1 d . . . . .
H95D H 0.0979 0.5923 0.7988 0.047 Uiso 1 1 calc R U . . .
C96D C 0.1760(3) 0.5964(4) 0.8297(2) 0.0445(18) Uani 1 1 d . . . . .
H96D H 0.1526 0.5769 0.8501 0.053 Uiso 1 1 calc R U . . .
C97D C 0.2436(4) 0.6156(3) 0.83148(19) 0.0417(17) Uani 1 1 d . . . . .
H97D H 0.2656 0.6100 0.8531 0.050 Uiso 1 1 calc R U . . .
C98D C 0.2782(3) 0.6423(3) 0.8023(2) 0.0390(17) Uani 1 1 d . . . . .
H98D H 0.3239 0.6551 0.8037 0.047 Uiso 1 1 calc R U . . .
O1A O 0.7360(3) 0.0938(4) 0.58065(19) 0.088(2) Uani 1 1 d . . . . .
C2A C 0.7600(4) 0.0588(4) 0.5669(2) 0.051(2) Uani 1 1 d . . . . .
C3A C 0.7647(5) 0.0031(5) 0.5862(2) 0.074(3) Uani 1 1 d . . . . .
H3A1 H 0.8092 0.0140 0.5961 0.110 Uiso 1 1 calc R U . . .
H3A2 H 0.7525 -0.0345 0.5690 0.110 Uiso 1 1 calc R U . . .
H3A3 H 0.7353 -0.0070 0.6062 0.110 Uiso 1 1 calc R U . . .
C4A C 0.7879(4) 0.0710(5) 0.5316(3) 0.067(3) Uani 1 1 d . . . . .
H4A1 H 0.7818 0.1087 0.5217 0.101 Uiso 1 1 calc R U . . .
H4A2 H 0.7663 0.0332 0.5148 0.101 Uiso 1 1 calc R U . . .
H4A3 H 0.8342 0.0793 0.5344 0.101 Uiso 1 1 calc R U . . .
O1B O 0.7651(5) 0.4111(5) 0.9181(3) 0.064(2) Uani 0.638(10) 1 d D U P Y 1
C2B C 0.7429(6) 0.4481(7) 0.9318(4) 0.054(2) Uani 0.638(10) 1 d D U P Y 1
C3B C 0.7188(6) 0.4380(7) 0.9698(3) 0.055(2) Uani 0.638(10) 1 d D U P Y 1
H3B1 H 0.6715 0.4174 0.9682 0.082 Uiso 0.638(10) 1 calc R U P Y 1
H3B2 H 0.7321 0.4799 0.9833 0.082 Uiso 0.638(10) 1 calc R U P Y 1
H3B3 H 0.7372 0.4102 0.9825 0.082 Uiso 0.638(10) 1 calc R U P Y 1
C4B C 0.7364(9) 0.5010(9) 0.9134(6) 0.060(4) Uani 0.638(10) 1 d . U P Y 1
H4B1 H 0.7713 0.5177 0.8967 0.090 Uiso 0.638(10) 1 calc R U P Y 1
H4B2 H 0.7390 0.5354 0.9314 0.090 Uiso 0.638(10) 1 calc R U P Y 1
H4B3 H 0.6945 0.4864 0.8995 0.090 Uiso 0.638(10) 1 calc R U P Y 1
O1F O 0.7924(7) 0.4559(9) 0.9149(4) 0.056(3) Uani 0.362(10) 1 d D U P Y 2
C2F C 0.7486(10) 0.4686(11) 0.9275(6) 0.052(2) Uani 0.362(10) 1 d D U P Y 2
C3F C 0.7079(10) 0.4277(12) 0.9559(6) 0.055(2) Uani 0.362(10) 1 d D U P Y 2
H3F1 H 0.6683 0.3956 0.9439 0.082 Uiso 0.362(10) 1 calc R U P Y 2
H3F2 H 0.6965 0.4553 0.9733 0.082 Uiso 0.362(10) 1 calc R U P Y 2
H3F3 H 0.7323 0.4056 0.9689 0.082 Uiso 0.362(10) 1 calc R U P Y 2
C4F C 0.7287(13) 0.5221(10) 0.9142(7) 0.037(6) Uani 0.362(10) 1 d . . P Y 2
H4F1 H 0.7660 0.5557 0.9043 0.056 Uiso 0.362(10) 1 calc R U P Y 2
H4F2 H 0.7134 0.5408 0.9346 0.056 Uiso 0.362(10) 1 calc R U P Y 2
H4F3 H 0.6939 0.5047 0.8950 0.056 Uiso 0.362(10) 1 calc R U P Y 2
O1C O 0.3865(2) 0.0600(3) 0.83353(14) 0.0512(14) Uani 1 1 d . . . . .
C2C C 0.3335(3) 0.0429(3) 0.81823(17) 0.0294(14) Uani 1 1 d . . . . .
C3C C 0.3165(4) 0.0029(3) 0.7833(2) 0.0432(17) Uani 1 1 d . . . . .
H3C1 H 0.3560 0.0019 0.7731 0.065 Uiso 1 1 calc R U . . .
H3C2 H 0.2947 0.0216 0.7659 0.065 Uiso 1 1 calc R U . . .
H3C3 H 0.2875 -0.0412 0.7879 0.065 Uiso 1 1 calc R U . . .
C4C C 0.2818(3) 0.0613(4) 0.8340(2) 0.0428(17) Uani 1 1 d . . . . .
H4C1 H 0.2966 0.0817 0.8585 0.064 Uiso 1 1 calc R U . . .
H4C2 H 0.2425 0.0226 0.8356 0.064 Uiso 1 1 calc R U . . .
H4C3 H 0.2723 0.0918 0.8183 0.064 Uiso 1 1 calc R U . . .
O1D O 0.1213(2) 0.4466(3) 0.66921(14) 0.0527(14) Uani 1 1 d . . . . .
C2D C 0.1748(3) 0.4666(3) 0.68495(18) 0.0325(15) Uani 1 1 d . . . . .
C3D C 0.1891(4) 0.5063(3) 0.71925(19) 0.0459(18) Uani 1 1 d . . . . .
H3D1 H 0.2144 0.5514 0.7144 0.069 Uiso 1 1 calc R U . . .
H3D2 H 0.2141 0.4907 0.7365 0.069 Uiso 1 1 calc R U . . .
H3D3 H 0.1485 0.5033 0.7297 0.069 Uiso 1 1 calc R U . . .
C4D C 0.2268(4) 0.4494(4) 0.6690(2) 0.0486(19) Uani 1 1 d . . . . .
H4D1 H 0.2413 0.4242 0.6863 0.073 Uiso 1 1 calc R U . . .
H4D2 H 0.2634 0.4890 0.6643 0.073 Uiso 1 1 calc R U . . .
H4D3 H 0.2100 0.4237 0.6461 0.073 Uiso 1 1 calc R U . . .
O1AC O 0.3885(4) 0.1413(4) 0.60777(18) 0.093(3) Uani 1 1 d . . . . .
C2AC C 0.4160(4) 0.1922(4) 0.6238(2) 0.049(2) Uani 1 1 d . . . . .
C3AC C 0.3865(5) 0.2350(5) 0.6390(3) 0.102(4) Uani 1 1 d . . . . .
H3A4 H 0.3425 0.2231 0.6279 0.153 Uiso 1 1 calc R U . . .
H3A5 H 0.4124 0.2798 0.6339 0.153 Uiso 1 1 calc R U . . .
H3A6 H 0.3846 0.2309 0.6655 0.153 Uiso 1 1 calc R U . . .
C4AC C 0.4879(4) 0.2155(4) 0.6300(3) 0.066(2) Uani 1 1 d . . . . .
H4A4 H 0.5014 0.1785 0.6295 0.099 Uiso 1 1 calc R U . . .
H4A5 H 0.5009 0.2389 0.6539 0.099 Uiso 1 1 calc R U . . .
H4A6 H 0.5085 0.2444 0.6108 0.099 Uiso 1 1 calc R U . . .
O1AD O 0.3729(5) 0.7592(6) 0.5841(3) 0.164(4) Uani 1 1 d . U . Z 1
C2AD C 0.4242(7) 0.7762(8) 0.6044(4) 0.117(4) Uani 1 1 d . U . Z 1
C3AD C 0.4494(8) 0.8099(6) 0.6391(4) 0.157(6) Uani 1 1 d . U . Z 1
H3A7 H 0.4138 0.8032 0.6553 0.235 Uiso 1 1 calc R U . Z 1
H3A8 H 0.4710 0.8562 0.6355 0.235 Uiso 1 1 calc R U . Z 1
H3A9 H 0.4805 0.7934 0.6503 0.235 Uiso 1 1 calc R U . Z 1
C4AD C 0.4624(7) 0.7305(7) 0.5960(4) 0.129(4) Uani 1 1 d . U . Z 1
H4A7 H 0.4816 0.7221 0.6188 0.194 Uiso 1 1 calc R U . Z 1
H4A8 H 0.4968 0.7517 0.5795 0.194 Uiso 1 1 calc R U . Z 1
H4A9 H 0.4325 0.6896 0.5843 0.194 Uiso 1 1 calc R U . Z 1
O1BC O 0.1339(3) 0.7475(5) 0.9196(2) 0.119(3) Uani 1 1 d . U . A 1
C2BC C 0.0841(5) 0.7383(6) 0.9000(3) 0.079(2) Uani 1 1 d . U . A 1
C3BC C 0.0594(6) 0.6934(5) 0.8662(4) 0.116(4) Uani 1 1 d . U . A 1
H3B4 H 0.0955 0.6979 0.8508 0.173 Uiso 1 1 calc R U . A 1
H3B5 H 0.0266 0.7045 0.8525 0.173 Uiso 1 1 calc R U . A 1
H3B6 H 0.0401 0.6486 0.8735 0.173 Uiso 1 1 calc R U . A 1
C4BC C 0.0433(5) 0.7768(5) 0.9087(3) 0.086(3) Uani 1 1 d . U . A 1
H4B4 H 0.0598 0.8018 0.9319 0.128 Uiso 1 1 calc R U . A 1
H4B5 H -0.0016 0.7474 0.9108 0.128 Uiso 1 1 calc R U . A 1
H4B6 H 0.0452 0.8063 0.8892 0.128 Uiso 1 1 calc R U . A 1
O1BD O 0.1075(2) 0.3659(3) 0.89112(15) 0.0533(14) Uani 1 1 d . . . . .
C2BD C 0.0826(3) 0.3121(3) 0.87696(16) 0.0304(14) Uani 1 1 d . . . . .
C3BD C 0.1193(4) 0.2730(4) 0.8648(2) 0.057(2) Uani 1 1 d . . . . .
H3B7 H 0.1120 0.2642 0.8383 0.086 Uiso 1 1 calc R U . . .
H3B8 H 0.1047 0.2321 0.8771 0.086 Uiso 1 1 calc R U . . .
H3B9 H 0.1655 0.2967 0.8710 0.086 Uiso 1 1 calc R U . . .
C4BD C 0.0103(3) 0.2831(4) 0.8700(2) 0.0460(18) Uani 1 1 d . . . . .
H4B7 H -0.0089 0.2536 0.8893 0.069 Uiso 1 1 calc R U . . .
H4B8 H -0.0005 0.2591 0.8462 0.069 Uiso 1 1 calc R U . . .
H4B9 H -0.0069 0.3175 0.8699 0.069 Uiso 1 1 calc R U . . .
O1W O 1.06671(18) 0.08939(18) 0.90637(11) 0.0231(9) Uani 1 1 d . . . . .
O2W O 0.43651(19) 0.4149(2) 0.59503(11) 0.0294(10) Uani 1 1 d . . . . .
O3W O 0.91931(19) 0.0986(2) 0.91013(11) 0.0292(9) Uani 1 1 d . . . . .
O4W O 0.1242(2) 0.0828(2) 0.99653(12) 0.0319(10) Uani 1 1 d . . . . .
O5W O 0.9546(2) 0.3380(2) 0.66449(11) 0.0328(10) Uani 1 1 d . . . . .
O6W O 0.5529(2) 0.1695(2) 0.83816(12) 0.0352(11) Uani 1 1 d . . . . .
O7W O 0.0104(2) 0.9384(2) 0.89528(13) 0.0358(11) Uani 1 1 d . . . . .
O8W O 0.7865(2) 0.0826(2) 0.80082(12) 0.0370(11) Uani 1 1 d . . . . .
O9W O 0.8578(2) 0.2142(2) 0.85779(12) 0.0351(10) Uani 1 1 d . . . . .
O10W O 0.3782(3) 0.4203(3) 0.50693(14) 0.0546(14) Uani 1 1 d . . . . .
O11W O 0.0065(2) 0.4832(2) 0.72121(12) 0.0370(11) Uani 1 1 d . . . . .
O12W O 0.9696(2) 0.0029(2) 0.96025(12) 0.0399(11) Uani 1 1 d . . . . .
O13W O 0.5783(2) 0.3970(2) 0.59171(12) 0.0387(11) Uani 1 1 d . . . . .
O14W O 0.1141(2) 0.9660(2) 0.85078(12) 0.0425(12) Uani 1 1 d . . . . .
O15W O 0.9232(2) 0.4573(2) 0.63339(13) 0.0422(12) Uani 1 1 d . . . . .
O16W O 0.4995(2) 0.0229(2) 0.78228(13) 0.0458(12) Uani 1 1 d . . . . .
O17W O 0.5877(3) 0.0490(2) 0.86886(13) 0.0443(12) Uani 1 1 d . . . . .
O18W O 0.0805(2) 0.9271(2) 0.98472(14) 0.0503(14) Uani 1 1 d . . . . .
O19W O 0.7786(2) 0.9946(3) 0.86603(14) 0.0543(15) Uani 1 1 d . . . . .
O20W O 0.6418(3) 0.2877(3) 0.64272(14) 0.0514(13) Uani 1 1 d . . . . .
O21W O 0.5311(2) 0.4960(3) 0.53965(14) 0.0569(15) Uani 1 1 d . . . . .
O22W O 0.9167(3) 0.8246(3) 0.92248(16) 0.0571(15) Uani 1 1 d . . . . .
O23W O 0.8003(2) 0.9464(3) 0.77392(14) 0.0451(17) Uani 0.877(9) 1 d . . P B 1
O24W O 0.4989(3) 0.5670(3) 0.60579(15) 0.0548(14) Uani 1 1 d . . . . .
O25W O -0.2234(3) 0.3185(3) 0.69460(16) 0.0610(15) Uani 1 1 d . . . . .
O26W O 0.3949(3) 0.5468(3) 0.65112(15) 0.0625(16) Uani 1 1 d . . . . .
O27W O 0.7017(2) 0.1810(3) 0.87986(19) 0.052(2) Uani 0.977(18) 1 d . . . D 1
O28W O 0.8623(3) 0.9149(3) 0.89702(18) 0.0727(19) Uani 1 1 d . . . . .
O29W O 0.7062(3) 0.5563(3) 0.72555(16) 0.0633(16) Uani 1 1 d . . . . .
O30W O 0.7674(3) 0.2381(3) 0.53441(16) 0.0684(17) Uani 1 1 d . . . . .
O31W O 0.4217(3) 0.5764(3) 0.5170(2) 0.087(2) Uani 1 1 d . . . . .
O32W O 0.6053(4) 0.2550(4) 0.9203(2) 0.030(2) Uani 0.60(2) 1 d . U P D 1
O33W O 0.7282(3) 0.1827(3) 0.80453(16) 0.0486(4) Uiso 0.872(10) 1 d . U P C 1
O34W O 0.7660(3) 0.7336(3) 0.84606(18) 0.0486(4) Uiso 0.770(11) 1 d . U . D 1
O35W O 0.6379(5) 0.3680(5) 0.1011(3) 0.0486(4) Uiso 0.5322(4) 1 d . U P E 1
O36W O 0.0976(4) 0.8626(4) 0.6476(2) 0.0486(4) Uiso 0.586(11) 1 d . U . F 1
O37W O 0.9438(4) 0.7714(4) 0.8313(2) 0.0486(4) Uiso 0.585(11) 1 d . U . G 1
O38W O 0.8022(3) 0.3214(3) 0.61893(16) 0.0486(4) Uiso 0.904(4) 1 d . U P A 1
O39W O 0.8989(3) 0.2479(3) 0.57974(16) 0.0486(4) Uiso 0.904(4) 1 d . U P A 1
O40W O 0.7107(3) 0.4178(3) 0.69990(16) 0.0486(4) Uiso 0.892(5) 1 d . U P B 1
O41W O 0.6981(3) 0.6788(3) 0.74817(19) 0.0486(4) Uiso 0.763(5) 1 d . U P H 1
O42W O 0.8492(3) 0.7072(3) 0.77797(19) 0.0486(4) Uiso 0.763(5) 1 d . U P H 1
O43W O 0.8612(3) 0.7004(3) 0.88783(17) 0.0486(4) Uiso 0.822(11) 1 d . U . I 1
O44W O 0.8910(3) 0.8650(3) 0.8129(2) 0.0486(4) Uiso 0.718(11) 1 d . U . B 1
O45W O 0.7296(4) 0.2677(4) 0.9680(2) 0.0486(4) Uiso 0.673(11) 1 d . U . C 1
O46W O 0.7816(4) 0.7749(4) 0.6645(2) 0.0486(4) Uiso 0.626(11) 1 d . U . G 1
O47W O 0.6079(4) 0.1211(4) 0.9548(3) 0.0486(4) Uiso 0.595(13) 1 d . U . D 1
O48W O 0.6570(4) 0.5434(4) 0.5983(2) 0.0486(4) Uiso 0.587(11) 1 d . U . J 1
O49W O 0.0417(4) 0.4125(4) 0.5041(2) 0.0486(4) Uiso 0.597(11) 1 d . U . K 1
O50W O 0.5939(4) 0.9319(4) 0.9031(2) 0.0486(4) Uiso 0.573(11) 1 d . U . L 1
O51W O 0.5870(4) 0.6782(4) 0.5769(3) 0.0486(4) Uiso 0.564(11) 1 d . U . M 1
O52W O 0.7257(4) 0.5320(4) 0.5006(3) 0.0486(4) Uiso 0.555(11) 1 d . U . N 1
O53W O 0.5797(5) 0.6109(5) 0.6845(3) 0.0486(4) Uiso 0.555(11) 1 d . U . H 1
O54W O 0.7354(5) 0.4893(5) 0.6276(3) 0.0486(4) Uiso 0.551(14) 1 d . U . B 1
O55W O 0.5048(5) 0.1887(5) 0.1196(3) 0.0486(4) Uiso 0.534(11) 1 d . U . O 1
O56W O 0.0722(5) 0.6114(5) 0.4584(3) 0.0486(4) Uiso 0.516(11) 1 d . U . P 1
O57W O 0.6425(4) 0.7801(4) 0.7031(2) 0.0486(4) Uiso 0.634(8) 1 d . U P H 1
O58W O 0.7316(5) 0.8407(5) 0.8569(3) 0.0486(4) Uiso 0.485(11) 1 d . U . Q 1
O59W O 0.1239(5) 0.5141(5) 0.4667(3) 0.0486(4) Uiso 0.467(11) 1 d . U . R 1
O60W O 0.5710(7) 0.3004(7) 0.1626(4) 0.0486(4) Uiso 0.3280(4) 1 d . U P S 1
O61W O 0.5968(6) 0.7647(6) 0.8626(3) 0.0486(4) Uiso 0.416(11) 1 d . U . T 1
O62W O 0.6678(11) 0.8255(10) 0.6064(4) 0.0486(4) Uiso 0.398(16) 1 d . U . U 1
O63W O 0.9303(9) 0.7406(9) 0.6513(5) 0.0486(4) Uiso 0.298(12) 1 d . U . G 1
O64W O 0.6755(6) 0.7960(6) 0.7774(3) 0.0486(4) Uiso 0.419(10) 1 d . U . V 1
O65W O 0.7159(5) 0.6217(5) 0.6611(3) 0.0486(4) Uiso 0.525(11) 1 d . U . W 2
O66W O 0.1128(6) 0.6162(5) 0.4517(3) 0.0486(4) Uiso 0.469(11) 1 d . U . X 2
O67W O -0.1293(5) 0.4447(5) 0.7044(3) 0.0486(4) Uiso 0.461(11) 1 d . U . Y 2
O68W O 0.5467(5) 0.9821(6) 0.9779(3) 0.0486(4) Uiso 0.4643(4) 1 d . U P I 2
O69W O 0.6408(6) 0.7032(6) 0.6079(4) 0.0486(4) Uiso 0.387(11) 1 d . U . Z 2
O70W O 0.5978(6) 0.1351(6) 0.9369(4) 0.0486(4) Uiso 0.412(13) 1 d . U . A 2
O71W O 0.6395(6) 0.5882(6) 0.6035(4) 0.0486(4) Uiso 0.386(11) 1 d . U . J 2
O72W O 0.7193(8) 0.5103(8) 0.6356(4) 0.0486(4) Uiso 0.359(14) 1 d . U . B 2
O73W O 0.7105(8) 0.7848(8) 0.7091(5) 0.0486(4) Uiso 0.294(11) 1 d . U . C 2
O74W O 0.7216(8) 0.2663(8) 0.9417(5) 0.0486(4) Uiso 0.306(11) 1 d . U . C 2
O75W O 0.1395(9) 0.8687(9) 0.6008(5) 0.0486(4) Uiso 0.279(10) 1 d . U . D 2
O76W O 0.0399(9) 0.4775(9) 0.4817(5) 0.0486(4) Uiso 0.262(11) 1 d . U . E 2
O77W O 0.4710(10) 0.8550(10) 0.6626(6) 0.0486(4) Uiso 0.253(11) 1 d . U . F 2
O78W O 0.5926(18) 0.3579(17) 0.1463(10) 0.0486(4) Uiso 0.1397(4) 1 d . U P G 2
O79W O 0.8097(10) 0.6535(10) 0.8986(6) 0.0486(4) Uiso 0.239(11) 1 d . U . H 2
O80W O -0.0006(12) 0.6852(12) 0.6204(7) 0.0486(4) Uiso 0.211(11) 1 d . U . I 2
O81W O 0.6229(13) 0.6440(13) 0.6908(7) 0.0486(4) Uiso 0.200(11) 1 d . U . J 2
O82W O 0.8329(13) 0.8022(13) 0.8272(7) 0.0486(4) Uiso 0.194(10) 1 d . U . K 2
O83W O 0.6930(10) 0.8493(9) 0.6011(4) 0.0486(4) Uiso 0.358(18) 1 d . U . L 2
O84W O 0.6095(10) 0.8653(10) 0.8768(6) 0.0486(4) Uiso 0.255(10) 1 d . U . M 3
O85W O 0.1138(9) 0.5335(9) 0.4333(5) 0.0486(4) Uiso 0.286(11) 1 d . U . N 3
O86W O 0.6380(9) 0.8003(9) 0.6144(5) 0.0486(4) Uiso 0.338(14) 1 d . U . O 3
O87W O 0.6129(7) 0.9863(8) 0.9365(4) 0.0486(4) Uiso 0.3388(4) 1 d . U P P 3
O88W O 0.7254(10) 0.7397(10) 0.7164(6) 0.0486(4) Uiso 0.237(5) 1 d . U P H 3
O89W O 0.7936(10) 0.7171(10) 0.7876(6) 0.0486(4) Uiso 0.237(5) 1 d . U P H 3
O90W O 0.9177(8) 0.7610(9) 0.6367(5) 0.0486(4) Uiso 0.308(12) 1 d . U . Q 3
O91W O 0.7329(9) 0.7679(9) 0.6534(5) 0.0486(4) Uiso 0.272(11) 1 d . U . R 3
O92W O 0.5745(7) 0.7356(7) 0.6763(4) 0.0486(4) Uiso 0.366(8) 1 d . U P H 3
O93W O -0.0358(5) 0.8293(5) 0.7198(3) 0.0486(4) Uiso 0.543(6) 1 d . U P U 3
O94W O 0.6425(10) 0.7964(10) 0.7348(6) 0.0486(4) Uiso 0.236(11) 1 d . U . S 3
O95W O 0.6780(11) 0.8128(11) 0.8499(6) 0.0486(4) Uiso 0.242(11) 1 d . U . T 3
O96W O 0.7728(11) 0.9648(11) 0.9976(6) 0.0486(4) Uiso 0.220(11) 1 d . U . U 3
O97W O 0.5246(7) 0.9489(7) -0.0073(4) 0.0486(4) Uiso 0.378(11) 1 d . U . V 3
O98W O 0.6815(13) 0.7133(13) 0.8218(7) 0.0486(4) Uiso 0.192(10) 1 d . U . W 3
O99W O -0.1340(12) 0.6298(12) 0.6308(7) 0.0486(4) Uiso 0.199(10) 1 d . U . X 3
O100 O 0.5318(13) 0.6710(13) 0.5758(7) 0.0486(4) Uiso 0.191(11) 1 d . U . Y 3
O101 O 0.702(2) 0.168(2) 0.8612(14) 0.0486(4) Uiso 0.128(10) 1 d . U P C 3
O102 O 0.5836(7) 0.2689(6) 0.9252(3) 0.0486(4) Uiso 0.510(18) 1 d . U . Z 3
O103 O 0.7294(8) 0.8399(8) 0.8141(5) 0.0486(4) Uiso 0.315(10) 1 d . U . B 4
O104 O 0.6474(13) 0.7674(12) 0.8590(7) 0.0486(4) Uiso 0.204(11) 1 d . U . A 4
O105 O 0.6208(13) 0.0114(12) 0.9682(7) 0.0486(4) Uiso 0.1969(4) 1 d . U P B 4
O106 O 0.5641(16) 0.7323(16) 0.7735(9) 0.0486(4) Uiso 0.158(11) 1 d . U . C 4
O107 O 0.713(2) 0.872(2) 0.7535(12) 0.0486(4) Uiso 0.123(9) 1 d . U P B 4

loop_
_atom_site_aniso_label
_atom_site_aniso_U_11
_atom_site_aniso_U_22
_atom_site_aniso_U_33
_atom_site_aniso_U_23
_atom_site_aniso_U_13
_atom_site_aniso_U_12
Na1 0.0189(11) 0.0280(12) 0.0253(12) 0.0082(9) 0.0017(9) 0.0097(9)
Na2 0.0194(11) 0.0282(12) 0.0316(13) 0.0077(10) 0.0045(9) 0.0117(9)
Na3 0.0243(12) 0.0310(13) 0.0390(14) 0.0105(11) 0.0057(10) 0.0126(10)
Na4 0.0328(13) 0.0320(13) 0.0335(14) 0.0007(11) -0.0073(11) 0.0154(11)
Na5 0.0357(14) 0.0572(16) 0.0397(15) 0.0261(13) 0.0182(12) 0.0312(12)
Na6 0.0334(13) 0.0392(14) 0.0296(13) 0.0078(11) 0.0101(11) 0.0176(11)
Na7 0.0423(15) 0.0391(14) 0.0414(15) 0.0152(12) 0.0231(12) 0.0233(12)
Na8 0.0138(17) 0.0168(17) 0.038(2) -0.0021(14) -0.0064(14) 0.0026(12)
Na9 0.158(8) 0.081(5) 0.085(6) 0.027(4) 0.017(5) 0.056(5)
Na10 0.0246(10) 0.0411(11) 0.0295(10) 0.0037(8) 0.0004(8) 0.0141(8)
Na11 0.0246(10) 0.0411(11) 0.0295(10) 0.0037(8) 0.0004(8) 0.0141(8)
Na12 0.0477(18) 0.0406(16) 0.0416(17) 0.0043(13) -0.0065(14) 0.0258(14)
Na13 0.0283(19) 0.0357(19) 0.040(2) 0.0098(15) 0.0133(15) 0.0171(14)
Na14 0.0290(19) 0.040(2) 0.029(2) 0.0005(15) 0.0016(14) 0.0189(15)
Na15 0.0529(19) 0.0411(18) 0.0452(19) 0.0003(16) 0.0015(16) 0.0249(16)
Na16 0.0529(19) 0.0411(18) 0.0452(19) 0.0003(16) 0.0015(16) 0.0249(16)
Na17 0.048(5) 0.056(5) 0.037(5) 0.006(3) -0.003(3) 0.025(4)
Na18 0.015(3) 0.020(3) 0.010(3) -0.0018(18) -0.0075(18) 0.0038(19)
Na19 0.061(4) 0.049(4) 0.073(4) 0.016(3) 0.002(3) 0.007(3)
Na20 0.037(2) 0.041(2) 0.040(2) 0.0054(19) 0.0024(19) 0.0139(18)
Na21 0.0246(10) 0.0411(11) 0.0295(10) 0.0037(8) 0.0004(8) 0.0141(8)
Na22 0.0477(18) 0.0406(16) 0.0416(17) 0.0043(13) -0.0065(14) 0.0258(14)
Na23 0.028(3) 0.031(3) 0.027(3) 0.002(2) 0.000(2) 0.016(2)
C5A 0.028(3) 0.032(2) 0.018(2) -0.005(2) -0.002(2) 0.021(2)
C6A 0.030(2) 0.036(2) 0.022(2) -0.008(2) -0.005(2) 0.022(2)
C7A 0.031(2) 0.035(2) 0.027(2) -0.010(2) -0.007(2) 0.020(2)
C8A 0.0278(19) 0.0314(19) 0.0245(19) -0.0098(17) -0.0042(17) 0.0172(17)
C9A 0.0246(19) 0.0277(19) 0.0215(18) -0.0068(17) -0.0011(16) 0.0145(16)
C10A 0.0232(19) 0.0272(18) 0.0171(18) -0.0037(17) 0.0020(16) 0.0175(16)
C11A 0.0222(18) 0.0240(16) 0.0182(17) 0.0002(15) 0.0039(15) 0.0128(15)
O12A 0.025(2) 0.0251(18) 0.0179(19) 0.0033(18) 0.0047(17) 0.0162(17)
C13A 0.030(2) 0.028(2) 0.021(2) 0.003(2) 0.005(2) 0.0205(19)
C14A 0.031(3) 0.028(2) 0.026(2) 0.006(2) 0.005(2) 0.023(2)
C15A 0.040(2) 0.038(2) 0.028(2) 0.006(2) 0.003(2) 0.021(2)
S16A 0.0479(14) 0.0467(13) 0.0220(11) 0.0018(10) -0.0041(10) 0.0271(11)
O17A 0.047(3) 0.049(3) 0.040(3) 0.007(3) -0.006(3) 0.029(3)
O18A 0.053(3) 0.048(3) 0.036(3) -0.005(2) -0.009(3) 0.031(2)
O19A 0.081(5) 0.068(5) 0.024(3) -0.002(3) -0.004(3) 0.040(4)
C20A 0.0213(16) 0.0227(16) 0.0201(16) -0.0046(15) 0.0016(14) 0.0118(14)
O21A 0.0213(18) 0.0234(18) 0.0239(19) -0.0080(17) -0.0010(16) 0.0103(16)
C22A 0.022(2) 0.027(2) 0.030(2) -0.006(2) -0.002(2) 0.0087(19)
C23A 0.023(2) 0.027(2) 0.034(2) -0.004(2) -0.005(2) 0.0080(19)
C24A 0.027(2) 0.0290(19) 0.033(2) 0.0000(19) -0.004(2) 0.0067(18)
S25A 0.0321(11) 0.0232(10) 0.0340(12) 0.0095(9) -0.0118(10) -0.0006(9)
O26A 0.034(3) 0.048(3) 0.059(4) 0.020(3) -0.007(3) -0.007(3)
O27A 0.045(3) 0.040(3) 0.060(3) 0.026(3) -0.023(3) 0.003(3)
O28A 0.054(3) 0.037(3) 0.049(3) -0.005(3) -0.009(3) 0.021(3)
C29A 0.0191(17) 0.0180(17) 0.0170(17) -0.0003(15) 0.0045(16) 0.0117(15)
C30A 0.0194(17) 0.0184(17) 0.0181(17) -0.0014(16) 0.0031(16) 0.0103(15)
C31A 0.0186(15) 0.0169(16) 0.0180(14) 0.0017(14) 0.0033(12) 0.0095(14)
C32A 0.0201(15) 0.0183(15) 0.0200(14) 0.0006(13) 0.0023(13) 0.0081(14)
N33A 0.0180(12) 0.0144(13) 0.0174(12) 0.0028(12) 0.0018(11) 0.0085(12)
C34A 0.0177(13) 0.0144(15) 0.0179(14) 0.0024(13) 0.0007(13) 0.0084(12)
C35A 0.021(2) 0.016(3) 0.018(3) 0.004(3) 0.000(2) 0.010(2)
N36A 0.0186(12) 0.0151(14) 0.0178(13) 0.0027(12) 0.0016(11) 0.0082(12)
C37A 0.0162(15) 0.0137(17) 0.0165(16) 0.0024(15) 0.0007(14) 0.0088(14)
O38A 0.0251(19) 0.012(2) 0.023(2) 0.005(2) 0.0018(17) 0.009(2)
C39A 0.0183(16) 0.0159(18) 0.0178(17) 0.0056(16) 0.0000(14) 0.0074(15)
O40A 0.0215(19) 0.018(3) 0.017(3) 0.008(2) 0.0014(19) 0.0051(18)
C5E 0.028(2) 0.033(2) 0.024(2) -0.0068(19) -0.0026(18) 0.0169(19)
C6E 0.030(2) 0.035(3) 0.027(3) -0.009(2) -0.006(2) 0.019(2)
C7E 0.030(3) 0.037(3) 0.029(3) -0.009(3) -0.004(2) 0.015(2)
C8E 0.028(3) 0.033(3) 0.027(3) -0.008(2) -0.001(2) 0.013(2)
C9E 0.026(2) 0.029(2) 0.025(2) -0.0064(19) -0.0001(19) 0.0118(19)
C10E 0.025(2) 0.0282(19) 0.0219(19) -0.0052(18) 0.0006(18) 0.0145(18)
C11E 0.0239(17) 0.0250(17) 0.0207(17) -0.0023(16) 0.0021(15) 0.0121(16)
O12E 0.026(2) 0.027(2) 0.021(2) 0.000(2) 0.003(2) 0.0127(19)
C13E 0.029(2) 0.029(2) 0.023(2) 0.002(2) 0.004(2) 0.016(2)
C14E 0.033(2) 0.031(2) 0.026(2) 0.004(2) 0.005(2) 0.019(2)
C15E 0.037(2) 0.033(2) 0.029(3) 0.005(2) 0.004(2) 0.021(2)
S16E 0.043(3) 0.036(3) 0.035(3) 0.002(3) 0.006(2) 0.030(2)
O17E 0.044(4) 0.035(5) 0.039(5) 0.000(5) 0.010(5) 0.034(5)
O18E 0.041(4) 0.039(4) 0.034(4) 0.001(4) 0.008(4) 0.030(3)
O19E 0.041(4) 0.042(4) 0.035(3) 0.002(4) 0.004(3) 0.032(4)
C20E 0.0238(19) 0.0265(19) 0.0255(19) -0.0043(17) 0.0009(17) 0.0096(17)
O21E 0.026(2) 0.030(2) 0.032(2) -0.004(2) 0.001(2) 0.007(2)
C22E 0.028(3) 0.033(2) 0.035(3) -0.003(2) -0.001(2) 0.004(2)
C23E 0.032(2) 0.034(2) 0.039(3) 0.002(2) -0.003(2) 0.001(2)
C24E 0.037(2) 0.039(2) 0.045(3) 0.009(2) -0.005(3) 0.004(2)
S25E 0.049(2) 0.049(2) 0.063(2) 0.008(2) 0.006(2) 0.0149(19)
O26E 0.052(4) 0.064(6) 0.087(8) 0.016(7) 0.009(5) 0.022(5)
O27E 0.044(4) 0.041(4) 0.065(4) 0.016(4) 0.000(4) 0.007(4)
O28E 0.053(5) 0.050(5) 0.065(4) -0.002(4) 0.006(4) 0.013(5)
C29E 0.0212(17) 0.0215(17) 0.0196(17) -0.0010(16) 0.0032(16) 0.0102(16)
C30E 0.0222(19) 0.0233(19) 0.0216(18) -0.0019(17) 0.0013(18) 0.0092(17)
C31E 0.0186(15) 0.0169(16) 0.0180(14) 0.0017(14) 0.0033(12) 0.0095(14)
C32E 0.0201(15) 0.0183(15) 0.0200(14) 0.0006(13) 0.0023(13) 0.0081(14)
N33E 0.0180(12) 0.0144(13) 0.0174(12) 0.0028(12) 0.0018(11) 0.0085(12)
C34E 0.0177(13) 0.0144(15) 0.0179(14) 0.0024(13) 0.0007(13) 0.0084(12)
C35E 0.021(2) 0.016(3) 0.018(3) 0.004(3) 0.000(2) 0.010(2)
N36E 0.0186(12) 0.0151(14) 0.0178(13) 0.0027(12) 0.0016(11) 0.0082(12)
C37E 0.0162(15) 0.0137(17) 0.0165(16) 0.0024(15) 0.0007(14) 0.0088(14)
O38E 0.0251(19) 0.012(2) 0.023(2) 0.005(2) 0.0018(17) 0.009(2)
C39E 0.0183(16) 0.0159(18) 0.0178(17) 0.0056(16) 0.0000(14) 0.0074(15)
O40E 0.0215(19) 0.018(3) 0.017(3) 0.008(2) 0.0014(19) 0.0051(18)
S16I 0.034(3) 0.039(3) 0.028(3) -0.003(3) 0.011(3) 0.029(3)
O17I 0.044(5) 0.035(5) 0.036(5) 0.003(5) 0.006(5) 0.028(5)
O18I 0.037(7) 0.037(5) 0.030(6) -0.001(5) 0.012(6) 0.023(6)
O19I 0.039(4) 0.040(4) 0.030(3) -0.002(4) 0.005(4) 0.033(4)
N41A 0.020(3) 0.049(3) 0.018(3) 0.000(2) -0.001(2) 0.011(2)
C42A 0.014(3) 0.050(4) 0.021(3) -0.011(3) 0.001(2) 0.005(3)
C43A 0.022(3) 0.052(4) 0.022(3) -0.008(3) -0.003(2) 0.013(3)
N44A 0.020(2) 0.046(3) 0.020(3) -0.010(2) 0.001(2) 0.012(2)
C45A 0.021(3) 0.040(3) 0.021(3) -0.004(3) -0.001(2) 0.011(3)
C46A 0.024(3) 0.032(3) 0.025(3) -0.003(3) -0.001(2) 0.015(3)
N47A 0.018(2) 0.037(3) 0.013(2) 0.004(2) 0.0017(19) 0.007(2)
C48A 0.023(3) 0.027(3) 0.017(3) -0.002(2) -0.001(2) 0.010(2)
N49A 0.015(2) 0.035(3) 0.024(3) -0.001(2) 0.0005(19) 0.012(2)
C50A 0.024(3) 0.028(3) 0.027(3) -0.006(3) -0.006(2) 0.013(2)
O51A 0.030(2) 0.039(3) 0.029(2) 0.013(2) 0.0006(19) 0.0110(19)
C52A 0.026(3) 0.030(3) 0.010(3) 0.002(2) 0.002(2) 0.010(2)
O53A 0.022(2) 0.031(2) 0.038(3) 0.0021(19) -0.0002(18) 0.0108(18)
N54A 0.021(2) 0.028(3) 0.021(3) 0.002(2) -0.001(2) 0.010(2)
C55A 0.021(3) 0.032(3) 0.018(3) 0.002(2) 0.001(2) 0.016(2)
N56A 0.018(2) 0.029(3) 0.021(2) 0.004(2) 0.0026(19) 0.012(2)
C57A 0.023(3) 0.027(3) 0.029(3) -0.004(3) -0.004(2) 0.013(2)
C58A 0.019(3) 0.034(3) 0.025(3) 0.009(3) 0.002(2) 0.013(2)
N59A 0.019(2) 0.026(2) 0.024(3) 0.001(2) -0.001(2) 0.011(2)
C60A 0.018(3) 0.029(3) 0.022(3) 0.004(2) 0.005(2) 0.012(2)
C61A 0.034(3) 0.050(4) 0.020(3) 0.005(3) 0.008(3) 0.023(3)
N62A 0.018(2) 0.028(3) 0.020(2) 0.004(2) 0.0021(19) 0.008(2)
C63A 0.019(3) 0.025(3) 0.022(3) -0.003(2) 0.005(2) 0.014(2)
O64A 0.022(2) 0.024(2) 0.030(2) 0.0036(17) 0.0034(17) 0.0095(17)
C65A 0.018(3) 0.023(3) 0.026(3) 0.009(2) 0.007(2) 0.005(2)
O66A 0.030(2) 0.022(2) 0.031(2) 0.0030(18) 0.0039(18) 0.0083(17)
N67A 0.019(2) 0.026(2) 0.021(2) 0.002(2) 0.0020(19) 0.0100(19)
C68A 0.017(3) 0.028(3) 0.025(3) 0.006(2) 0.004(2) 0.010(2)
C69A 0.017(3) 0.051(4) 0.032(4) 0.010(3) 0.009(3) 0.013(3)
N70A 0.018(2) 0.026(2) 0.018(2) 0.0048(19) 0.0018(19) 0.0075(19)
C71A 0.022(3) 0.028(3) 0.022(3) 0.003(2) -0.001(2) 0.012(2)
C72A 0.021(3) 0.024(3) 0.025(3) 0.003(2) 0.001(2) 0.005(2)
C73A 0.018(3) 0.029(3) 0.020(3) 0.002(2) 0.001(2) 0.010(2)
C74A 0.013(3) 0.025(3) 0.022(3) 0.007(2) -0.001(2) 0.004(2)
C75A 0.021(3) 0.025(3) 0.025(3) 0.008(2) -0.001(2) 0.011(2)
O76A 0.023(2) 0.025(2) 0.032(2) 0.0112(18) 0.0032(17) 0.0112(17)
C77A 0.038(4) 0.039(4) 0.048(4) 0.007(3) -0.006(3) 0.025(3)
C78A 0.100(7) 0.056(5) 0.055(5) 0.004(4) -0.019(5) 0.050(5)
C79A 0.119(8) 0.055(5) 0.042(5) 0.011(4) 0.009(5) 0.060(5)
S80A 0.0474(10) 0.0575(11) 0.0344(9) -0.0038(8) -0.0035(8) 0.0403(8)
O81A 0.069(4) 0.063(3) 0.049(3) -0.006(3) -0.020(3) 0.041(3)
O82A 0.039(3) 0.037(2) 0.033(2) 0.002(2) 0.000(2) 0.023(2)
O83A 0.095(5) 0.191(8) 0.096(6) 0.036(5) 0.049(4) 0.111(5)
C84A 0.016(3) 0.028(3) 0.023(3) 0.000(2) -0.006(2) 0.008(2)
O85A 0.026(2) 0.023(2) 0.026(2) 0.0020(17) -0.0036(17) 0.0094(17)
C86A 0.029(3) 0.037(3) 0.033(4) 0.000(3) -0.007(3) 0.017(3)
C87A 0.042(4) 0.035(3) 0.030(3) 0.008(3) 0.003(3) 0.024(3)
C88A 0.036(4) 0.026(2) 0.038(4) 0.005(2) 0.007(3) 0.009(2)
S89A 0.0355(17) 0.0257(8) 0.0466(10) 0.0062(7) 0.0063(11) 0.0103(9)
O90A 0.059(7) 0.045(5) 0.071(5) 0.030(5) 0.030(5) 0.020(5)
O91A 0.075(6) 0.039(3) 0.049(2) -0.008(2) 0.000(3) 0.018(3)
O92A 0.052(4) 0.060(6) 0.066(7) 0.007(6) 0.020(4) 0.037(5)
C88E 0.036(4) 0.026(2) 0.038(4) 0.005(2) 0.007(3) 0.009(2)
S89E 0.0355(17) 0.0257(8) 0.0466(10) 0.0062(7) 0.0063(11) 0.0103(9)
O90E 0.060(6) 0.074(9) 0.089(9) -0.016(8) 0.033(6) -0.046(7)
O91E 0.075(6) 0.039(3) 0.049(2) -0.008(2) 0.000(3) 0.018(3)
O92E 0.124(8) 0.048(6) 0.120(10) -0.043(7) -0.095(8) 0.050(7)
C93A 0.020(3) 0.032(3) 0.022(3) 0.007(2) 0.004(2) 0.010(2)
C94A 0.019(3) 0.030(3) 0.027(3) 0.004(3) -0.004(2) 0.009(2)
C95A 0.027(3) 0.040(3) 0.020(3) 0.000(3) -0.002(2) 0.015(3)
C96A 0.033(3) 0.051(4) 0.022(3) 0.001(3) 0.002(3) 0.019(3)
C97A 0.040(4) 0.050(4) 0.022(3) 0.011(3) 0.013(3) 0.018(3)
C98A 0.030(3) 0.030(3) 0.035(4) 0.010(3) 0.005(3) 0.009(3)
C5B 0.035(4) 0.103(5) 0.052(4) -0.032(4) -0.015(3) 0.031(3)
C6B 0.051(5) 0.125(6) 0.045(4) -0.031(4) -0.011(4) 0.042(4)
C7B 0.039(4) 0.132(6) 0.033(4) -0.017(4) -0.006(3) 0.053(4)
C8B 0.050(4) 0.111(5) 0.035(4) -0.011(3) -0.003(3) 0.051(4)
C9B 0.025(3) 0.087(4) 0.022(3) -0.009(3) 0.003(2) 0.033(3)
C10B 0.033(3) 0.074(4) 0.041(4) -0.022(3) 0.000(3) 0.024(3)
C11B 0.020(3) 0.074(4) 0.037(4) -0.007(3) 0.006(2) 0.019(3)
O12B 0.035(3) 0.077(4) 0.055(3) -0.035(3) -0.001(3) -0.001(3)
C13B 0.030(4) 0.077(6) 0.053(5) -0.003(4) 0.016(4) 0.007(4)
C14B 0.044(2) 0.072(2) 0.045(2) 0.001(2) 0.001(2) 0.0244(19)
C15B 0.042(2) 0.074(2) 0.043(2) 0.004(2) -0.008(2) 0.0299(19)
S16B 0.0274(10) 0.0638(13) 0.0336(11) 0.0120(10) -0.0001(8) 0.0173(9)
O17B 0.039(3) 0.072(3) 0.032(2) 0.013(2) 0.002(2) 0.022(2)
O18B 0.036(3) 0.089(4) 0.045(4) 0.015(3) 0.005(2) 0.026(3)
O19B 0.035(3) 0.079(4) 0.026(2) 0.013(2) 0.003(2) 0.025(3)
C14F 0.044(2) 0.072(2) 0.045(2) 0.001(2) 0.001(2) 0.0244(19)
C15F 0.041(2) 0.070(3) 0.043(3) 0.004(2) 0.004(2) 0.023(2)
S16F 0.050(3) 0.078(3) 0.052(3) 0.008(2) -0.003(2) 0.019(2)
O17F 0.066(6) 0.091(7) 0.051(5) 0.009(5) 0.002(4) 0.020(5)
O18F 0.044(4) 0.085(4) 0.052(5) 0.013(4) -0.005(4) 0.022(3)
O19F 0.061(6) 0.091(5) 0.064(7) 0.000(6) -0.007(5) 0.010(5)
C20B 0.025(3) 0.073(4) 0.035(3) -0.003(3) 0.007(2) 0.015(3)
O21B 0.044(2) 0.081(3) 0.030(2) -0.003(2) -0.003(2) 0.040(2)
C22B 0.035(3) 0.079(3) 0.026(3) 0.003(3) -0.006(3) 0.038(3)
C23B 0.047(3) 0.079(3) 0.044(3) -0.002(3) -0.006(3) 0.039(2)
C24B 0.047(3) 0.073(3) 0.035(4) 0.001(4) -0.007(3) 0.034(3)
S25B 0.0670(16) 0.0639(16) 0.0203(12) -0.0027(11) -0.0163(11) 0.0448(13)
O26B 0.067(5) 0.083(5) 0.027(3) -0.008(3) -0.006(3) 0.047(4)
O27B 0.083(5) 0.086(4) 0.050(4) -0.014(3) -0.022(4) 0.062(3)
O28B 0.042(4) 0.129(6) 0.028(3) 0.007(4) -0.008(3) 0.040(4)
O21F 0.044(2) 0.081(3) 0.030(2) -0.003(2) -0.003(2) 0.040(2)
C22F 0.048(5) 0.083(4) 0.040(5) -0.002(4) -0.002(4) 0.040(4)
C23F 0.047(3) 0.079(3) 0.044(3) -0.002(3) -0.006(3) 0.039(2)
C24F 0.065(4) 0.076(5) 0.057(5) 0.000(4) 0.006(4) 0.037(4)
S25F 0.092(5) 0.085(4) 0.076(4) 0.012(3) 0.013(4) 0.054(4)
O26F 0.074(5) 0.094(8) 0.079(9) -0.002(9) -0.017(7) 0.045(6)
O27F 0.114(13) 0.095(13) 0.071(5) 0.000(7) -0.010(7) 0.049(11)
O28F 0.088(8) 0.084(5) 0.067(7) 0.006(6) -0.006(7) 0.051(5)
C29B 0.025(3) 0.061(4) 0.039(4) -0.019(3) 0.007(2) 0.011(3)
C30B 0.028(3) 0.077(4) 0.022(3) -0.011(3) -0.001(2) 0.028(3)
C31B 0.026(3) 0.069(5) 0.029(4) -0.023(3) -0.001(3) 0.006(3)
C32B 0.022(3) 0.077(5) 0.025(3) -0.007(3) 0.000(3) 0.009(3)
N33B 0.019(3) 0.068(4) 0.031(3) -0.021(3) 0.003(2) -0.001(3)
C34B 0.025(3) 0.051(4) 0.021(3) -0.005(3) 0.005(3) 0.008(3)
C35B 0.022(3) 0.052(4) 0.034(4) -0.011(3) 0.003(3) 0.011(3)
N36B 0.018(3) 0.071(4) 0.024(3) -0.011(3) 0.001(2) 0.016(3)
C37B 0.028(3) 0.048(4) 0.030(4) -0.013(3) 0.005(3) 0.013(3)
O38B 0.025(2) 0.051(3) 0.046(3) -0.021(2) 0.007(2) -0.001(2)
C39B 0.023(3) 0.056(4) 0.022(3) 0.009(3) -0.006(3) -0.002(3)
O40B 0.030(3) 0.070(3) 0.026(2) 0.010(2) 0.007(2) 0.008(2)
N41B 0.020(3) 0.036(3) 0.030(3) -0.009(2) 0.003(2) 0.005(2)
C42B 0.024(3) 0.042(4) 0.022(3) -0.002(3) 0.003(2) 0.012(3)
C43B 0.023(3) 0.048(4) 0.026(3) -0.008(3) 0.000(3) 0.008(3)
N44B 0.021(3) 0.042(3) 0.020(3) -0.001(2) 0.007(2) 0.003(2)
C45B 0.022(3) 0.035(3) 0.027(3) -0.001(3) 0.003(2) 0.015(3)
C46B 0.023(3) 0.033(3) 0.024(3) 0.005(3) -0.001(2) 0.000(3)
N47B 0.025(3) 0.022(2) 0.025(3) -0.001(2) -0.002(2) 0.009(2)
C48B 0.021(3) 0.030(3) 0.017(3) 0.003(2) 0.001(2) 0.009(2)
N49B 0.023(3) 0.027(3) 0.027(3) 0.005(2) 0.002(2) 0.010(2)
C50B 0.020(3) 0.033(3) 0.020(3) 0.004(2) 0.001(2) 0.013(2)
O51B 0.032(2) 0.021(2) 0.038(3) 0.0022(18) 0.0016(19) 0.0114(18)
C52B 0.033(3) 0.029(3) 0.013(3) 0.001(2) -0.004(2) 0.005(3)
O53B 0.036(2) 0.030(2) 0.035(3) 0.011(2) -0.002(2) 0.0064(19)
N54B 0.018(2) 0.021(2) 0.026(3) 0.002(2) 0.002(2) 0.0064(19)
C55B 0.023(3) 0.027(3) 0.017(3) 0.002(2) 0.001(2) 0.008(2)
N56B 0.021(2) 0.023(2) 0.028(3) 0.002(2) -0.004(2) 0.009(2)
C57B 0.020(3) 0.024(3) 0.023(3) 0.008(2) 0.007(2) 0.008(2)
C58B 0.031(3) 0.022(3) 0.029(3) -0.001(2) -0.006(3) 0.009(3)
N59B 0.022(2) 0.019(2) 0.026(3) 0.003(2) 0.003(2) 0.0093(19)
C60B 0.023(3) 0.023(3) 0.023(3) 0.001(2) 0.005(2) 0.010(2)
C61B 0.043(4) 0.043(4) 0.029(4) 0.002(3) 0.008(3) 0.026(3)
N62B 0.024(2) 0.022(2) 0.022(3) 0.000(2) 0.000(2) 0.009(2)
C63B 0.015(3) 0.019(3) 0.025(3) 0.005(2) 0.007(2) 0.000(2)
O64B 0.029(2) 0.019(2) 0.029(2) 0.0033(17) 0.0054(18) 0.0115(17)
C65B 0.025(3) 0.020(3) 0.025(3) -0.005(2) 0.001(2) 0.013(2)
O66B 0.027(2) 0.018(2) 0.031(2) 0.0026(17) -0.0016(18) 0.0079(17)
N67B 0.022(2) 0.018(2) 0.026(3) 0.005(2) 0.004(2) 0.0070(19)
C68B 0.021(3) 0.025(3) 0.023(3) 0.006(2) 0.006(2) 0.011(2)
C69B 0.023(3) 0.041(4) 0.040(4) 0.007(3) 0.008(3) 0.015(3)
N70B 0.022(2) 0.021(2) 0.027(3) 0.002(2) 0.003(2) 0.0115(19)
C71B 0.019(3) 0.019(3) 0.024(3) 0.001(2) -0.001(2) 0.003(2)
C72B 0.021(3) 0.021(3) 0.031(3) 0.003(2) 0.000(2) 0.010(2)
C73B 0.013(3) 0.019(3) 0.026(3) 0.000(2) -0.003(2) 0.006(2)
C74B 0.013(3) 0.019(3) 0.026(3) 0.002(2) -0.002(2) 0.005(2)
C75B 0.016(3) 0.015(3) 0.028(3) 0.004(2) -0.002(2) 0.005(2)
O76B 0.021(2) 0.0189(19) 0.027(2) -0.0012(16) -0.0029(17) 0.0079(16)
C77B 0.026(3) 0.026(3) 0.024(3) 0.000(2) -0.002(2) 0.012(2)
C78B 0.030(3) 0.024(3) 0.025(3) 0.001(2) 0.000(3) 0.012(2)
C79B 0.028(3) 0.022(3) 0.024(3) 0.005(2) 0.004(2) 0.013(2)
S80B 0.0362(8) 0.0189(7) 0.0310(8) -0.0003(6) -0.0005(7) 0.0098(6)
O81B 0.069(4) 0.031(3) 0.061(4) 0.009(2) 0.018(3) 0.002(3)
O82B 0.049(3) 0.039(3) 0.073(4) -0.012(3) -0.021(3) 0.029(2)
O83B 0.033(2) 0.024(2) 0.044(3) -0.0070(19) -0.008(2) 0.0109(18)
C84B 0.019(3) 0.017(3) 0.035(3) 0.002(2) -0.001(2) 0.007(2)
O85B 0.023(2) 0.0167(19) 0.048(3) 0.0072(18) 0.0008(19) 0.0081(16)
C86B 0.032(2) 0.0280(19) 0.038(2) 0.0073(18) -0.0003(19) 0.0153(17)
C87B 0.030(2) 0.027(2) 0.033(3) 0.006(2) 0.004(2) 0.016(2)
C88B 0.029(2) 0.029(2) 0.027(2) 0.0038(19) 0.004(2) 0.0156(18)
S89B 0.0276(8) 0.0308(8) 0.0250(10) 0.0021(7) 0.0042(7) 0.0180(6)
O90B 0.029(3) 0.027(3) 0.026(3) 0.004(3) 0.001(3) 0.016(2)
O91B 0.025(3) 0.035(3) 0.037(3) 0.004(3) 0.008(3) 0.010(2)
O92B 0.021(3) 0.026(3) 0.028(3) 0.004(2) -0.004(2) 0.010(3)
C86F 0.032(2) 0.0280(19) 0.038(2) 0.0073(18) -0.0003(19) 0.0153(17)
C87F 0.031(3) 0.028(2) 0.031(3) 0.006(2) 0.002(2) 0.016(2)
C88F 0.030(2) 0.029(2) 0.028(2) 0.003(2) 0.004(2) 0.016(2)
S89F 0.0276(8) 0.0308(8) 0.0250(10) 0.0021(7) 0.0042(7) 0.0180(6)
O90F 0.028(4) 0.029(3) 0.027(5) 0.002(4) 0.001(4) 0.015(3)
O91F 0.033(4) 0.038(4) 0.039(4) -0.005(4) 0.011(3) 0.016(3)
O92F 0.028(5) 0.031(5) 0.028(3) 0.002(3) -0.003(3) 0.012(4)
C93B 0.022(3) 0.027(3) 0.020(3) 0.003(2) -0.001(2) 0.012(2)
C94B 0.023(3) 0.026(3) 0.032(3) 0.010(3) 0.002(3) 0.011(2)
C95B 0.044(4) 0.030(3) 0.040(4) 0.014(3) 0.014(3) 0.019(3)
C96B 0.043(4) 0.045(4) 0.042(4) 0.021(3) 0.014(3) 0.020(3)
C97B 0.038(4) 0.047(4) 0.029(4) 0.007(3) 0.010(3) 0.024(3)
C98B 0.029(3) 0.030(3) 0.030(3) 0.002(3) -0.004(3) 0.016(3)
C5C 0.022(3) 0.034(3) 0.026(3) 0.009(3) 0.004(2) 0.009(3)
C6C 0.037(4) 0.052(4) 0.022(3) 0.007(3) 0.005(3) 0.028(3)
C7C 0.028(3) 0.039(4) 0.027(3) 0.005(3) -0.004(3) 0.010(3)
C8C 0.024(3) 0.044(4) 0.024(3) 0.007(3) 0.002(2) 0.017(3)
C9C 0.019(3) 0.033(3) 0.022(3) 0.010(2) -0.003(2) 0.008(2)
C10C 0.023(3) 0.039(3) 0.019(3) 0.014(3) 0.009(2) 0.019(3)
C11C 0.016(3) 0.031(3) 0.026(3) 0.013(3) 0.000(2) 0.008(2)
O12C 0.0171(19) 0.034(2) 0.029(2) 0.0120(18) 0.0069(16) 0.0143(17)
C13C 0.024(3) 0.033(3) 0.029(3) 0.008(3) 0.006(3) 0.017(3)
C14C 0.022(3) 0.032(3) 0.026(3) 0.000(3) 0.005(2) 0.013(2)
C15C 0.020(3) 0.030(3) 0.029(3) 0.000(3) 0.002(2) 0.013(2)
S16C 0.0190(7) 0.0355(8) 0.0217(7) 0.0048(6) 0.0033(6) 0.0125(6)
O17C 0.026(2) 0.068(3) 0.037(3) 0.023(2) 0.009(2) 0.024(2)
O18C 0.025(2) 0.029(2) 0.032(2) 0.0020(18) 0.0074(18) 0.0104(18)
O19C 0.029(2) 0.035(2) 0.037(3) -0.006(2) -0.003(2) 0.0047(19)
C20C 0.017(3) 0.044(3) 0.016(3) 0.014(2) 0.007(2) 0.021(2)
O21C 0.0161(19) 0.042(2) 0.027(2) 0.0155(19) 0.0044(16) 0.0121(18)
C22C 0.016(3) 0.040(3) 0.024(3) 0.007(3) -0.002(2) 0.013(2)
C23C 0.015(3) 0.038(3) 0.025(3) 0.002(3) 0.001(2) 0.009(2)
C24C 0.015(3) 0.031(3) 0.021(3) 0.001(2) 0.000(2) 0.008(2)
S25C 0.0186(7) 0.0380(8) 0.0197(7) -0.0043(6) -0.0023(6) 0.0142(6)
O26C 0.022(2) 0.036(2) 0.028(2) -0.0036(19) 0.0012(17) 0.0061(18)
O27C 0.033(2) 0.045(3) 0.033(2) -0.005(2) 0.0010(19) 0.024(2)
O28C 0.027(2) 0.055(3) 0.028(2) -0.007(2) -0.0053(19) 0.023(2)
C29C 0.019(3) 0.035(3) 0.024(3) 0.014(3) 0.005(2) 0.017(2)
C30C 0.017(3) 0.030(3) 0.022(3) 0.010(2) 0.000(2) 0.010(2)
C31C 0.017(3) 0.031(3) 0.032(3) 0.008(3) 0.005(2) 0.011(2)
C32C 0.016(3) 0.032(3) 0.026(3) 0.005(2) 0.003(2) 0.013(2)
N33C 0.018(2) 0.031(3) 0.025(3) 0.005(2) 0.002(2) 0.011(2)
C34C 0.018(3) 0.034(3) 0.029(3) 0.003(3) 0.002(2) 0.012(2)
C35C 0.033(3) 0.029(3) 0.039(4) 0.005(3) 0.004(3) 0.016(3)
N36C 0.020(2) 0.033(3) 0.019(2) 0.007(2) 0.0023(19) 0.013(2)
C37C 0.017(3) 0.025(3) 0.028(3) -0.003(2) -0.002(2) 0.005(2)
O38C 0.023(2) 0.037(2) 0.026(2) 0.0040(18) 0.0036(17) 0.0158(18)
C39C 0.014(3) 0.036(3) 0.022(3) 0.001(2) 0.004(2) 0.013(2)
O40C 0.018(2) 0.039(2) 0.022(2) 0.0056(18) 0.0024(16) 0.0116(18)
N41C 0.017(2) 0.027(3) 0.026(3) 0.000(2) -0.001(2) 0.009(2)
C42C 0.016(3) 0.032(3) 0.026(3) 0.001(3) 0.000(2) 0.012(2)
C43C 0.038(4) 0.041(4) 0.037(4) -0.012(3) -0.003(3) 0.022(3)
N44C 0.019(2) 0.039(3) 0.019(2) 0.003(2) -0.0033(19) 0.016(2)
C45C 0.020(3) 0.038(3) 0.023(3) -0.002(3) -0.005(2) 0.014(3)
C46C 0.022(3) 0.039(3) 0.020(3) 0.001(3) 0.000(2) 0.020(3)
N47C 0.025(3) 0.051(3) 0.018(2) 0.007(2) 0.005(2) 0.026(2)
C48C 0.025(3) 0.051(4) 0.017(3) 0.007(3) 0.002(2) 0.028(3)
N49C 0.023(2) 0.040(3) 0.019(2) 0.003(2) -0.001(2) 0.017(2)
C50C 0.020(3) 0.046(4) 0.017(3) 0.001(3) -0.008(2) 0.018(3)
O51C 0.020(2) 0.044(2) 0.028(2) -0.0010(19) 0.0024(18) 0.0171(18)
C52C 0.028(3) 0.052(4) 0.017(3) 0.012(3) 0.010(2) 0.031(3)
O53C 0.021(2) 0.045(3) 0.031(2) 0.0132(19) 0.0077(18) 0.0182(19)
N54C 0.024(3) 0.043(3) 0.032(3) 0.012(2) 0.007(2) 0.022(2)
C55C 0.024(3) 0.059(4) 0.021(3) 0.015(3) 0.004(2) 0.026(3)
N56C 0.024(3) 0.040(3) 0.034(3) 0.019(2) 0.011(2) 0.017(2)
C57C 0.024(3) 0.042(4) 0.033(4) 0.003(3) -0.002(3) 0.018(3)
C58C 0.028(3) 0.053(4) 0.051(4) 0.029(3) 0.024(3) 0.029(3)
N59C 0.016(2) 0.045(3) 0.023(3) 0.009(2) 0.007(2) 0.012(2)
C60C 0.022(3) 0.036(3) 0.029(3) 0.017(3) 0.010(2) 0.018(3)
C61C 0.062(5) 0.063(5) 0.036(4) 0.027(3) 0.020(3) 0.046(4)
N62C 0.017(3) 0.040(3) 0.058(4) 0.025(3) 0.006(3) 0.015(2)
C63C 0.016(3) 0.027(3) 0.036(3) 0.013(3) -0.001(3) 0.008(2)
O64C 0.022(2) 0.037(2) 0.040(3) 0.011(2) 0.0104(19) 0.0100(19)
C65C 0.018(3) 0.037(3) 0.054(4) 0.029(3) 0.017(3) 0.014(3)
O66C 0.019(2) 0.054(3) 0.079(4) 0.036(3) 0.006(2) 0.015(2)
N67C 0.019(2) 0.038(3) 0.030(3) 0.011(2) 0.008(2) 0.012(2)
C68C 0.016(3) 0.035(3) 0.041(4) 0.026(3) 0.006(3) 0.011(2)
C69C 0.034(4) 0.038(4) 0.052(4) 0.024(3) 0.004(3) 0.013(3)
N70C 0.015(2) 0.046(3) 0.037(3) 0.026(3) 0.003(2) 0.006(2)
C71C 0.021(3) 0.039(4) 0.043(4) 0.008(3) 0.000(3) 0.012(3)
C72C 0.018(3) 0.038(4) 0.053(4) 0.027(3) 0.000(3) 0.003(3)
C73C 0.022(3) 0.028(3) 0.035(4) 0.006(3) -0.002(3) 0.008(2)
C74C 0.020(3) 0.025(3) 0.041(4) 0.012(3) -0.001(3) 0.001(2)
C75C 0.016(3) 0.033(3) 0.036(4) 0.002(3) -0.001(3) 0.005(2)
O76C 0.016(2) 0.040(2) 0.034(2) -0.001(2) 0.0021(18) 0.0081(18)
C77C 0.022(3) 0.045(4) 0.039(4) 0.004(3) 0.002(3) 0.006(3)
C78C 0.019(3) 0.049(4) 0.032(3) -0.001(3) 0.002(2) 0.006(3)
C79C 0.015(3) 0.041(4) 0.031(4) 0.009(3) 0.003(3) 0.004(3)
S80C 0.0163(8) 0.0415(10) 0.0225(9) 0.0011(7) 0.0004(7) 0.0017(7)
O81C 0.033(3) 0.048(3) 0.038(3) 0.014(2) -0.003(2) -0.003(2)
O82C 0.024(2) 0.062(3) 0.035(3) -0.007(2) 0.008(2) 0.004(2)
O83C 0.022(2) 0.065(4) 0.021(2) 0.001(2) -0.0014(19) 0.011(2)
C78G 0.019(3) 0.049(4) 0.032(3) -0.001(3) 0.002(2) 0.006(3)
C79G 0.015(4) 0.09(3) 0.030(12) -0.01(2) 0.000(7) 0.004(8)
S80G 0.0163(8) 0.0415(10) 0.0225(9) 0.0011(7) 0.0004(7) 0.0017(7)
O81G 0.072(14) 0.075(7) 0.048(14) 0.000(8) 0.028(16) 0.040(9)
O82G 0.024(2) 0.062(3) 0.035(3) -0.007(2) 0.008(2) 0.004(2)
O83G 0.022(2) 0.065(4) 0.021(2) 0.001(2) -0.0014(19) 0.011(2)
C84C 0.018(3) 0.025(3) 0.038(4) 0.006(3) -0.004(3) 0.003(2)
O85C 0.011(2) 0.040(3) 0.049(3) 0.017(2) -0.0046(19) -0.0033(18)
C86C 0.025(3) 0.055(4) 0.040(4) 0.016(3) 0.003(3) 0.021(3)
C87C 0.036(2) 0.063(2) 0.060(2) 0.001(2) -0.0141(19) 0.019(2)
C88C 0.0384(19) 0.0589(19) 0.0612(19) -0.0069(17) -0.0153(17) 0.0207(15)
S89C 0.0389(12) 0.0575(16) 0.0554(11) -0.0148(12) -0.0206(9) 0.0236(11)
O90C 0.037(3) 0.052(3) 0.047(4) -0.007(3) -0.013(3) 0.019(3)
O91C 0.043(4) 0.055(4) 0.048(3) -0.008(3) -0.015(3) 0.018(3)
O92C 0.038(2) 0.057(3) 0.057(3) -0.010(2) -0.011(2) 0.022(2)
C87G 0.036(2) 0.063(2) 0.060(2) 0.001(2) -0.0141(19) 0.019(2)
C88G 0.0384(19) 0.0589(19) 0.0612(19) -0.0069(17) -0.0153(17) 0.0207(15)
S89G 0.0389(12) 0.0575(16) 0.0554(11) -0.0148(12) -0.0206(9) 0.0236(11)
O90G 0.049(4) 0.076(4) 0.061(4) -0.002(3) -0.005(3) 0.015(4)
O91G 0.056(5) 0.085(5) 0.064(4) -0.027(4) -0.028(4) 0.023(4)
O92G 0.038(2) 0.057(3) 0.057(3) -0.010(2) -0.011(2) 0.022(2)
C93C 0.028(3) 0.033(3) 0.029(3) 0.002(3) -0.002(3) 0.006(3)
C94C 0.022(3) 0.029(3) 0.034(4) 0.005(3) -0.003(3) 0.004(3)
C95C 0.023(3) 0.037(4) 0.036(4) 0.004(3) -0.004(3) 0.003(3)
C96C 0.034(4) 0.047(4) 0.034(4) 0.003(3) -0.005(3) 0.013(3)
C97C 0.040(4) 0.054(4) 0.024(4) 0.007(3) 0.003(3) 0.008(3)
C98C 0.021(3) 0.051(4) 0.033(4) 0.003(3) 0.002(3) 0.007(3)
C5D 0.024(3) 0.033(3) 0.034(4) 0.012(3) -0.005(3) 0.010(3)
C6D 0.031(3) 0.039(4) 0.036(4) 0.001(3) -0.004(3) 0.016(3)
C7D 0.037(4) 0.045(4) 0.028(3) 0.001(3) 0.001(3) 0.019(3)
C8D 0.030(3) 0.043(4) 0.024(3) 0.008(3) 0.007(3) 0.023(3)
C9D 0.027(3) 0.030(3) 0.025(3) 0.008(3) -0.001(2) 0.014(3)
C10D 0.026(3) 0.040(3) 0.021(3) 0.015(3) 0.008(2) 0.023(3)
C11D 0.023(3) 0.032(3) 0.025(3) 0.014(3) 0.000(2) 0.010(2)
O12D 0.021(2) 0.045(3) 0.030(2) 0.0177(19) 0.0061(17) 0.0185(19)
C13D 0.031(3) 0.039(4) 0.029(3) 0.016(3) 0.009(3) 0.018(3)
C14D 0.028(3) 0.042(4) 0.021(3) 0.011(3) 0.008(2) 0.017(3)
C15D 0.038(4) 0.041(4) 0.022(3) 0.009(3) 0.004(3) 0.019(3)
S16D 0.0316(8) 0.0473(9) 0.0237(8) -0.0057(7) -0.0019(6) 0.0244(7)
O17D 0.032(2) 0.044(3) 0.031(2) 0.004(2) 0.0084(19) 0.011(2)
O18D 0.046(3) 0.056(3) 0.038(3) -0.005(2) -0.002(2) 0.031(2)
O19D 0.044(3) 0.072(3) 0.025(2) -0.008(2) -0.008(2) 0.037(2)
C20D 0.023(3) 0.038(3) 0.020(3) 0.014(2) 0.007(2) 0.018(3)
O21D 0.021(2) 0.033(2) 0.027(2) 0.0098(18) 0.0066(17) 0.0135(17)
C22D 0.020(3) 0.034(3) 0.028(3) 0.009(3) 0.003(2) 0.014(2)
C23D 0.022(3) 0.028(3) 0.033(3) 0.001(3) 0.005(3) 0.015(2)
C24D 0.025(3) 0.032(3) 0.029(3) 0.001(3) 0.006(3) 0.015(3)
S25D 0.0213(7) 0.0334(8) 0.0206(7) 0.0025(6) 0.0027(6) 0.0085(6)
O26D 0.032(2) 0.068(3) 0.028(3) 0.019(2) 0.005(2) 0.017(2)
O27D 0.032(2) 0.042(3) 0.030(2) -0.004(2) 0.002(2) 0.007(2)
O28D 0.024(2) 0.039(2) 0.026(2) 0.0030(18) 0.0046(17) 0.0147(18)
C29D 0.026(3) 0.041(3) 0.019(3) 0.015(3) 0.008(2) 0.024(3)
C30D 0.027(3) 0.027(3) 0.021(3) 0.010(2) 0.000(2) 0.013(2)
C31D 0.031(3) 0.039(3) 0.022(3) 0.014(3) 0.004(3) 0.021(3)
C32D 0.031(3) 0.038(3) 0.020(3) 0.010(3) 0.007(2) 0.019(3)
N33D 0.024(3) 0.037(3) 0.026(3) 0.007(2) 0.004(2) 0.017(2)
C34D 0.040(4) 0.035(3) 0.021(3) 0.006(3) 0.007(3) 0.025(3)
C35D 0.048(4) 0.040(4) 0.035(4) 0.008(3) 0.009(3) 0.028(3)
N36D 0.029(3) 0.039(3) 0.022(3) 0.006(2) 0.004(2) 0.020(2)
C37D 0.034(3) 0.045(4) 0.022(3) 0.012(3) 0.009(3) 0.029(3)
O38D 0.022(2) 0.060(3) 0.033(2) 0.024(2) 0.0117(19) 0.020(2)
C39D 0.024(3) 0.026(3) 0.023(3) 0.002(2) 0.000(2) 0.009(2)
O40D 0.023(2) 0.040(2) 0.027(2) 0.0037(19) 0.0038(18) 0.0168(19)
N41D 0.028(3) 0.049(3) 0.023(3) 0.011(2) 0.011(2) 0.021(2)
C42D 0.041(4) 0.040(3) 0.018(3) 0.003(3) 0.004(3) 0.026(3)
C43D 0.073(5) 0.055(4) 0.027(4) 0.000(3) -0.001(3) 0.042(4)
N44D 0.025(3) 0.035(3) 0.018(2) 0.005(2) 0.002(2) 0.018(2)
C45D 0.036(3) 0.052(4) 0.019(3) 0.012(3) 0.009(3) 0.031(3)
C46D 0.027(3) 0.045(4) 0.025(3) -0.002(3) -0.002(3) 0.020(3)
N47D 0.035(3) 0.060(3) 0.020(3) 0.008(2) 0.008(2) 0.040(3)
C48D 0.029(3) 0.057(4) 0.017(3) 0.010(3) 0.006(2) 0.024(3)
N49D 0.029(3) 0.040(3) 0.024(3) 0.012(2) 0.008(2) 0.021(2)
C50D 0.030(3) 0.038(4) 0.026(3) 0.017(3) 0.014(3) 0.011(3)
O51D 0.026(2) 0.063(3) 0.045(3) 0.026(2) 0.018(2) 0.029(2)
C52D 0.026(3) 0.040(3) 0.019(3) -0.001(3) 0.001(2) 0.021(3)
O53D 0.021(2) 0.043(2) 0.029(2) 0.0043(19) 0.0075(18) 0.0147(18)
N54D 0.021(3) 0.049(3) 0.048(3) 0.028(3) 0.015(2) 0.024(2)
C55D 0.037(4) 0.043(4) 0.025(3) 0.018(3) 0.010(3) 0.026(3)
N56D 0.022(2) 0.045(3) 0.030(3) 0.016(2) 0.009(2) 0.021(2)
C57D 0.027(3) 0.051(4) 0.061(5) 0.038(4) 0.021(3) 0.018(3)
C58D 0.023(3) 0.045(4) 0.038(4) 0.015(3) 0.007(3) 0.025(3)
N59D 0.023(3) 0.038(3) 0.060(4) 0.016(3) 0.017(3) 0.016(2)
C60D 0.018(3) 0.039(4) 0.045(4) 0.030(3) 0.009(3) 0.013(3)
C61D 0.059(5) 0.051(4) 0.034(4) 0.020(3) 0.017(3) 0.030(4)
N62D 0.019(3) 0.036(3) 0.036(3) 0.011(2) 0.004(2) 0.008(2)
C63D 0.021(3) 0.053(4) 0.050(4) 0.033(4) -0.003(3) 0.002(3)
O64D 0.021(2) 0.064(3) 0.093(4) 0.046(3) 0.004(3) 0.019(2)
C65D 0.020(3) 0.042(4) 0.028(3) 0.013(3) 0.005(2) 0.020(3)
O66D 0.022(2) 0.033(2) 0.041(3) 0.011(2) 0.0116(19) 0.0063(18)
N67D 0.020(3) 0.048(3) 0.050(4) 0.031(3) 0.012(2) 0.019(2)
C68D 0.020(3) 0.043(4) 0.035(4) 0.016(3) 0.004(3) 0.010(3)
C69D 0.031(4) 0.045(4) 0.043(4) 0.023(3) -0.002(3) 0.013(3)
N70D 0.018(2) 0.029(3) 0.041(3) 0.014(2) 0.001(2) 0.004(2)
C71D 0.025(3) 0.053(4) 0.041(4) 0.020(3) -0.007(3) 0.001(3)
C72D 0.027(3) 0.036(3) 0.032(4) 0.007(3) 0.001(3) 0.012(3)
C73D 0.026(3) 0.035(4) 0.040(4) 0.015(3) 0.000(3) 0.000(3)
C74D 0.027(3) 0.026(3) 0.037(4) 0.006(3) -0.006(3) 0.001(3)
C75D 0.018(3) 0.031(3) 0.058(5) 0.019(3) -0.008(3) -0.007(3)
O76D 0.0405(13) 0.0560(14) 0.0505(14) 0.0181(13) -0.0008(13) 0.0113(11)
C77D 0.0417(18) 0.0566(19) 0.050(2) 0.0169(18) 0.0009(18) 0.0140(17)
C78D 0.0463(19) 0.057(2) 0.053(2) 0.0136(19) 0.0028(17) 0.0152(17)
C79D 0.0458(19) 0.058(2) 0.052(2) 0.0163(19) 0.0032(18) 0.0181(18)
S80D 0.0409(11) 0.0548(12) 0.0499(12) 0.0225(10) 0.0107(9) 0.0232(9)
O81D 0.039(3) 0.060(3) 0.048(3) 0.020(3) 0.009(3) 0.023(2)
O82D 0.048(3) 0.062(3) 0.055(3) 0.020(3) 0.015(3) 0.019(3)
O83D 0.045(2) 0.055(2) 0.054(2) 0.015(2) 0.0100(17) 0.0221(17)
O76H 0.0405(13) 0.0560(14) 0.0505(14) 0.0181(13) -0.0008(13) 0.0113(11)
C77H 0.0425(18) 0.0563(19) 0.051(2) 0.0162(19) 0.0016(18) 0.0139(17)
C78H 0.0438(18) 0.056(2) 0.051(2) 0.0141(18) 0.0019(18) 0.0163(17)
C79H 0.0436(17) 0.0553(18) 0.0516(18) 0.0157(17) 0.0052(16) 0.0207(15)
S80H 0.0409(11) 0.0548(12) 0.0499(12) 0.0225(10) 0.0107(9) 0.0232(9)
O81H 0.043(3) 0.056(4) 0.050(3) 0.022(3) 0.012(3) 0.023(3)
O82H 0.052(4) 0.056(3) 0.062(4) 0.018(4) 0.013(4) 0.017(3)
O83H 0.045(2) 0.055(2) 0.054(2) 0.015(2) 0.0100(17) 0.0221(17)
O76L 0.0405(13) 0.0560(14) 0.0505(14) 0.0181(13) -0.0008(13) 0.0113(11)
C77L 0.0438(19) 0.0561(19) 0.050(2) 0.0152(19) 0.0017(18) 0.0135(17)
C78L 0.0443(18) 0.055(2) 0.051(2) 0.0143(18) 0.0031(17) 0.0165(17)
C79L 0.045(2) 0.056(2) 0.052(2) 0.0157(19) 0.0055(19) 0.0202(17)
S80L 0.0409(11) 0.0548(12) 0.0499(12) 0.0225(10) 0.0107(9) 0.0232(9)
O81L 0.049(4) 0.064(4) 0.055(3) 0.013(3) 0.006(3) 0.023(3)
O82L 0.047(3) 0.059(3) 0.060(4) 0.020(3) 0.011(3) 0.017(3)
O83L 0.045(2) 0.055(2) 0.054(2) 0.015(2) 0.0100(17) 0.0221(17)
C84D 0.026(3) 0.026(3) 0.038(4) 0.002(3) -0.003(3) 0.004(3)
O85D 0.025(2) 0.032(2) 0.037(3) 0.003(2) -0.0008(19) 0.0022(19)
C86D 0.031(3) 0.030(3) 0.040(4) -0.001(3) 0.002(3) 0.012(3)
C87D 0.029(4) 0.052(4) 0.044(4) -0.008(3) 0.008(3) 0.006(3)
C88D 0.023(2) 0.056(3) 0.041(3) -0.006(3) 0.004(2) 0.009(2)
S89D 0.0241(11) 0.0440(12) 0.0340(12) 0.0010(10) 0.0040(9) 0.0149(9)
O90D 0.028(4) 0.052(5) 0.049(3) 0.001(3) 0.006(3) 0.007(3)
O91D 0.047(5) 0.044(4) 0.052(5) 0.002(4) 0.011(4) 0.016(3)
O92D 0.032(4) 0.057(5) 0.059(5) -0.008(4) 0.016(4) 0.014(4)
C88H 0.023(2) 0.056(3) 0.041(3) -0.006(3) 0.004(2) 0.009(2)
S89H 0.0241(11) 0.0440(12) 0.0340(12) 0.0010(10) 0.0040(9) 0.0149(9)
O90H 0.033(4) 0.050(5) 0.027(3) -0.007(3) -0.002(3) 0.020(4)
O91H 0.042(5) 0.048(4) 0.024(4) -0.008(4) -0.013(4) 0.025(4)
O92H 0.022(4) 0.041(4) 0.041(5) 0.005(4) -0.001(4) 0.017(4)
C93D 0.033(4) 0.025(3) 0.039(4) 0.005(3) -0.006(3) 0.000(3)
C94D 0.035(4) 0.020(3) 0.043(4) 0.002(3) -0.004(3) 0.003(3)
C95D 0.035(4) 0.039(4) 0.038(4) 0.000(3) 0.001(3) 0.007(3)
C96D 0.041(4) 0.047(4) 0.041(4) 0.012(3) 0.002(3) 0.012(3)
C97D 0.047(4) 0.041(4) 0.032(4) 0.009(3) -0.007(3) 0.012(3)
C98D 0.034(4) 0.029(3) 0.048(4) 0.005(3) -0.013(3) 0.006(3)
O1A 0.082(4) 0.124(6) 0.082(5) -0.040(4) -0.001(4) 0.069(4)
C2A 0.035(4) 0.070(5) 0.051(5) -0.028(4) -0.014(3) 0.027(4)
C3A 0.066(6) 0.091(7) 0.043(5) -0.006(5) -0.007(4) 0.008(5)
C4A 0.058(5) 0.084(7) 0.070(6) 0.010(5) 0.020(5) 0.036(5)
O1B 0.050(4) 0.076(5) 0.067(4) -0.028(4) 0.002(4) 0.026(4)
C2B 0.038(3) 0.073(4) 0.054(4) -0.023(4) -0.006(3) 0.026(3)
C3B 0.044(4) 0.066(4) 0.054(4) -0.018(4) -0.004(3) 0.021(3)
C4B 0.045(5) 0.076(6) 0.058(6) -0.023(6) -0.004(5) 0.023(5)
O1F 0.042(4) 0.076(6) 0.054(5) -0.025(5) -0.004(4) 0.029(4)
C2F 0.038(4) 0.070(5) 0.053(4) -0.021(4) -0.006(3) 0.026(4)
C3F 0.044(4) 0.066(4) 0.054(4) -0.018(4) -0.004(3) 0.021(3)
C4F 0.047(13) 0.035(12) 0.033(11) -0.003(10) -0.006(9) 0.020(10)
O1C 0.032(3) 0.079(4) 0.046(3) 0.003(3) -0.006(2) 0.026(3)
C2C 0.032(3) 0.029(3) 0.027(3) 0.009(3) 0.002(3) 0.010(3)
C3C 0.045(4) 0.037(4) 0.045(4) 0.007(3) 0.004(3) 0.012(3)
C4C 0.039(4) 0.060(5) 0.039(4) 0.007(3) 0.010(3) 0.029(3)
O1D 0.041(3) 0.075(4) 0.047(3) 0.003(3) -0.001(2) 0.028(3)
C2D 0.029(3) 0.043(4) 0.032(4) 0.017(3) 0.006(3) 0.020(3)
C3D 0.057(5) 0.043(4) 0.038(4) 0.007(3) 0.006(3) 0.019(4)
C4D 0.047(4) 0.069(5) 0.043(4) 0.014(4) 0.011(3) 0.035(4)
O1AC 0.099(5) 0.081(5) 0.057(4) -0.010(4) 0.019(4) -0.014(4)
C2AC 0.064(5) 0.041(4) 0.035(4) 0.011(3) 0.018(4) 0.010(4)
C3AC 0.114(8) 0.102(8) 0.137(10) 0.061(7) 0.091(7) 0.081(6)
C4AC 0.080(6) 0.070(6) 0.063(6) 0.016(5) 0.009(5) 0.043(5)
O1AD 0.114(6) 0.240(12) 0.158(8) 0.110(8) 0.046(5) 0.077(7)
C2AD 0.098(7) 0.189(11) 0.094(7) 0.061(7) 0.056(5) 0.078(7)
C3AD 0.195(14) 0.078(8) 0.144(8) 0.017(7) 0.100(7) -0.019(8)
C4AD 0.107(8) 0.145(10) 0.144(12) 0.014(8) 0.042(8) 0.053(6)
O1BC 0.067(4) 0.179(7) 0.135(6) 0.109(5) 0.037(4) 0.064(4)
C2BC 0.055(5) 0.122(7) 0.081(6) 0.059(4) 0.039(4) 0.048(5)
C3BC 0.117(9) 0.070(7) 0.142(8) 0.029(5) 0.083(6) 0.004(6)
C4BC 0.060(5) 0.114(7) 0.097(8) 0.031(6) 0.025(5) 0.045(5)
O1BD 0.045(3) 0.048(3) 0.056(3) -0.018(3) -0.004(3) 0.006(2)
C2BD 0.039(4) 0.032(3) 0.020(3) 0.001(3) 0.004(3) 0.012(3)
C3BD 0.045(5) 0.062(5) 0.070(6) 0.014(4) 0.019(4) 0.023(4)
C4BD 0.041(4) 0.041(4) 0.051(5) -0.004(3) -0.009(3) 0.012(3)
O1W 0.020(2) 0.026(2) 0.025(2) 0.0054(17) 0.0034(16) 0.0097(16)
O2W 0.024(2) 0.037(2) 0.030(2) 0.0109(19) 0.0086(18) 0.0132(18)
O3W 0.027(2) 0.037(2) 0.029(2) -0.0036(19) -0.0026(18) 0.0192(18)
O4W 0.028(2) 0.035(2) 0.034(2) 0.0041(19) -0.0014(19) 0.0138(19)
O5W 0.034(2) 0.046(3) 0.024(2) 0.0093(19) 0.0058(18) 0.020(2)
O6W 0.034(2) 0.043(3) 0.040(3) 0.020(2) 0.016(2) 0.024(2)
O7W 0.029(2) 0.035(2) 0.047(3) 0.003(2) 0.002(2) 0.0156(19)
O8W 0.031(2) 0.045(3) 0.034(3) 0.000(2) -0.005(2) 0.014(2)
O9W 0.042(3) 0.030(2) 0.037(3) 0.0015(19) 0.007(2) 0.017(2)
O10W 0.055(3) 0.086(4) 0.043(3) 0.011(3) 0.007(2) 0.048(3)
O11W 0.042(3) 0.037(2) 0.033(3) 0.006(2) 0.010(2) 0.015(2)
O12W 0.027(2) 0.064(3) 0.036(3) 0.019(2) 0.007(2) 0.023(2)
O13W 0.039(3) 0.051(3) 0.037(3) -0.003(2) -0.001(2) 0.029(2)
O14W 0.040(3) 0.066(3) 0.033(3) 0.015(2) 0.006(2) 0.032(2)
O15W 0.048(3) 0.044(3) 0.039(3) 0.000(2) -0.003(2) 0.024(2)
O16W 0.059(3) 0.047(3) 0.040(3) 0.014(2) 0.025(2) 0.027(2)
O17W 0.069(3) 0.043(3) 0.033(3) -0.002(2) -0.005(2) 0.036(2)
O18W 0.043(3) 0.041(3) 0.059(3) 0.025(2) -0.016(2) 0.006(2)
O19W 0.036(3) 0.059(3) 0.050(3) 0.022(3) -0.006(2) -0.004(2)
O20W 0.064(3) 0.056(3) 0.049(3) -0.006(3) 0.005(3) 0.041(3)
O21W 0.042(3) 0.109(4) 0.039(3) 0.032(3) 0.019(2) 0.047(3)
O22W 0.054(3) 0.050(3) 0.065(4) 0.022(3) 0.007(3) 0.015(3)
O23W 0.020(3) 0.071(4) 0.034(3) -0.017(3) -0.006(2) 0.009(3)
O24W 0.071(4) 0.056(3) 0.055(3) 0.015(3) 0.013(3) 0.042(3)
O25W 0.050(3) 0.080(4) 0.064(4) 0.018(3) 0.002(3) 0.037(3)
O26W 0.071(4) 0.099(4) 0.046(3) 0.025(3) 0.014(3) 0.062(3)
O27W 0.026(3) 0.058(4) 0.078(5) 0.037(3) 0.005(3) 0.018(2)
O28W 0.039(3) 0.074(4) 0.091(5) 0.035(4) 0.002(3) 0.002(3)
O29W 0.039(3) 0.088(4) 0.053(4) -0.010(3) 0.003(3) 0.012(3)
O30W 0.044(3) 0.091(5) 0.058(4) 0.003(3) -0.003(3) 0.012(3)
O31W 0.057(4) 0.087(4) 0.110(5) 0.074(4) -0.012(4) 0.015(3)
O32W 0.027(4) 0.041(4) 0.036(4) 0.010(3) 0.011(3) 0.024(3)

loop_
_atom_type_symbol
_atom_type_description
_atom_type_scat_dispersion_real
_atom_type_scat_dispersion_imag
_atom_type_scat_source
C C 0.0033 0.0016 'International Tables Vol C Tables 4.2.6.8 and 6.1.1.4'
H H 0.0000 0.0000 'International Tables Vol C Tables 4.2.6.8 and 6.1.1.4'
N N 0.0061 0.0033 'International Tables Vol C Tables 4.2.6.8 and 6.1.1.4'
O O 0.0106 0.0060 'International Tables Vol C Tables 4.2.6.8 and 6.1.1.4'
Na Na 0.0362 0.0249 'International Tables Vol C Tables 4.2.6.8 and 6.1.1.4'
S S 0.1246 0.1234 'International Tables Vol C Tables 4.2.6.8 and 6.1.1.4'

loop_
_geom_angle_atom_site_label_1
_geom_angle_atom_site_label_2
_geom_angle_atom_site_label_3
_geom_angle
C6A C5A C10A 120.5(8)
C6A C5A H5A 119.7
C10A C5A H5A 119.7
C5A C6A C7A 119.7(8)
C5A C6A H6A 120.2
C7A C6A H6A 120.2
C8A C7A C6A 118.8(8)
C8A C7A H7A 120.6
C6A C7A H7A 120.6
C7A C8A C9A 122.9(8)
C7A C8A H8A 118.6
C9A C8A H8A 118.6
C20A C9A C8A 123.3(8)
C20A C9A C10A 117.9(7)
C8A C9A C10A 118.8(8)
C5A C10A C11A 123.3(8)
C5A C10A C9A 119.3(7)
C11A C10A C9A 117.5(8)
C29A C11A O12A 118.9(7)
C29A C11A C10A 124.4(8)
O12A C11A C10A 116.3(7)
C11A O12A C13A 117.1(6)
O12A C13A C14A 107.0(6)
O12A C13A H13A 110.3
C14A C13A H13A 110.3
O12A C13A H13B 110.3
C14A C13A H13B 110.3
H13A C13A H13B 108.6
C15A C14A C13A 117.0(8)
C15A C14A H14A 108.0
C13A C14A H14A 108.0
C15A C14A H14B 108.0
C13A C14A H14B 108.0
H14A C14A H14B 107.3
C14A C15A S16A 114.8(7)
C14A C15A H15A 108.6
S16A C15A H15A 108.6
C14A C15A H15B 108.6
S16A C15A H15B 108.6
H15A C15A H15B 107.5
O17A S16A O18A 110.2(5)
O17A S16A O19A 115.0(5)
O18A S16A O19A 110.7(5)
O17A S16A C15A 106.3(4)
O18A S16A C15A 107.3(5)
O19A S16A C15A 107.0(5)
O21A C20A C30A 120.5(8)
O21A C20A C9A 116.6(7)
C30A C20A C9A 122.8(8)
C20A O21A C22A 115.1(6)
O21A C22A C23A 106.4(7)
O21A C22A H22A 110.5
C23A C22A H22A 110.5
O21A C22A H22B 110.5
C23A C22A H22B 110.5
H22A C22A H22B 108.6
C22A C23A C24A 110.7(7)
C22A C23A H23A 109.5
C24A C23A H23A 109.5
C22A C23A H23B 109.5
C24A C23A H23B 109.5
H23A C23A H23B 108.1
C23A C24A S25A 111.4(6)
C23A C24A H24A 109.4
S25A C24A H24A 109.4
C23A C24A H24B 109.4
S25A C24A H24B 109.4
H24A C24A H24B 108.0
O28A S25A O27A 110.6(5)
O28A S25A O26A 112.5(5)
O27A S25A O26A 114.3(4)
O28A S25A C24A 107.2(4)
O27A S25A C24A 108.1(4)
O26A S25A C24A 103.7(4)
C11A C29A C30A 118.1(7)
C11A C29A C31A 121.3(8)
C30A C29A C31A 120.4(7)
C20A C30A C29A 119.1(7)
C20A C30A C32A 119.7(8)
C29A C30A C32A 121.1(6)
N33A C31A C29A 117.5(6)
N33A C31A H31A 107.9
C29A C31A H31A 107.9
N33A C31A H31B 107.9
C29A C31A H31B 107.9
H31A C31A H31B 107.2
N36A C32A C30A 112.9(7)
N36A C32A H32A 109.0
C30A C32A H32A 109.0
N36A C32A H32B 109.0
C30A C32A H32B 109.0
H32A C32A H32B 107.8
C37A N33A C34A 112.5(6)
C37A N33A C31A 121.4(6)
C34A N33A C31A 118.3(6)
N33A C34A N36A 111.7(6)
N33A C34A C35A 114.5(6)
N36A C34A C35A 110.4(6)
N33A C34A C42A 107.0(6)
N36A C34A C42A 99.8(5)
C35A C34A C42A 112.3(6)
C34A C35A H35A 109.5
C34A C35A H35B 109.5
H35A C35A H35B 109.5
C34A C35A H35C 109.5
H35A C35A H35C 109.5
H35B C35A H35C 109.5
C39A N36A C32A 124.1(6)
C39A N36A C34A 112.3(6)
C32A N36A C34A 122.5(6)
O38A C37A N33A 126.4(7)
O38A C37A N41A 130.0(7)
N33A C37A N41A 103.6(6)
O40A C39A N36A 125.2(7)
O40A C39A N44A 122.9(7)
N36A C39A N44A 111.7(6)
C37A N41A C45A 115.5(5)
C37A N41A C42A 117.2(5)
C45A N41A C42A 124.0(5)
N44A C42A N41A 113.8(5)
N44A C42A C43A 111.1(5)
N41A C42A C43A 112.5(5)
N44A C42A C34A 105.4(5)
N41A C42A C34A 96.4(5)
C43A C42A C34A 116.7(5)
C42A C43A H43A 109.5
C42A C43A H43B 109.5
H43A C43A H43B 109.5
C42A C43A H43C 109.5
H43A C43A H43C 109.5
H43B C43A H43C 109.5
C39A N44A C46A 124.9(5)
C39A N44A C42A 107.5(5)
C46A N44A C42A 126.1(5)
N41A C45A N47A 113.5(5)
N41A C45A H45A 108.9
N47A C45A H45A 108.9
N41A C45A H45B 108.9
N47A C45A H45B 108.9
H45A C45A H45B 107.7
N44A C46A N49A 114.1(5)
N44A C46A H46A 108.7
N49A C46A H46A 108.7
N44A C46A H46B 108.7
N49A C46A H46B 108.7
H46A C46A H46B 107.6
C50A N47A C45A 120.2(5)
C50A N47A C48A 111.4(5)
C45A N47A C48A 122.5(5)
N49A C48A N47A 114.1(5)
N49A C48A C55A 103.2(4)
N47A C48A C55A 103.1(4)
N49A C48A H48A 111.9
N47A C48A H48A 111.9
C55A C48A H48A 111.9
C52A N49A C48A 112.6(5)
C52A N49A C46A 123.4(5)
C48A N49A C46A 122.9(5)
O51A C50A N54A 126.8(5)
O51A C50A N47A 125.2(6)
N54A C50A N47A 108.0(5)
O53A C52A N49A 125.9(5)
O53A C52A N56A 125.6(5)
N49A C52A N56A 108.5(5)
C50A N54A C57A 121.3(5)
C50A N54A C55A 112.6(5)
C57A N54A C55A 123.6(5)
N54A C55A N56A 113.8(5)
N54A C55A C48A 103.5(4)
N56A C55A C48A 103.2(4)
N54A C55A H55A 111.9
N56A C55A H55A 111.9
C48A C55A H55A 111.9
C52A N56A C58A 122.2(5)
C52A N56A C55A 111.3(4)
C58A N56A C55A 122.7(5)
N54A C57A N59A 113.4(5)
N54A C57A H57A 108.9
N59A C57A H57A 108.9
N54A C57A H57B 108.9
N59A C57A H57B 108.9
H57A C57A H57B 107.7
N56A C58A N62A 114.1(5)
N56A C58A H58A 108.7
N62A C58A H58A 108.7
N56A C58A H58B 108.7
N62A C58A H58B 108.7
H58A C58A H58B 107.6
C63A N59A C57A 121.3(5)
C63A N59A C60A 113.3(4)
C57A N59A C60A 124.2(5)
N62A C60A N59A 113.2(4)
N62A C60A C61A 113.0(5)
N59A C60A C61A 110.8(5)
N62A C60A C68A 102.0(4)
N59A C60A C68A 101.2(4)
C61A C60A C68A 115.9(5)
C60A C61A H61A 109.5
C60A C61A H61B 109.5
H61A C61A H61B 109.5
C60A C61A H61C 109.5
H61A C61A H61C 109.5
H61B C61A H61C 109.5
C65A N62A C58A 121.6(5)
C65A N62A C60A 112.5(5)
C58A N62A C60A 125.8(5)
O64A C63A N59A 126.4(5)
O64A C63A N67A 124.6(5)
N59A C63A N67A 108.9(5)
O66A C65A N70A 126.1(5)
O66A C65A N62A 126.0(5)
N70A C65A N62A 107.9(5)
C63A N67A C68A 111.4(4)
C63A N67A C71A 120.8(5)
C68A N67A C71A 121.9(5)
N70A C68A N67A 111.8(4)
N70A C68A C69A 111.3(5)
N67A C68A C69A 111.6(5)
N70A C68A C60A 102.7(4)
N67A C68A C60A 103.4(4)
C69A C68A C60A 115.5(5)
C68A C69A H69A 109.5
C68A C69A H69B 109.5
H69A C69A H69B 109.5
C68A C69A H69C 109.5
H69A C69A H69C 109.5
H69B C69A H69C 109.5
C65A N70A C68A 113.1(5)
C65A N70A C72A 123.8(5)
C68A N70A C72A 123.1(5)
N67A C71A C73A 115.7(5)
N67A C71A H71A 108.4
C73A C71A H71A 108.4
N67A C71A H71B 108.4
C73A C71A H71B 108.4
H71A C71A H71B 107.4
N70A C72A C74A 113.9(5)
N70A C72A H72A 108.8
C74A C72A H72A 108.8
N70A C72A H72B 108.8
C74A C72A H72B 108.8
H72A C72A H72B 107.7
C75A C73A C74A 119.1(5)
C75A C73A C71A 119.3(5)
C74A C73A C71A 121.6(5)
C84A C74A C73A 119.2(5)
C84A C74A C72A 120.0(5)
C73A C74A C72A 120.7(5)
C73A C75A O76A 120.3(5)
C73A C75A C93A 122.7(5)
O76A C75A C93A 116.9(5)
C75A O76A C77A 116.7(5)
O76A C77A C78A 106.3(6)
O76A C77A H77A 110.5
C78A C77A H77A 110.5
O76A C77A H77B 110.5
C78A C77A H77B 110.5
H77A C77A H77B 108.7
C79A C78A C77A 109.5(7)
C79A C78A H78A 109.8
C77A C78A H78A 109.8
C79A C78A H78B 109.8
C77A C78A H78B 109.8
H78A C78A H78B 108.2
C78A C79A S80A 113.0(6)
C78A C79A H79A 109.0
S80A C79A H79A 109.0
C78A C79A H79B 109.0
S80A C79A H79B 109.0
H79A C79A H79B 107.8
O83A S80A O81A 113.2(4)
O83A S80A O82A 112.3(4)
O81A S80A O82A 112.2(3)
O83A S80A C79A 112.3(5)
O81A S80A C79A 101.4(4)
O82A S80A C79A 104.6(3)
C74A C84A O85A 120.4(5)
C74A C84A C94A 122.1(5)
O85A C84A C94A 117.5(5)
C84A O85A C86A 112.2(4)
O85A C86A C87A 107.8(5)
O85A C86A H86A 110.2
C87A C86A H86A 110.2
O85A C86A H86B 110.2
C87A C86A H86B 110.2
H86A C86A H86B 108.5
C88A C87A C86A 112.6(5)
C88A C87A H87A 109.1
C86A C87A H87A 109.1
C88A C87A H87B 109.1
C86A C87A H87B 109.1
H87A C87A H87B 107.8
C87A C88A S89A 112.8(5)
C87A C88A H88A 109.0
S89A C88A H88A 109.0
C87A C88A H88B 109.0
S89A C88A H88B 109.0
H88A C88A H88B 107.8
O91A S89A O90A 116.0(8)
O91A S89A O92A 113.1(8)
O90A S89A O92A 110.2(7)
O91A S89A C88A 107.8(6)
O90A S89A C88A 104.5(6)
O92A S89A C88A 104.2(6)
C75A C93A C94A 118.7(5)
C75A C93A C98A 123.6(6)
C94A C93A C98A 117.8(5)
C95A C94A C93A 119.2(5)
C95A C94A C84A 122.7(5)
C93A C94A C84A 118.1(5)
C96A C95A C94A 120.9(6)
C96A C95A H95A 119.6
C94A C95A H95A 119.6
C95A C96A C97A 120.4(6)
C95A C96A H96A 119.8
C97A C96A H96A 119.8
C98A C97A C96A 120.5(6)
C98A C97A H97A 119.8
C96A C97A H97A 119.8
C97A C98A C93A 121.3(6)
C97A C98A H98A 119.3
C93A C98A H98A 119.3
C6B C5B C10B 118.8(9)
C6B C5B H5B 120.6
C10B C5B H5B 120.6
C7B C6B C5B 123.4(8)
C7B C6B H6B 118.3
C5B C6B H6B 118.3
C6B C7B C8B 120.5(8)
C6B C7B H7B 119.7
C8B C7B H7B 119.7
C7B C8B C9B 114.6(9)
C7B C8B H8B 122.7
C9B C8B H8B 122.7
C10B C9B C8B 124.9(7)
C10B C9B C20B 118.9(7)
C8B C9B C20B 116.2(7)
C9B C10B C11B 123.6(7)
C9B C10B C5B 117.5(8)
C11B C10B C5B 118.8(8)
O12B C11B C10B 121.5(7)
O12B C11B C29B 121.5(7)
C10B C11B C29B 116.9(8)
C11B O12B C13B 121.6(6)
O12B C13B C14B 109.0(7)
O12B C13B H13E 109.9
C14B C13B H13E 109.9
O12B C13B H13F 109.9
C14B C13B H13F 109.9
H13E C13B H13F 108.3
C13B C14B C15B 127.1(7)
C13B C14B H14E 105.5
C15B C14B H14E 105.5
C13B C14B H14F 105.5
C15B C14B H14F 105.5
H14E C14B H14F 106.1
C14B C15B S16B 130.8(6)
C14B C15B H15E 104.6
S16B C15B H15E 104.6
C14B C15B H15F 104.6
S16B C15B H15F 104.6
H15E C15B H15F 105.7
O19B S16B O18B 110.2(4)
O19B S16B O17B 114.1(4)
O18B S16B O17B 115.0(4)
O19B S16B C15B 106.6(4)
O18B S16B C15B 110.5(4)
O17B S16B C15B 99.6(4)
O21B C20B C30B 122.4(6)
O21B C20B C9B 119.2(7)
C30B C20B C9B 117.8(7)
C20B O21B C22B 122.0(6)
O21B C22B C23B 112.3(8)
O21B C22B H22E 109.1
C23B C22B H22E 109.1
O21B C22B H22F 109.1
C23B C22B H22F 109.1
H22E C22B H22F 107.9
C24B C23B C22B 123.9(10)
C24B C23B H23E 106.3
C22B C23B H23E 106.3
C24B C23B H23F 106.3
C22B C23B H23F 106.3
H23E C23B H23F 106.4
C23B C24B S25B 116.8(7)
C23B C24B H24E 108.1
S25B C24B H24E 108.1
C23B C24B H24F 108.1
S25B C24B H24F 108.1
H24E C24B H24F 107.3
O26B S25B O27B 112.3(5)
O26B S25B O28B 112.8(5)
O27B S25B O28B 107.5(5)
O26B S25B C24B 106.6(5)
O27B S25B C24B 106.7(5)
O28B S25B C24B 110.8(5)
C30B C29B C11B 119.8(7)
C30B C29B C31B 119.3(6)
C11B C29B C31B 120.7(7)
C20B C30B C29B 122.3(7)
C20B C30B C32B 115.7(7)
C29B C30B C32B 121.7(6)
N33B C31B C29B 111.4(7)
N33B C31B H31E 109.4
C29B C31B H31E 109.4
N33B C31B H31F 109.4
C29B C31B H31F 109.4
H31E C31B H31F 108.0
N36B C32B C30B 115.1(5)
N36B C32B H32E 108.5
C30B C32B H32E 108.5
N36B C32B H32F 108.5
C30B C32B H32F 108.5
H32E C32B H32F 107.5
C37B N33B C34B 113.5(5)
C37B N33B C31B 122.9(6)
C34B N33B C31B 123.2(5)
N33B C34B N36B 111.6(5)
N33B C34B C35B 111.3(6)
N36B C34B C35B 112.5(5)
N33B C34B C42B 102.3(5)
N36B C34B C42B 103.7(5)
C35B C34B C42B 114.8(5)
C34B C35B H35G 109.5
C34B C35B H35H 109.5
H35G C35B H35H 109.5
C34B C35B H35I 109.5
H35G C35B H35I 109.5
H35H C35B H35I 109.5
C39B N36B C34B 111.1(5)
C39B N36B C32B 122.0(6)
C34B N36B C32B 119.5(6)
O38B C37B N33B 126.2(6)
O38B C37B N41B 126.8(6)
N33B C37B N41B 107.0(5)
O40B C39B N44B 124.1(7)
O40B C39B N36B 125.8(6)
N44B C39B N36B 110.1(6)
C37B N41B C45B 120.0(5)
C37B N41B C42B 113.6(5)
C45B N41B C42B 126.1(5)
N41B C42B N44B 113.8(5)
N41B C42B C43B 113.0(5)
N44B C42B C43B 110.8(5)
N41B C42B C34B 101.4(5)
N44B C42B C34B 101.3(5)
C43B C42B C34B 115.8(5)
C42B C43B H43D 109.5
C42B C43B H43E 109.5
H43D C43B H43E 109.5
C42B C43B H43F 109.5
H43D C43B H43F 109.5
H43E C43B H43F 109.5
C39B N44B C46B 121.4(6)
C39B N44B C42B 111.9(5)
C46B N44B C42B 124.8(5)
N41B C45B N47B 113.4(5)
N41B C45B H45C 108.9
N47B C45B H45C 108.9
N41B C45B H45D 108.9
N47B C45B H45D 108.9
H45C C45B H45D 107.7
N49B C46B N44B 113.4(5)
N49B C46B H46C 108.9
N44B C46B H46C 108.9
N49B C46B H46D 108.9
N44B C46B H46D 108.9
H46C C46B H46D 107.7
C50B N47B C48B 113.2(5)
C50B N47B C45B 121.7(5)
C48B N47B C45B 123.9(5)
N47B C48B N49B 114.8(5)
N47B C48B C55B 103.7(4)
N49B C48B C55B 102.3(4)
N47B C48B H48B 111.8
N49B C48B H48B 111.8
C55B C48B H48B 111.8
C52B N49B C48B 111.8(5)
C52B N49B C46B 120.9(5)
C48B N49B C46B 121.9(5)
O51B C50B N47B 126.5(5)
O51B C50B N54B 126.4(5)
N47B C50B N54B 107.1(5)
O53B C52B N56B 125.5(6)
O53B C52B N49B 125.7(6)
N56B C52B N49B 108.8(5)
C50B N54B C57B 120.9(5)
C50B N54B C55B 112.2(5)
C57B N54B C55B 122.6(5)
N56B C55B N54B 114.5(5)
N56B C55B C48B 104.1(4)
N54B C55B C48B 102.6(4)
N56B C55B H55B 111.7
N54B C55B H55B 111.7
C48B C55B H55B 111.7
C52B N56B C55B 111.8(5)
C52B N56B C58B 123.0(5)
C55B N56B C58B 122.5(5)
N54B C57B N59B 114.6(4)
N54B C57B H57C 108.6
N59B C57B H57C 108.6
N54B C57B H57D 108.6
N59B C57B H57D 108.6
H57C C57B H57D 107.6
N56B C58B N62B 112.6(5)
N56B C58B H58C 109.1
N62B C58B H58C 109.1
N56B C58B H58D 109.1
N62B C58B H58D 109.1
H58C C58B H58D 107.8
C63B N59B C57B 121.1(5)
C63B N59B C60B 113.2(5)
C57B N59B C60B 125.6(5)
N59B C60B N62B 113.6(4)
N59B C60B C61B 112.8(5)
N62B C60B C61B 110.7(5)
N59B C60B C68B 101.6(4)
N62B C60B C68B 101.6(4)
C61B C60B C68B 115.8(5)
C60B C61B H61D 109.5
C60B C61B H61E 109.5
H61D C61B H61E 109.5
C60B C61B H61F 109.5
H61D C61B H61F 109.5
H61E C61B H61F 109.5
C65B N62B C58B 120.7(5)
C65B N62B C60B 112.8(5)
C58B N62B C60B 124.9(5)
O64B C63B N67B 125.6(5)
O64B C63B N59B 126.7(5)
N67B C63B N59B 107.6(5)
O66B C65B N62B 126.7(5)
O66B C65B N70B 124.7(5)
N62B C65B N70B 108.5(5)
C63B N67B C71B 124.4(5)
C63B N67B C68B 112.8(5)
C71B N67B C68B 122.8(5)
N70B C68B N67B 111.7(4)
N70B C68B C69B 112.4(5)
N67B C68B C69B 111.5(5)
N70B C68B C60B 102.9(4)
N67B C68B C60B 102.3(4)
C69B C68B C60B 115.4(5)
C68B C69B H69D 109.5
C68B C69B H69E 109.5
H69D C69B H69E 109.5
C68B C69B H69F 109.5
H69D C69B H69F 109.5
H69E C69B H69F 109.5
C65B N70B C68B 112.1(5)
C65B N70B C72B 120.3(5)
C68B N70B C72B 121.6(5)
N67B C71B C73B 113.3(4)
N67B C71B H71C 108.9
C73B C71B H71C 108.9
N67B C71B H71D 108.9
C73B C71B H71D 108.9
H71C C71B H71D 107.7
N70B C72B C74B 115.0(4)
N70B C72B H72C 108.5
C74B C72B H72C 108.5
N70B C72B H72D 108.5
C74B C72B H72D 108.5
H72C C72B H72D 107.5
C75B C73B C74B 119.9(5)
C75B C73B C71B 119.8(5)
C74B C73B C71B 120.3(5)
C84B C74B C73B 118.7(5)
C84B C74B C72B 119.6(5)
C73B C74B C72B 121.7(5)
C73B C75B O76B 120.7(5)
C73B C75B C93B 122.0(5)
O76B C75B C93B 117.3(5)
C75B O76B C77B 111.6(4)
O76B C77B C78B 107.8(5)
O76B C77B H77C 110.1
C78B C77B H77C 110.1
O76B C77B H77D 110.1
C78B C77B H77D 110.1
H77C C77B H77D 108.5
C77B C78B C79B 112.9(5)
C77B C78B H78C 109.0
C79B C78B H78C 109.0
C77B C78B H78D 109.0
C79B C78B H78D 109.0
H78C C78B H78D 107.8
C78B C79B S80B 112.1(4)
C78B C79B H79C 109.2
S80B C79B H79C 109.2
C78B C79B H79D 109.2
S80B C79B H79D 109.2
H79C C79B H79D 107.9
O81B S80B O83B 113.8(3)
O81B S80B O82B 112.2(4)
O83B S80B O82B 111.0(3)
O81B S80B C79B 106.7(3)
O83B S80B C79B 106.8(3)
O82B S80B C79B 105.8(3)
C74B C84B O85B 120.2(5)
C74B C84B C94B 122.2(5)
O85B C84B C94B 117.4(5)
C84B O85B C86B 117.2(4)
O85B C86B C87B 104.7(5)
O85B C86B H86C 110.8
C87B C86B H86C 110.8
O85B C86B H86D 110.8
C87B C86B H86D 110.8
H86C C86B H86D 108.9
C88B C87B C86B 108.8(6)
C88B C87B H87C 109.9
C86B C87B H87C 109.9
C88B C87B H87D 109.9
C86B C87B H87D 109.9
H87C C87B H87D 108.3
C87B C88B S89B 114.4(5)
C87B C88B H88C 108.7
S89B C88B H88C 108.7
C87B C88B H88D 108.7
S89B C88B H88D 108.7
H88C C88B H88D 107.6
O92B S89B O91B 113.7(4)
O92B S89B O90B 111.6(4)
O91B S89B O90B 113.2(4)
O92B S89B C88B 106.8(4)
O91B S89B C88B 105.7(4)
O90B S89B C88B 105.2(4)
C94B C93B C75B 118.4(5)
C94B C93B C98B 119.1(5)
C75B C93B C98B 122.5(5)
C84B C94B C93B 118.6(5)
C84B C94B C95B 122.8(5)
C93B C94B C95B 118.6(6)
C96B C95B C94B 120.5(6)
C96B C95B H95B 119.8
C94B C95B H95B 119.8
C95B C96B C97B 121.4(6)
C95B C96B H96B 119.3
C97B C96B H96B 119.3
C98B C97B C96B 120.1(6)
C98B C97B H97B 119.9
C96B C97B H97B 119.9
C97B C98B C93B 120.2(6)
C97B C98B H98B 119.9
C93B C98B H98B 119.9
C6C C5C C10C 121.5(6)
C6C C5C H5C 119.3
C10C C5C H5C 119.3
C5C C6C C7C 120.3(6)
C5C C6C H6C 119.9
C7C C6C H6C 119.9
C8C C7C C6C 119.6(6)
C8C C7C H7C 120.2
C6C C7C H7C 120.2
C7C C8C C9C 121.4(6)
C7C C8C H8C 119.3
C9C C8C H8C 119.3
C8C C9C C10C 118.8(6)
C8C C9C C20C 123.1(5)
C10C C9C C20C 118.1(5)
C5C C10C C11C 123.2(5)
C5C C10C C9C 118.4(6)
C11C C10C C9C 118.4(5)
C29C C11C O12C 120.7(5)
C29C C11C C10C 122.8(5)
O12C C11C C10C 116.4(5)
C11C O12C C13C 112.2(4)
O12C C13C C14C 108.4(5)
O12C C13C H13G 110.0
C14C C13C H13G 110.0
O12C C13C H13H 110.0
C14C C13C H13H 110.0
H13G C13C H13H 108.4
C13C C14C C15C 112.4(5)
C13C C14C H14I 109.1
C15C C14C H14I 109.1
C13C C14C H14J 109.1
C15C C14C H14J 109.1
H14I C14C H14J 107.9
C14C C15C S16C 112.0(4)
C14C C15C H15I 109.2
S16C C15C H15I 109.2
C14C C15C H15J 109.2
S16C C15C H15J 109.2
H15I C15C H15J 107.9
O19C S16C O17C 113.2(3)
O19C S16C O18C 113.2(3)
O17C S16C O18C 111.8(3)
O19C S16C C15C 106.6(3)
O17C S16C C15C 104.5(3)
O18C S16C C15C 106.7(3)
C30C C20C O21C 121.9(5)
C30C C20C C9C 122.0(5)
O21C C20C C9C 116.1(5)
C20C O21C C22C 113.0(4)
O21C C22C C23C 107.8(4)
O21C C22C H22I 110.1
C23C C22C H22I 110.1
O21C C22C H22J 110.1
C23C C22C H22J 110.1
H22I C22C H22J 108.5
C22C C23C C24C 111.4(5)
C22C C23C H23I 109.3
C24C C23C H23I 109.3
C22C C23C H23J 109.3
C24C C23C H23J 109.3
H23I C23C H23J 108.0
C23C C24C S25C 111.9(4)
C23C C24C H24I 109.2
S25C C24C H24I 109.2
C23C C24C H24J 109.2
S25C C24C H24J 109.2
H24I C24C H24J 107.9
O27C S25C O26C 112.5(3)
O27C S25C O28C 113.7(3)
O26C S25C O28C 110.8(3)
O27C S25C C24C 106.0(3)
O26C S25C C24C 106.6(3)
O28C S25C C24C 106.7(3)
C11C C29C C30C 118.2(5)
C11C C29C C31C 120.2(5)
C30C C29C C31C 121.5(5)
C20C C30C C29C 120.4(5)
C20C C30C C32C 119.6(5)
C29C C30C C32C 120.0(5)
N33C C31C C29C 115.8(5)
N33C C31C H31G 108.3
C29C C31C H31G 108.3
N33C C31C H31H 108.3
C29C C31C H31H 108.3
H31G C31C H31H 107.4
N36C C32C C30C 112.8(4)
N36C C32C H32G 109.0
C30C C32C H32G 109.0
N36C C32C H32H 109.0
C30C C32C H32H 109.0
H32G C32C H32H 107.8
C37C N33C C34C 113.1(5)
C37C N33C C31C 121.5(5)
C34C N33C C31C 121.7(5)
N36C C34C N33C 111.6(5)
N36C C34C C35C 112.1(5)
N33C C34C C35C 111.8(5)
N36C C34C C42C 102.5(4)
N33C C34C C42C 103.2(4)
C35C C34C C42C 114.9(5)
C34C C35C H35J 109.5
C34C C35C H35K 109.5
H35J C35C H35K 109.5
C34C C35C H35L 109.5
H35J C35C H35L 109.5
H35K C35C H35L 109.5
C39C N36C C34C 113.0(5)
C39C N36C C32C 124.4(5)
C34C N36C C32C 122.7(5)
O38C C37C N33C 125.7(6)
O38C C37C N41C 126.1(5)
N33C C37C N41C 108.1(5)
O40C C39C N36C 125.2(5)
O40C C39C N44C 126.0(5)
N36C C39C N44C 108.7(5)
C37C N41C C45C 119.5(5)
C37C N41C C42C 113.1(5)
C45C N41C C42C 123.4(5)
N44C C42C N41C 114.1(5)
N44C C42C C43C 111.7(5)
N41C C42C C43C 112.2(5)
N44C C42C C34C 101.3(4)
N41C C42C C34C 101.2(4)
C43C C42C C34C 115.5(5)
C42C C43C H43G 109.5
C42C C43C H43H 109.5
H43G C43C H43H 109.5
C42C C43C H43I 109.5
H43G C43C H43I 109.5
H43H C43C H43I 109.5
C39C N44C C42C 112.9(5)
C39C N44C C46C 120.6(5)
C42C N44C C46C 125.2(5)
N47C C45C N41C 113.7(5)
N47C C45C H45E 108.8
N41C C45C H45E 108.8
N47C C45C H45F 108.8
N41C C45C H45F 108.8
H45E C45C H45F 107.7
N49C C46C N44C 113.8(5)
N49C C46C H46E 108.8
N44C C46C H46E 108.8
N49C C46C H46F 108.8
N44C C46C H46F 108.8
H46E C46C H46F 107.7
C50C N47C C45C 122.4(5)
C50C N47C C48C 111.9(5)
C45C N47C C48C 124.3(5)
N49C C48C N47C 114.5(5)
N49C C48C C55C 104.2(5)
N47C C48C C55C 102.9(5)
N49C C48C H48C 111.6
N47C C48C H48C 111.6
C55C C48C H48C 111.6
C52C N49C C46C 122.0(5)
C52C N49C C48C 111.5(5)
C46C N49C C48C 122.7(5)
O51C C50C N54C 125.8(6)
O51C C50C N47C 125.7(6)
N54C C50C N47C 108.6(5)
O53C C52C N49C 126.1(5)
O53C C52C N56C 124.6(6)
N49C C52C N56C 109.2(5)
C50C N54C C57C 122.9(5)
C50C N54C C55C 112.0(5)
C57C N54C C55C 123.3(5)
N54C C55C N56C 114.0(5)
N54C C55C C48C 103.8(5)
N56C C55C C48C 102.9(5)
N54C C55C H55C 111.8
N56C C55C H55C 111.8
C48C C55C H55C 111.8
C52C N56C C58C 121.3(5)
C52C N56C C55C 110.5(5)
C58C N56C C55C 122.8(5)
N59C C57C N54C 113.7(5)
N59C C57C H57E 108.8
N54C C57C H57E 108.8
N59C C57C H57F 108.8
N54C C57C H57F 108.8
H57E C57C H57F 107.7
N62C C58C N56C 113.9(5)
N62C C58C H58E 108.8
N56C C58C H58E 108.8
N62C C58C H58F 108.8
N56C C58C H58F 108.8
H58E C58C H58F 107.7
C63C N59C C57C 121.6(5)
C63C N59C C60C 112.7(5)
C57C N59C C60C 124.6(5)
N59C C60C N62C 112.5(5)
N59C C60C C61C 112.8(5)
N62C C60C C61C 111.2(5)
N59C C60C C68C 102.4(4)
N62C C60C C68C 102.6(5)
C61C C60C C68C 114.6(5)
C60C C61C H61G 109.5
C60C C61C H61H 109.5
H61G C61C H61H 109.5
C60C C61C H61I 109.5
H61G C61C H61I 109.5
H61H C61C H61I 109.5
C65C N62C C58C 123.0(5)
C65C N62C C60C 111.5(5)
C58C N62C C60C 125.5(6)
O64C C63C N67C 124.5(6)
O64C C63C N59C 126.9(6)
N67C C63C N59C 108.6(5)
O66C C65C N70C 124.2(7)
O66C C65C N62C 126.1(7)
N70C C65C N62C 109.7(5)
C63C N67C C71C 123.2(5)
C63C N67C C68C 112.5(5)
C71C N67C C68C 121.7(5)
N67C C68C N70C 110.2(5)
N67C C68C C69C 111.5(5)
N70C C68C C69C 111.2(5)
N67C C68C C60C 103.1(5)
N70C C68C C60C 103.0(5)
C69C C68C C60C 117.3(5)
C68C C69C H69G 109.5
C68C C69C H69H 109.5
H69G C69C H69H 109.5
C68C C69C H69I 109.5
H69G C69C H69I 109.5
H69H C69C H69I 109.5
C65C N70C C72C 125.4(5)
C65C N70C C68C 112.6(6)
C72C N70C C68C 122.0(6)
N67C C71C C73C 116.8(5)
N67C C71C H71E 108.1
C73C C71C H71E 108.1
N67C C71C H71F 108.1
C73C C71C H71F 108.1
H71E C71C H71F 107.3
N70C C72C C74C 115.0(5)
N70C C72C H72E 108.5
C74C C72C H72E 108.5
N70C C72C H72F 108.5
C74C C72C H72F 108.5
H72E C72C H72F 107.5
C75C C73C C74C 118.8(6)
C75C C73C C71C 119.9(5)
C74C C73C C71C 121.3(5)
C84C C74C C73C 119.5(6)
C84C C74C C72C 119.7(5)
C73C C74C C72C 120.8(5)
C73C C75C O76C 120.2(5)
C73C C75C C93C 122.8(6)
O76C C75C C93C 117.0(5)
C75C O76C C77C 114.5(5)
O76C C77C C78G 106.9(5)
O76C C77C C78C 106.9(5)
O76C C77C H77E 110.3
C78C C77C H77E 110.3
O76C C77C H77F 110.3
C78C C77C H77F 110.3
H77E C77C H77F 108.6
C77C C78C C79C 112.8(5)
C77C C78C H78E 109.0
C79C C78C H78E 109.0
C77C C78C H78F 109.0
C79C C78C H78F 109.0
H78E C78C H78F 107.8
C78C C79C S80C 112.4(5)
C78C C79C H79E 109.1
S80C C79C H79E 109.1
C78C C79C H79F 109.1
S80C C79C H79F 109.1
H79E C79C H79F 107.8
O82C S80C O83C 113.6(3)
O82C S80C O81C 112.5(4)
O83C S80C O81C 111.7(3)
O82C S80C C79C 106.7(4)
O83C S80C C79C 106.1(3)
O81C S80C C79C 105.6(4)
C74C C84C O85C 120.2(5)
C74C C84C C94C 121.8(6)
O85C C84C C94C 118.0(5)
C84C O85C C86C 114.6(5)
O85C C86C C87C 109.0(6)
O85C C86C H86G 109.9
C87C C86C H86G 109.9
O85C C86C H86H 109.9
C87C C86C H86H 109.9
H86G C86C H86H 108.3
C88C C87C C86C 110.6(8)
C88C C87C H87G 109.5
C86C C87C H87G 109.5
C88C C87C H87H 109.5
C86C C87C H87H 109.5
H87G C87C H87H 108.1
C87C C88C S89C 112.2(7)
C87C C88C H88G 109.2
S89C C88C H88G 109.2
C87C C88C H88H 109.2
S89C C88C H88H 109.2
H88G C88C H88H 107.9
O90C S89C O92C 118.8(7)
O90C S89C O91C 109.4(6)
O92C S89C O91C 110.0(6)
O90C S89C C88C 104.8(5)
O92C S89C C88C 106.5(6)
O91C S89C C88C 106.5(6)
C98C C93C C75C 122.7(6)
C98C C93C C94C 119.4(6)
C75C C93C C94C 117.8(6)
C84C C94C C95C 123.2(6)
C84C C94C C93C 119.2(6)
C95C C94C C93C 117.6(6)
C96C C95C C94C 121.6(6)
C96C C95C H95C 119.2
C94C C95C H95C 119.2
C95C C96C C97C 120.1(6)
C95C C96C H96C 120.0
C97C C96C H96C 120.0
C98C C97C C96C 120.5(6)
C98C C97C H97C 119.8
C96C C97C H97C 119.8
C97C C98C C93C 120.8(6)
C97C C98C H98C 119.6
C93C C98C H98C 119.6
C6D C5D C10D 120.7(6)
C6D C5D H5D 119.6
C10D C5D H5D 119.6
C5D C6D C7D 120.2(6)
C5D C6D H6D 119.9
C7D C6D H6D 119.9
C8D C7D C6D 120.8(6)
C8D C7D H7D 119.6
C6D C7D H7D 119.6
C7D C8D C9D 120.8(6)
C7D C8D H8D 119.6
C9D C8D H8D 119.6
C8D C9D C20D 122.6(5)
C8D C9D C10D 118.3(6)
C20D C9D C10D 119.1(5)
C5D C10D C11D 123.3(5)
C5D C10D C9D 119.0(5)
C11D C10D C9D 117.6(6)
C29D C11D O12D 119.0(5)
C29D C11D C10D 123.1(5)
O12D C11D C10D 117.8(5)
C11D O12D C13D 112.3(4)
O12D C13D C14D 107.1(4)
O12D C13D H13I 110.3
C14D C13D H13I 110.3
O12D C13D H13J 110.3
C14D C13D H13J 110.3
H13I C13D H13J 108.6
C15D C14D C13D 115.3(5)
C15D C14D H14K 108.4
C13D C14D H14K 108.4
C15D C14D H14L 108.4
C13D C14D H14L 108.4
H14K C14D H14L 107.5
C14D C15D S16D 115.2(4)
C14D C15D H15K 108.5
S16D C15D H15K 108.5
C14D C15D H15L 108.5
S16D C15D H15L 108.5
H15K C15D H15L 107.5
O18D S16D O19D 113.4(3)
O18D S16D O17D 112.1(3)
O19D S16D O17D 111.5(3)
O18D S16D C15D 106.9(3)
O19D S16D C15D 106.1(3)
O17D S16D C15D 106.3(3)
C30D C20D O21D 119.7(5)
C30D C20D C9D 122.5(5)
O21D C20D C9D 117.7(5)
C20D O21D C22D 111.3(4)
O21D C22D C23D 108.3(5)
O21D C22D H22K 110.0
C23D C22D H22K 110.0
O21D C22D H22L 110.0
C23D C22D H22L 110.0
H22K C22D H22L 108.4
C22D C23D C24D 112.5(5)
C22D C23D H23K 109.1
C24D C23D H23K 109.1
C22D C23D H23L 109.1
C24D C23D H23L 109.1
H23K C23D H23L 107.8
C23D C24D S25D 111.3(4)
C23D C24D H24K 109.4
S25D C24D H24K 109.4
C23D C24D H24L 109.4
S25D C24D H24L 109.4
H24K C24D H24L 108.0
O27D S25D O28D 112.6(3)
O27D S25D O26D 112.6(3)
O28D S25D O26D 112.5(3)
O27D S25D C24D 106.4(3)
O28D S25D C24D 107.3(3)
O26D S25D C24D 104.8(3)
C11D C29D C30D 119.6(5)
C11D C29D C31D 121.0(5)
C30D C29D C31D 119.4(5)
C20D C30D C29D 118.0(5)
C20D C30D C32D 120.0(5)
C29D C30D C32D 121.9(5)
N33D C31D C29D 113.4(5)
N33D C31D H31I 108.9
C29D C31D H31I 108.9
N33D C31D H31J 108.9
C29D C31D H31J 108.9
H31I C31D H31J 107.7
N36D C32D C30D 116.0(5)
N36D C32D H32I 108.3
C30D C32D H32I 108.3
N36D C32D H32J 108.3
C30D C32D H32J 108.3
H32I C32D H32J 107.4
C37D N33D C34D 113.4(5)
C37D N33D C31D 122.8(5)
C34D N33D C31D 123.8(5)
N33D C34D N36D 111.7(5)
N33D C34D C35D 111.2(5)
N36D C34D C35D 110.9(5)
N33D C34D C42D 102.8(5)
N36D C34D C42D 104.5(5)
C35D C34D C42D 115.5(5)
C34D C35D H35M 109.5
C34D C35D H35N 109.5
H35M C35D H35N 109.5
C34D C35D H35O 109.5
H35M C35D H35O 109.5
H35N C35D H35O 109.5
C39D N36D C32D 122.1(5)
C39D N36D C34D 111.8(5)
C32D N36D C34D 122.6(5)
O38D C37D N41D 126.4(6)
O38D C37D N33D 126.3(6)
N41D C37D N33D 107.2(5)
O40D C39D N36D 124.9(5)
O40D C39D N44D 125.9(5)
N36D C39D N44D 109.1(5)
C37D N41D C45D 121.2(5)
C37D N41D C42D 113.4(5)
C45D N41D C42D 125.2(5)
N41D C42D N44D 114.0(5)
N41D C42D C43D 112.6(5)
N44D C42D C43D 110.1(5)
N41D C42D C34D 102.5(5)
N44D C42D C34D 101.5(4)
C43D C42D C34D 115.6(5)
C42D C43D H43J 109.5
C42D C43D H43K 109.5
H43J C43D H43K 109.5
C42D C43D H43L 109.5
H43J C43D H43L 109.5
H43K C43D H43L 109.5
C39D N44D C46D 121.4(5)
C39D N44D C42D 112.7(5)
C46D N44D C42D 124.4(5)
N41D C45D N47D 113.6(5)
N41D C45D H45G 108.8
N47D C45D H45G 108.8
N41D C45D H45H 108.8
N47D C45D H45H 108.8
H45G C45D H45H 107.7
N49D C46D N44D 113.6(5)
N49D C46D H46G 108.8
N44D C46D H46G 108.8
N49D C46D H46H 108.8
N44D C46D H46H 108.8
H46G C46D H46H 107.7
C50D N47D C48D 113.0(5)
C50D N47D C45D 122.4(5)
C48D N47D C45D 122.9(6)
N47D C48D N49D 115.4(5)
N47D C48D C55D 102.2(5)
N49D C48D C55D 103.5(5)
N47D C48D H48D 111.7
N49D C48D H48D 111.7
C55D C48D H48D 111.7
C52D N49D C46D 122.2(5)
C52D N49D C48D 111.5(5)
C46D N49D C48D 123.9(5)
O51D C50D N47D 124.6(6)
O51D C50D N54D 127.4(6)
N47D C50D N54D 108.0(5)
O53D C52D N56D 126.0(5)
O53D C52D N49D 125.7(6)
N56D C52D N49D 108.3(5)
C50D N54D C57D 120.9(5)
C50D N54D C55D 110.8(5)
C57D N54D C55D 122.2(5)
N56D C55D N54D 115.8(5)
N56D C55D C48D 102.7(5)
N54D C55D C48D 104.5(5)
N56D C55D H55D 111.1
N54D C55D H55D 111.1
C48D C55D H55D 111.1
C52D N56D C55D 113.0(5)
C52D N56D C58D 122.7(5)
C55D N56D C58D 122.9(5)
N59D C57D N54D 114.8(5)
N59D C57D H57G 108.6
N54D C57D H57G 108.6
N59D C57D H57H 108.6
N54D C57D H57H 108.6
H57G C57D H57H 107.5
N62D C58D N56D 113.7(5)
N62D C58D H58G 108.8
N56D C58D H58G 108.8
N62D C58D H58H 108.8
N56D C58D H58H 108.8
H58G C58D H58H 107.7
C63D N59D C57D 123.9(6)
C63D N59D C60D 111.1(6)
C57D N59D C60D 124.9(6)
N59D C60D N62D 111.7(5)
N59D C60D C61D 111.9(5)
N62D C60D C61D 111.1(5)
N59D C60D C68D 102.9(5)
N62D C60D C68D 102.7(5)
C61D C60D C68D 116.0(5)
C60D C61D H61J 109.5
C60D C61D H61K 109.5
H61J C61D H61K 109.5
C60D C61D H61L 109.5
H61J C61D H61L 109.5
H61K C61D H61L 109.5
C65D N62D C58D 121.5(5)
C65D N62D C60D 111.7(5)
C58D N62D C60D 125.0(5)
O64D C63D N67D 127.1(7)
O64D C63D N59D 123.1(8)
N67D C63D N59D 109.7(6)
O66D C65D N70D 126.0(6)
O66D C65D N62D 124.5(6)
N70D C65D N62D 109.4(5)
C63D N67D C71D 124.3(6)
C63D N67D C68D 112.6(6)
C71D N67D C68D 123.1(6)
N70D C68D N67D 109.8(5)
N70D C68D C69D 113.1(5)
N67D C68D C69D 111.5(5)
N70D C68D C60D 103.3(5)
N67D C68D C60D 102.8(5)
C69D C68D C60D 115.5(5)
C68D C69D H69J 109.5
C68D C69D H69K 109.5
H69J C69D H69K 109.5
C68D C69D H69L 109.5
H69J C69D H69L 109.5
H69K C69D H69L 109.5
C65D N70D C72D 122.2(5)
C65D N70D C68D 111.8(5)
C72D N70D C68D 122.2(5)
N67D C71D C73D 113.3(5)
N67D C71D H71G 108.9
C73D C71D H71G 108.9
N67D C71D H71H 108.9
C73D C71D H71H 108.9
H71G C71D H71H 107.7
N70D C72D C74D 115.6(5)
N70D C72D H72G 108.4
C74D C72D H72G 108.4
N70D C72D H72H 108.4
C74D C72D H72H 108.4
H72G C72D H72H 107.4
C75D C73D C74D 119.6(6)
C75D C73D C71D 119.8(6)
C74D C73D C71D 120.6(6)
C84D C74D C73D 118.8(6)
C84D C74D C72D 119.1(6)
C73D C74D C72D 122.1(6)
C73D C75D O76D 120.0(6)
C73D C75D C93D 122.1(6)
O76D C75D C93D 117.9(6)
C75D O76D C77D 109.9(6)
O76D C77D C78D 115.5(10)
O76D C77D H77G 108.4
C78D C77D H77G 108.4
O76D C77D H77H 108.4
C78D C77D H77H 108.4
H77G C77D H77H 107.5
C79D C78D C77D 135.8(12)
C79D C78D H78I 103.2
C77D C78D H78I 103.2
C79D C78D H78J 103.2
C77D C78D H78J 103.2
H78I C78D H78J 105.2
C78D C79D S80D 134.4(8)
C78D C79D H79I 103.6
S80D C79D H79I 103.6
C78D C79D H79J 103.6
S80D C79D H79J 103.6
H79I C79D H79J 105.3
O81D S80D O83D 111.3(4)
O81D S80D O82D 109.4(5)
O83D S80D O82D 110.1(5)
O81D S80D C79D 109.4(4)
O83D S80D C79D 108.3(4)
O82D S80D C79D 108.2(4)
C74D C84D O85D 120.7(6)
C74D C84D C94D 122.4(6)
O85D C84D C94D 116.9(6)
C84D O85D C86D 115.6(5)
O85D C86D C87D 107.2(5)
O85D C86D H86I 110.3
C87D C86D H86I 110.3
O85D C86D H86J 110.3
C87D C86D H86J 110.3
H86I C86D H86J 108.5
C88D C87D C86D 112.2(6)
C88D C87D H87K 109.2
C86D C87D H87K 109.2
C88D C87D H87L 109.2
C86D C87D H87L 109.2
H87K C87D H87L 107.9
C87D C88D S89D 106.2(5)
C87D C88D H88K 110.5
S89D C88D H88K 110.5
C87D C88D H88L 110.5
S89D C88D H88L 110.5
H88K C88D H88L 108.7
O90D S89D O91D 111.3(6)
O90D S89D O92D 112.3(6)
O91D S89D O92D 112.8(6)
O90D S89D C88D 104.0(4)
O91D S89D C88D 112.3(4)
O92D S89D C88D 103.6(5)
C98D C93D C94D 119.4(6)
C98D C93D C75D 122.3(6)
C94D C93D C75D 118.3(6)
C95D C94D C93D 118.9(6)
C95D C94D C84D 122.4(6)
C93D C94D C84D 118.7(6)
C96D C95D C94D 120.2(7)
C96D C95D H95D 119.9
C94D C95D H95D 119.9
C95D C96D C97D 120.9(7)
C95D C96D H96D 119.5
C97D C96D H96D 119.5
C98D C97D C96D 120.6(7)
C98D C97D H97D 119.7
C96D C97D H97D 119.7
C97D C98D C93D 120.0(7)
C97D C98D H98D 120.0
C93D C98D H98D 120.0
O1A C2A C4A 121.5(9)
O1A C2A C3A 121.4(9)
C4A C2A C3A 117.0(7)
C2A C3A H3A1 109.5
C2A C3A H3A2 109.5
H3A1 C3A H3A2 109.5
C2A C3A H3A3 109.5
H3A1 C3A H3A3 109.5
H3A2 C3A H3A3 109.5
C2A C4A H4A1 109.5
C2A C4A H4A2 109.5
H4A1 C4A H4A2 109.5
C2A C4A H4A3 109.5
H4A1 C4A H4A3 109.5
H4A2 C4A H4A3 109.5
O1B C2B C4B 123.3(14)
O1B C2B C3B 120.0(12)
C4B C2B C3B 116.6(12)
C2B C3B H3B1 109.5
C2B C3B H3B2 109.5
H3B1 C3B H3B2 109.5
C2B C3B H3B3 109.5
H3B1 C3B H3B3 109.5
H3B2 C3B H3B3 109.5
C2B C4B H4B1 109.5
C2B C4B H4B2 109.5
H4B1 C4B H4B2 109.5
C2B C4B H4B3 109.5
H4B1 C4B H4B3 109.5
H4B2 C4B H4B3 109.5
O1C C2C C3C 122.2(6)
O1C C2C C4C 120.5(6)
C3C C2C C4C 117.3(6)
C2C C3C H3C1 109.5
C2C C3C H3C2 109.5
H3C1 C3C H3C2 109.5
C2C C3C H3C3 109.5
H3C1 C3C H3C3 109.5
H3C2 C3C H3C3 109.5
C2C C4C H4C1 109.5
C2C C4C H4C2 109.5
H4C1 C4C H4C2 109.5
C2C C4C H4C3 109.5
H4C1 C4C H4C3 109.5
H4C2 C4C H4C3 109.5
O1D C2D C3D 122.1(6)
O1D C2D C4D 118.6(7)
C3D C2D C4D 119.3(6)
C2D C3D H3D1 109.5
C2D C3D H3D2 109.5
H3D1 C3D H3D2 109.5
C2D C3D H3D3 109.5
H3D1 C3D H3D3 109.5
H3D2 C3D H3D3 109.5
C2D C4D H4D1 109.5
C2D C4D H4D2 109.5
H4D1 C4D H4D2 109.5
C2D C4D H4D3 109.5
H4D1 C4D H4D3 109.5
H4D2 C4D H4D3 109.5
O1AC C2AC C3AC 126.5(10)
O1AC C2AC C4AC 118.5(9)
C3AC C2AC C4AC 115.0(8)
C2AC C3AC H3A4 109.5
C2AC C3AC H3A5 109.5
H3A4 C3AC H3A5 109.5
C2AC C3AC H3A6 109.5
H3A4 C3AC H3A6 109.5
H3A5 C3AC H3A6 109.5
C2AC C4AC H4A4 109.5
C2AC C4AC H4A5 109.5
H4A4 C4AC H4A5 109.5
C2AC C4AC H4A6 109.5
H4A4 C4AC H4A6 109.5
H4A5 C4AC H4A6 109.5
O1AD C2AD C3AD 138.7(15)
O1AD C2AD C4AD 110.0(16)
C3AD C2AD C4AD 108.0(14)
C2AD C3AD H3A7 109.5
C2AD C3AD H3A8 109.5
H3A7 C3AD H3A8 109.5
C2AD C3AD H3A9 109.5
H3A7 C3AD H3A9 109.5
H3A8 C3AD H3A9 109.5
C2AD C4AD H4A7 109.5
C2AD C4AD H4A8 109.5
H4A7 C4AD H4A8 109.5
C2AD C4AD H4A9 109.5
H4A7 C4AD H4A9 109.5
H4A8 C4AD H4A9 109.5
O1BC C2BC C4BC 118.6(12)
O1BC C2BC C3BC 127.4(11)
C4BC C2BC C3BC 113.9(10)
C2BC C3BC H3B4 109.5
C2BC C3BC H3B5 109.5
H3B4 C3BC H3B5 109.5
C2BC C3BC H3B6 109.5
H3B4 C3BC H3B6 109.5
H3B5 C3BC H3B6 109.5
C2BC C4BC H4B4 109.5
C2BC C4BC H4B5 109.5
H4B4 C4BC H4B5 109.5
C2BC C4BC H4B6 109.5
H4B4 C4BC H4B6 109.5
H4B5 C4BC H4B6 109.5
O1BD C2BD C3BD 123.8(7)
O1BD C2BD C4BD 119.2(6)
C3BD C2BD C4BD 117.0(6)
C2BD C3BD H3B7 109.5
C2BD C3BD H3B8 109.5
H3B7 C3BD H3B8 109.5
C2BD C3BD H3B9 109.5
H3B7 C3BD H3B9 109.5
H3B8 C3BD H3B9 109.5
C2BD C4BD H4B7 109.5
C2BD C4BD H4B8 109.5
H4B7 C4BD H4B8 109.5
C2BD C4BD H4B9 109.5
H4B7 C4BD H4B9 109.5
H4B8 C4BD H4B9 109.5

loop_
_geom_bond_atom_site_label_1
_geom_bond_atom_site_label_2
_geom_bond_distance
_geom_bond_site_symmetry_2
Na1 O18W 2.340(5) 1_545
Na1 O4W 2.389(5) .
Na1 O53C 2.415(4) .
Na1 O7W 2.427(5) 1_545
Na1 O12W 2.433(5) 1_455
Na1 O1W 2.445(4) 1_455
Na2 O26C 2.376(5) 1_655
Na2 O3W 2.394(5) .
Na2 O28W 2.406(6) 1_545
Na2 O7W 2.415(5) 1_645
Na2 O1W 2.438(4) .
Na2 O12W 2.453(5) .
Na3 O48W 2.313(9) .
Na3 O17D 2.348(5) .
Na3 O13W 2.402(5) .
Na3 O24W 2.411(5) .
Na3 O2W 2.415(5) .
Na3 O71W 2.414(13) .
Na3 O21W 2.452(5) .
Na4 O9W 2.322(5) .
Na4 O27C 2.419(5) 1_655
Na4 O19W 2.425(6) 1_545
Na4 O3W 2.428(5) .
Na5 O31W 2.340(6) .
Na5 O10W 2.388(6) .
Na5 O51D 2.403(5) .
Na5 O21W 2.428(5) .
Na5 O2W 2.430(5) .
Na5 O24W 2.438(7) .
Na6 O1D 2.325(6) .
Na6 O11W 2.348(5) .
Na6 O66D 2.373(5) .
Na6 O15W 2.379(5) 1_455
Na6 O53D 2.419(5) .
Na7 O1C 2.357(5) .
Na7 O16W 2.367(5) .
Na7 O64C 2.371(5) .
Na7 O17W 2.392(6) .
Na7 O51C 2.400(5) .
Na7 Na14 3.020(5) .
Na8 O44W 2.374(8) .
Na8 O28W 2.396(7) .
Na8 O23W 2.420(6) .
Na8 O26C 2.431(5) 1_665
Na8 O103 2.436(17) .
Na9 O85W 2.37(2) 2_666
Na9 O99W 2.45(3) 1_655
Na10 O15W 2.408(5) .
Na10 O53D 2.414(5) 1_655
Na10 O5W 2.416(5) .
Na10 O38W 2.443(6) .
Na10 O39W 2.446(6) .
Na10 O56W 2.447(11) 2_666
Na11 O30W 2.290(7) .
Na11 O51A 2.300(5) .
Na11 O64A 2.356(5) .
Na11 O38W 2.416(6) .
Na12 O20W 2.295(6) .
Na12 O18D 2.360(6) .
Na12 O13W 2.393(5) .
Na12 O54W 2.395(10) .
Na12 O40W 2.415(7) .
Na13 O45W 2.307(9) .
Na13 O66B 2.323(5) .
Na13 O53B 2.368(6) .
Na14 O47W 2.338(12) .
Na14 O6W 2.346(6) .
Na14 O32W 2.387(10) .
Na14 O17W 2.412(6) .
Na14 O51C 2.425(5) .
Na14 O27W 2.429(6) .
Na18 O63W 2.286(18) .
Na18 O46W 2.452(10) .
Na19 O17D 2.434(9) .
Na19 O29W 2.441(11) .
Na19 Na20 2.818(11) .
Na20 O53W 2.292(12) .
Na20 O57W 2.363(10) .
Na21 O51A 2.31(3) .
Na22 O20W 2.25(3) .
Na23 O68W 2.348(14) .
Na23 O70W 2.383(15) 1_565
Na23 O17W 2.425(8) 1_565
Na24 O74W 2.32(2) .
Na24 O53B 2.362(7) .
C5A C6A 1.375(11) .
C5A C10A 1.422(11) .
C5A H5A 0.9500 .
C6A C7A 1.483(13) .
C6A H6A 0.9500 .
C7A C8A 1.335(12) .
C7A H7A 0.9500 .
C8A C9A 1.416(11) .
C8A H8A 0.9500 .
C9A C20A 1.405(12) .
C9A C10A 1.431(12) .
C10A C11A 1.427(11) .
C11A C29A 1.336(11) .
C11A O12A 1.417(10) .
O12A C13A 1.445(9) .
C13A C14A 1.502(11) .
C13A H13A 0.9900 .
C13A H13B 0.9900 .
C14A C15A 1.494(11) .
C14A H14A 0.9900 .
C14A H14B 0.9900 .
C15A S16A 1.786(10) .
C15A H15A 0.9900 .
C15A H15B 0.9900 .
S16A O17A 1.448(8) .
S16A O18A 1.449(7) .
S16A O19A 1.468(7) .
C20A O21A 1.379(10) .
C20A C30A 1.383(10) .
O21A C22A 1.452(9) .
C22A C23A 1.515(11) .
C22A H22A 0.9900 .
C22A H22B 0.9900 .
C23A C24A 1.527(11) .
C23A H23A 0.9900 .
C23A H23B 0.9900 .
C24A S25A 1.758(8) .
C24A H24A 0.9900 .
C24A H24B 0.9900 .
S25A O28A 1.424(7) .
S25A O27A 1.443(7) .
S25A O26A 1.477(7) .
C29A C30A 1.444(11) .
C29A C31A 1.519(10) .
C30A C32A 1.490(11) .
C31A N33A 1.479(8) .
C31A H31A 0.9900 .
C31A H31B 0.9900 .
C32A N36A 1.456(8) .
C32A H32A 0.9900 .
C32A H32B 0.9900 .
N33A C37A 1.368(9) .
N33A C34A 1.449(9) .
C34A N36A 1.463(8) .
C34A C35A 1.519(9) .
C34A C42A 1.578(9) .
C35A H35A 0.9800 .
C35A H35B 0.9800 .
C35A H35C 0.9800 .
N36A C39A 1.359(9) .
C37A O38A 1.216(9) .
C37A N41A 1.440(9) .
C39A O40A 1.245(8) .
C39A N44A 1.370(9) .
N41A C45A 1.444(8) .
N41A C42A 1.469(9) .
C42A N44A 1.468(8) .
C42A C43A 1.524(8) .
C43A H43A 0.9800 .
C43A H43B 0.9800 .
C43A H43C 0.9800 .
N44A C46A 1.447(7) .
C45A N47A 1.446(7) .
C45A H45A 0.9900 .
C45A H45B 0.9900 .
C46A N49A 1.452(7) .
C46A H46A 0.9900 .
C46A H46B 0.9900 .
N47A C50A 1.376(7) .
N47A C48A 1.463(7) .
C48A N49A 1.445(7) .
C48A C55A 1.545(8) .
C48A H48A 1.0000 .
N49A C52A 1.355(7) .
C50A O51A 1.222(7) .
C50A N54A 1.370(7) .
C52A O53A 1.233(7) .
C52A N56A 1.372(7) .
N54A C57A 1.442(7) .
N54A C55A 1.446(7) .
C55A N56A 1.453(7) .
C55A H55A 1.0000 .
N56A C58A 1.448(7) .
C57A N59A 1.457(7) .
C57A H57A 0.9900 .
C57A H57B 0.9900 .
C58A N62A 1.449(7) .
C58A H58A 0.9900 .
C58A H58B 0.9900 .
N59A C63A 1.354(7) .
N59A C60A 1.472(7) .
C60A N62A 1.459(7) .
C60A C61A 1.516(8) .
C60A C68A 1.576(8) .
C61A H61A 0.9800 .
C61A H61B 0.9800 .
C61A H61C 0.9800 .
N62A C65A 1.376(7) .
C63A O64A 1.229(7) .
C63A N67A 1.375(7) .
C65A O66A 1.221(7) .
C65A N70A 1.369(7) .
N67A C68A 1.460(7) .
N67A C71A 1.467(7) .
C68A N70A 1.447(7) .
C68A C69A 1.519(7) .
C69A H69A 0.9800 .
C69A H69B 0.9800 .
C69A H69C 0.9800 .
N70A C72A 1.461(7) .
C71A C73A 1.515(8) .
C71A H71A 0.9900 .
C71A H71B 0.9900 .
C72A C74A 1.511(7) .
C72A H72A 0.9900 .
C72A H72B 0.9900 .
C73A C75A 1.375(8) .
C73A C74A 1.432(8) .
C74A C84A 1.380(8) .
C75A O76A 1.389(7) .
C75A C93A 1.412(8) .
O76A C77A 1.447(7) .
C77A C78A 1.497(11) .
C77A H77A 0.9900 .
C77A H77B 0.9900 .
C78A C79A 1.422(11) .
C78A H78A 0.9900 .
C78A H78B 0.9900 .
C79A S80A 1.880(9) .
C79A H79A 0.9900 .
C79A H79B 0.9900 .
S80A O83A 1.413(6) .
S80A O81A 1.446(5) .
S80A O82A 1.456(4) .
C84A O85A 1.383(7) .
C84A C94A 1.428(8) .
O85A C86A 1.448(7) .
C86A C87A 1.515(9) .
C86A H86A 0.9900 .
C86A H86B 0.9900 .
C87A C88A 1.505(9) .
C87A H87A 0.9900 .
C87A H87B 0.9900 .
C88A S89A 1.788(8) .
C88A H88A 0.9900 .
C88A H88B 0.9900 .
S89A O91A 1.425(8) .
S89A O90A 1.445(8) .
S89A O92A 1.460(8) .
C93A C94A 1.423(8) .
C93A C98A 1.424(8) .
C94A C95A 1.410(8) .
C95A C96A 1.360(9) .
C95A H95A 0.9500 .
C96A C97A 1.400(9) .
C96A H96A 0.9500 .
C97A C98A 1.353(9) .
C97A H97A 0.9500 .
C98A H98A 0.9500 .
C5B C6B 1.387(13) .
C5B C10B 1.446(10) .
C5B H5B 0.9500 .
C6B C7B 1.379(14) .
C6B H6B 0.9500 .
C7B C8B 1.426(11) .
C7B H7B 0.9500 .
C8B C9B 1.465(11) .
C8B H8B 0.9500 .
C9B C10B 1.362(11) .
C9B C20B 1.476(10) .
C10B C11B 1.396(11) .
C11B O12B 1.317(10) .
C11B C29B 1.446(10) .
O12B C13B 1.447(9) .
C13B C14B 1.475(11) .
C13B H13E 0.9900 .
C13B H13F 0.9900 .
C14B C15B 1.513(11) .
C14B H14E 0.9900 .
C14B H14F 0.9900 .
C15B S16B 1.525(8) .
C15B H15E 0.9900 .
C15B H15F 0.9900 .
S16B O19B 1.453(6) .
S16B O18B 1.459(6) .
S16B O17B 1.478(6) .
C20B O21B 1.349(9) .
C20B C30B 1.374(10) .
O21B C22B 1.424(10) .
C22B C23B 1.453(12) .
C22B H22E 0.9900 .
C22B H22F 0.9900 .
C23B C24B 1.417(13) .
C23B H23E 0.9900 .
C23B H23F 0.9900 .
C24B S25B 1.803(9) .
C24B H24E 0.9900 .
C24B H24F 0.9900 .
S25B O26B 1.429(8) .
S25B O27B 1.457(8) .
S25B O28B 1.470(8) .
C29B C30B 1.397(11) .
C29B C31B 1.466(11) .
C30B C32B 1.558(9) .
C31B N33B 1.459(8) .
C31B H31E 0.9900 .
C31B H31F 0.9900 .
C32B N36B 1.473(8) .
C32B H32E 0.9900 .
C32B H32F 0.9900 .
N33B C37B 1.364(8) .
N33B C34B 1.443(8) .
C34B N36B 1.449(9) .
C34B C35B 1.528(9) .
C34B C42B 1.580(8) .
C35B H35G 0.9800 .
C35B H35H 0.9800 .
C35B H35I 0.9800 .
N36B C39B 1.369(9) .
C37B O38B 1.214(8) .
C37B N41B 1.376(8) .
C39B O40B 1.241(8) .
C39B N44B 1.362(8) .
N41B C45B 1.444(7) .
N41B C42B 1.448(8) .
C42B N44B 1.478(8) .
C42B C43B 1.517(8) .
C43B H43D 0.9800 .
C43B H43E 0.9800 .
C43B H43F 0.9800 .
N44B C46B 1.460(8) .
C45B N47B 1.455(7) .
C45B H45C 0.9900 .
C45B H45D 0.9900 .
C46B N49B 1.452(7) .
C46B H46C 0.9900 .
C46B H46D 0.9900 .
N47B C50B 1.372(7) .
N47B C48B 1.434(7) .
C48B N49B 1.448(7) .
C48B C55B 1.555(8) .
C48B H48B 1.0000 .
N49B C52B 1.375(8) .
C50B O51B 1.212(7) .
C50B N54B 1.385(7) .
C52B O53B 1.227(7) .
C52B N56B 1.360(8) .
N54B C57B 1.450(7) .
N54B C55B 1.452(7) .
C55B N56B 1.441(7) .
C55B H55B 1.0000 .
N56B C58B 1.447(7) .
C57B N59B 1.451(7) .
C57B H57C 0.9900 .
C57B H57D 0.9900 .
C58B N62B 1.458(7) .
C58B H58C 0.9900 .
C58B H58D 0.9900 .
N59B C63B 1.368(7) .
N59B C60B 1.457(7) .
C60B N62B 1.466(7) .
C60B C61B 1.524(8) .
C60B C68B 1.569(8) .
C61B H61D 0.9800 .
C61B H61E 0.9800 .
C61B H61F 0.9800 .
N62B C65B 1.358(7) .
C63B O64B 1.222(7) .
C63B N67B 1.365(7) .
C65B O66B 1.234(7) .
C65B N70B 1.367(7) .
N67B C71B 1.456(7) .
N67B C68B 1.466(7) .
C68B N70B 1.449(7) .
C68B C69B 1.517(8) .
C69B H69D 0.9800 .
C69B H69E 0.9800 .
C69B H69F 0.9800 .
N70B C72B 1.466(7) .
C71B C73B 1.525(8) .
C71B H71C 0.9900 .
C71B H71D 0.9900 .
C72B C74B 1.520(8) .
C72B H72C 0.9900 .
C72B H72D 0.9900 .
C73B C75B 1.362(8) .
C73B C74B 1.432(7) .
C74B C84B 1.378(8) .
C75B O76B 1.385(6) .
C75B C93B 1.423(8) .
O76B C77B 1.452(7) .
C77B C78B 1.512(8) .
C77B H77C 0.9900 .
C77B H77D 0.9900 .
C78B C79B 1.522(8) .
C78B H78C 0.9900 .
C78B H78D 0.9900 .
C79B S80B 1.769(6) .
C79B H79C 0.9900 .
C79B H79D 0.9900 .
S80B O81B 1.441(5) .
S80B O83B 1.451(5) .
S80B O82B 1.467(5) .
C84B O85B 1.385(6) .
C84B C94B 1.415(8) .
O85B C86F 1.438(7) .
O85B C86B 1.438(7) .
C86B C87B 1.564(9) .
C86B H86C 0.9900 .
C86B H86D 0.9900 .
C87B C88B 1.511(9) .
C87B H87C 0.9900 .
C87B H87D 0.9900 .
C88B S89B 1.773(7) .
C88B H88C 0.9900 .
C88B H88D 0.9900 .
S89B O92B 1.443(5) .
S89B O91B 1.465(6) .
S89B O90B 1.466(5) .
C93B C94B 1.421(8) .
C93B C98B 1.426(8) .
C94B C95B 1.422(8) .
C95B C96B 1.359(10) .
C95B H95B 0.9500 .
C96B C97B 1.396(10) .
C96B H96B 0.9500 .
C97B C98B 1.375(9) .
C97B H97B 0.9500 .
C98B H98B 0.9500 .
C5C C6C 1.366(9) .
C5C C10C 1.412(8) .
C5C H5C 0.9500 .
C6C C7C 1.409(9) .
C6C H6C 0.9500 .
C7C C8C 1.373(9) .
C7C H7C 0.9500 .
C8C C9C 1.412(8) .
C8C H8C 0.9500 .
C9C C10C 1.426(8) .
C9C C20C 1.426(8) .
C10C C11C 1.418(8) .
C11C C29C 1.373(8) .
C11C O12C 1.388(6) .
O12C C13C 1.457(7) .
C13C C14C 1.500(8) .
C13C H13G 0.9900 .
C13C H13H 0.9900 .
C14C C15C 1.526(8) .
C14C H14I 0.9900 .
C14C H14J 0.9900 .
C15C S16C 1.774(6) .
C15C H15I 0.9900 .
C15C H15J 0.9900 .
S16C O19C 1.446(5) .
S16C O17C 1.463(5) .
S16C O18C 1.464(4) .
C20C C30C 1.361(8) .
C20C O21C 1.392(6) .
O21C C22C 1.460(7) .
C22C C23C 1.522(7) .
C22C H22I 0.9900 .
C22C H22J 0.9900 .
C23C C24C 1.527(8) .
C23C H23I 0.9900 .
C23C H23J 0.9900 .
C24C S25C 1.784(5) .
C24C H24I 0.9900 .
C24C H24J 0.9900 .
S25C O27C 1.451(4) .
S25C O26C 1.455(4) .
S25C O28C 1.459(4) .
C29C C30C 1.436(8) .
C29C C31C 1.510(8) .
C30C C32C 1.522(8) .
C31C N33C 1.473(7) .
C31C H31G 0.9900 .
C31C H31H 0.9900 .
C32C N36C 1.456(7) .
C32C H32G 0.9900 .
C32C H32H 0.9900 .
N33C C37C 1.365(7) .
N33C C34C 1.455(7) .
C34C N36C 1.451(7) .
C34C C35C 1.518(8) .
C34C C42C 1.588(8) .
C35C H35J 0.9800 .
C35C H35K 0.9800 .
C35C H35L 0.9800 .
N36C C39C 1.348(7) .
C37C O38C 1.215(7) .
C37C N41C 1.379(7) .
C39C O40C 1.230(7) .
C39C N44C 1.368(7) .
N41C C45C 1.459(7) .
N41C C42C 1.472(7) .
C42C N44C 1.453(7) .
C42C C43C 1.528(8) .
C43C H43G 0.9800 .
C43C H43H 0.9800 .
C43C H43I 0.9800 .
N44C C46C 1.454(7) .
C45C N47C 1.437(8) .
C45C H45E 0.9900 .
C45C H45F 0.9900 .
C46C N49C 1.447(7) .
C46C H46E 0.9900 .
C46C H46F 0.9900 .
N47C C50C 1.364(8) .
N47C C48C 1.458(7) .
C48C N49C 1.452(7) .
C48C C55C 1.543(9) .
C48C H48C 1.0000 .
N49C C52C 1.357(8) .
C50C O51C 1.228(7) .
C50C N54C 1.365(8) .
C52C O53C 1.233(7) .
C52C N56C 1.377(7) .
N54C C57C 1.439(8) .
N54C C55C 1.447(7) .
C55C N56C 1.471(8) .
C55C H55C 1.0000 .
N56C C58C 1.462(8) .
C57C N59C 1.439(8) .
C57C H57E 0.9900 .
C57C H57F 0.9900 .
C58C N62C 1.438(9) .
C58C H58E 0.9900 .
C58C H58F 0.9900 .
N59C C63C 1.364(8) .
N59C C60C 1.471(7) .
C60C N62C 1.475(7) .
C60C C61C 1.517(8) .
C60C C68C 1.561(9) .
C61C H61G 0.9800 .
C61C H61H 0.9800 .
C61C H61I 0.9800 .
N62C C65C 1.373(9) .
C63C O64C 1.229(7) .
C63C N67C 1.361(8) .
C65C O66C 1.240(7) .
C65C N70C 1.344(9) .
N67C C71C 1.454(8) .
N67C C68C 1.463(7) .
C68C N70C 1.466(7) .
C68C C69C 1.531(8) .
C69C H69G 0.9800 .
C69C H69H 0.9800 .
C69C H69I 0.9800 .
N70C C72C 1.450(9) .
C71C C73C 1.515(8) .
C71C H71E 0.9900 .
C71C H71F 0.9900 .
C72C C74C 1.528(9) .
C72C H72E 0.9900 .
C72C H72F 0.9900 .
C73C C75C 1.366(9) .
C73C C74C 1.448(8) .
C74C C84C 1.380(9) .
C75C O76C 1.393(7) .
C75C C93C 1.425(9) .
O76C C77C 1.437(8) .
C77C C78C 1.523(8) .
C77C H77E 0.9900 .
C77C H77F 0.9900 .
C78C C79C 1.535(9) .
C78C H78E 0.9900 .
C78C H78F 0.9900 .
C79C S80C 1.774(7) .
C79C H79E 0.9900 .
C79C H79F 0.9900 .
S80C O82C 1.450(6) .
S80C O83C 1.461(5) .
S80C O81C 1.488(6) .
C84C O85C 1.401(7) .
C84C C94C 1.410(9) .
O85C C86C 1.458(8) .
C86C C87C 1.515(9) .
C86C H86G 0.9900 .
C86C H86H 0.9900 .
C87C C88C 1.496(12) .
C87C H87G 0.9900 .
C87C H87H 0.9900 .
C88C S89C 1.775(10) .
C88C H88G 0.9900 .
C88C H88H 0.9900 .
S89C O90C 1.426(8) .
S89C O92C 1.471(7) .
S89C O91C 1.516(8) .
C93C C98C 1.411(9) .
C93C C94C 1.431(8) .
C94C C95C 1.428(9) .
C95C C96C 1.367(9) .
C95C H95C 0.9500 .
C96C C97C 1.403(10) .
C96C H96C 0.9500 .
C97C C98C 1.374(9) .
C97C H97C 0.9500 .
C98C H98C 0.9500 .
C5D C6D 1.355(9) .
C5D C10D 1.414(9) .
C5D H5D 0.9500 .
C6D C7D 1.410(9) .
C6D H6D 0.9500 .
C7D C8D 1.351(9) .
C7D H7D 0.9500 .
C8D C9D 1.418(8) .
C8D H8D 0.9500 .
C9D C20D 1.422(8) .
C9D C10D 1.426(8) .
C10D C11D 1.422(8) .
C11D C29D 1.366(9) .
C11D O12D 1.394(7) .
O12D C13D 1.456(6) .
C13D C14D 1.510(7) .
C13D H13I 0.9900 .
C13D H13J 0.9900 .
C14D C15D 1.464(7) .
C14D H14K 0.9900 .
C14D H14L 0.9900 .
C15D S16D 1.748(5) .
C15D H15K 0.9900 .
C15D H15L 0.9900 .
S16D O18D 1.454(4) .
S16D O19D 1.457(4) .
S16D O17D 1.464(4) .
C20D C30D 1.384(8) .
C20D O21D 1.387(7) .
O21D C22D 1.460(7) .
C22D C23D 1.504(8) .
C22D H22K 0.9900 .
C22D H22L 0.9900 .
C23D C24D 1.536(8) .
C23D H23K 0.9900 .
C23D H23L 0.9900 .
C24D S25D 1.768(6) .
C24D H24K 0.9900 .
C24D H24L 0.9900 .
S25D O27D 1.450(5) .
S25D O28D 1.451(4) .
S25D O26D 1.456(5) .
C29D C30D 1.451(8) .
C29D C31D 1.516(8) .
C30D C32D 1.518(8) .
C31D N33D 1.460(7) .
C31D H31I 0.9900 .
C31D H31J 0.9900 .
C32D N36D 1.462(7) .
C32D H32I 0.9900 .
C32D H32J 0.9900 .
N33D C37D 1.378(8) .
N33D C34D 1.450(8) .
C34D N36D 1.468(7) .
C34D C35D 1.515(8) .
C34D C42D 1.571(8) .
C35D H35M 0.9800 .
C35D H35N 0.9800 .
C35D H35O 0.9800 .
N36D C39D 1.376(7) .
C37D O38D 1.207(8) .
C37D N41D 1.373(8) .
C39D O40D 1.230(7) .
C39D N44D 1.376(7) .
N41D C45D 1.453(7) .
N41D C42D 1.455(8) .
C42D N44D 1.491(7) .
C42D C43D 1.505(9) .
C43D H43J 0.9800 .
C43D H43K 0.9800 .
C43D H43L 0.9800 .
N44D C46D 1.461(7) .
C45D N47D 1.460(8) .
C45D H45G 0.9900 .
C45D H45H 0.9900 .
C46D N49D 1.438(8) .
C46D H46G 0.9900 .
C46D H46H 0.9900 .
N47D C50D 1.373(8) .
N47D C48D 1.448(8) .
C48D N49D 1.455(7) .
C48D C55D 1.551(9) .
C48D H48D 1.0000 .
N49D C52D 1.371(7) .
C50D O51D 1.215(7) .
C50D N54D 1.377(8) .
C52D O53D 1.235(7) .
C52D N56D 1.363(8) .
N54D C57D 1.444(8) .
N54D C55D 1.448(8) .
C55D N56D 1.448(8) .
C55D H55D 1.0000 .
N56D C58D 1.452(7) .
C57D N59D 1.441(9) .
C57D H57G 0.9900 .
C57D H57H 0.9900 .
C58D N62D 1.443(8) .
C58D H58G 0.9900 .
C58D H58H 0.9900 .
N59D C63D 1.367(9) .
N59D C60D 1.472(8) .
C60D N62D 1.473(7) .
C60D C61D 1.528(9) .
C60D C68D 1.547(10) .
C61D H61J 0.9800 .
C61D H61K 0.9800 .
C61D H61L 0.9800 .
N62D C65D 1.362(8) .
C63D O64D 1.242(8) .
C63D N67D 1.338(10) .
C65D O66D 1.237(7) .
C65D N70D 1.350(8) .
N67D C71D 1.447(9) .
N67D C68D 1.465(8) .
C68D N70D 1.461(8) .
C68D C69D 1.504(9) .
C69D H69J 0.9800 .
C69D H69K 0.9800 .
C69D H69L 0.9800 .
N70D C72D 1.443(8) .
C71D C73D 1.518(9) .
C71D H71G 0.9900 .
C71D H71H 0.9900 .
C72D C74D 1.519(9) .
C72D H72G 0.9900 .
C72D H72H 0.9900 .
C73D C75D 1.365(9) .
C73D C74D 1.443(9) .
C74D C84D 1.367(9) .
C75D O76D 1.392(8) .
C75D C93D 1.422(9) .
O76D C77D 1.452(9) .
C77D C78D 1.472(10) .
C77D H77G 0.9900 .
C77D H77H 0.9900 .
C78D C79D 1.361(10) .
C78D H78I 0.9900 .
C78D H78J 0.9900 .
C79D S80D 1.704(8) .
C79D H79I 0.9900 .
C79D H79J 0.9900 .
S80D O81D 1.440(6) .
S80D O83D 1.452(6) .
S80D O82D 1.479(6) .
C84D O85D 1.395(7) .
C84D C94D 1.420(9) .
O85D C86D 1.439(8) .
C86D C87D 1.521(9) .
C86D H86I 0.9900 .
C86D H86J 0.9900 .
C87D C88D 1.521(10) .
C87D H87K 0.9900 .
C87D H87L 0.9900 .
C88D S89D 1.864(7) .
C88D H88K 0.9900 .
C88D H88L 0.9900 .
S89D O90D 1.431(8) .
S89D O91D 1.438(8) .
S89D O92D 1.471(8) .
C93D C98D 1.410(9) .
C93D C94D 1.419(9) .
C94D C95D 1.414(9) .
C95D C96D 1.356(10) .
C95D H95D 0.9500 .
C96D C97D 1.403(10) .
C96D H96D 0.9500 .
C97D C98D 1.364(10) .
C97D H97D 0.9500 .
C98D H98D 0.9500 .
O1A C2A 1.211(9) .
C2A C4A 1.451(11) .
C2A C3A 1.483(13) .
C3A H3A1 0.9800 .
C3A H3A2 0.9800 .
C3A H3A3 0.9800 .
C4A H4A1 0.9800 .
C4A H4A2 0.9800 .
C4A H4A3 0.9800 .
O1B C2B 1.219(11) .
C2B C4B 1.43(2) .
C2B C3B 1.506(14) .
C3B H3B1 0.9800 .
C3B H3B2 0.9800 .
C3B H3B3 0.9800 .
C4B H4B1 0.9800 .
C4B H4B2 0.9800 .
C4B H4B3 0.9800 .
O1C C2C 1.204(8) .
C2C C3C 1.488(9) .
C2C C4C 1.495(9) .
C3C H3C1 0.9800 .
C3C H3C2 0.9800 .
C3C H3C3 0.9800 .
C4C H4C1 0.9800 .
C4C H4C2 0.9800 .
C4C H4C3 0.9800 .
O1D C2D 1.217(8) .
C2D C3D 1.468(10) .
C2D C4D 1.488(9) .
C3D H3D1 0.9800 .
C3D H3D2 0.9800 .
C3D H3D3 0.9800 .
C4D H4D1 0.9800 .
C4D H4D2 0.9800 .
C4D H4D3 0.9800 .
O1AC C2AC 1.191(9) .
C2AC C3AC 1.462(12) .
C2AC C4AC 1.492(12) .
C3AC H3A4 0.9800 .
C3AC H3A5 0.9800 .
C3AC H3A6 0.9800 .
C4AC H4A4 0.9800 .
C4AC H4A5 0.9800 .
C4AC H4A6 0.9800 .
O1AD C2AD 1.261(17) .
C2AD C3AD 1.44(2) .
C2AD C4AD 1.587(18) .
C3AD H3A7 0.9800 .
C3AD H3A8 0.9800 .
C3AD H3A9 0.9800 .
C4AD H4A7 0.9800 .
C4AD H4A8 0.9800 .
C4AD H4A9 0.9800 .
O1BC C2BC 1.242(12) .
C2BC C4BC 1.503(13) .
C2BC C3BC 1.515(16) .
C3BC H3B4 0.9800 .
C3BC H3B5 0.9800 .
C3BC H3B6 0.9800 .
C4BC H4B4 0.9800 .
C4BC H4B5 0.9800 .
C4BC H4B6 0.9800 .
O1BD C2BD 1.210(8) .
C2BD C3BD 1.473(10) .
C2BD C4BD 1.503(9) .
C3BD H3B7 0.9800 .
C3BD H3B8 0.9800 .
C3BD H3B9 0.9800 .
C4BD H4B7 0.9800 .
C4BD H4B8 0.9800 .
C4BD H4B9 0.9800 .

loop_
_geom_torsion_atom_site_label_1
_geom_torsion_atom_site_label_2
_geom_torsion_atom_site_label_3
_geom_torsion_atom_site_label_4
_geom_torsion
C10A C5A C6A C7A -1.8(13)
C5A C6A C7A C8A 2.4(14)
C6A C7A C8A C9A -1.5(15)
C7A C8A C9A C20A -178.2(9)
C7A C8A C9A C10A 0.0(14)
C6A C5A C10A C11A 179.4(8)
C6A C5A C10A C9A 0.3(12)
C20A C9A C10A C5A 178.9(8)
C8A C9A C10A C5A 0.7(13)
C20A C9A C10A C11A -0.3(12)
C8A C9A C10A C11A -178.5(8)
C5A C10A C11A C29A 177.4(8)
C9A C10A C11A C29A -3.4(13)
C5A C10A C11A O12A -9.8(12)
C9A C10A C11A O12A 169.4(7)
C29A C11A O12A C13A -99.2(9)
C10A C11A O12A C13A 87.5(9)
C11A O12A C13A C14A -175.5(6)
O12A C13A C14A C15A 67.3(10)
C13A C14A C15A S16A 80.1(9)
C14A C15A S16A O17A -51.9(8)
C14A C15A S16A O18A 66.0(8)
C14A C15A S16A O19A -175.2(7)
C8A C9A C20A O21A 5.9(13)
C10A C9A C20A O21A -172.3(7)
C8A C9A C20A C30A -178.2(8)
C10A C9A C20A C30A 3.6(13)
C30A C20A O21A C22A 94.0(9)
C9A C20A O21A C22A -90.0(9)
C20A O21A C22A C23A -173.8(7)
O21A C22A C23A C24A 67.5(9)
C22A C23A C24A S25A -169.8(6)
C23A C24A S25A O28A 69.8(8)
C23A C24A S25A O27A -171.0(7)
C23A C24A S25A O26A -49.4(8)
O12A C11A C29A C30A -169.0(7)
C10A C11A C29A C30A 3.7(12)
O12A C11A C29A C31A 6.6(12)
C10A C11A C29A C31A 179.3(7)
O21A C20A C30A C29A 172.3(7)
C9A C20A C30A C29A -3.4(12)
O21A C20A C30A C32A -3.7(11)
C9A C20A C30A C32A -179.4(8)
C11A C29A C30A C20A -0.3(11)
C31A C29A C30A C20A -175.9(7)
C11A C29A C30A C32A 175.7(7)
C31A C29A C30A C32A 0.1(11)
C11A C29A C31A N33A 125.7(8)
C30A C29A C31A N33A -58.9(10)
C20A C30A C32A N36A -127.1(8)
C29A C30A C32A N36A 57.0(10)
C29A C31A N33A C37A -71.4(10)
C29A C31A N33A C34A 75.7(9)
C37A N33A C34A N36A 90.9(7)
C31A N33A C34A N36A -59.0(8)
C37A N33A C34A C35A -142.6(7)
C31A N33A C34A C35A 67.5(8)
C37A N33A C34A C42A -17.4(8)
C31A N33A C34A C42A -167.3(5)
C30A C32A N36A C39A 110.8(9)
C30A C32A N36A C34A -81.4(9)
N33A C34A N36A C39A -125.2(7)
C35A C34A N36A C39A 106.1(7)
C42A C34A N36A C39A -12.3(8)
N33A C34A N36A C32A 65.8(9)
C35A C34A N36A C32A -62.9(9)
C42A C34A N36A C32A 178.6(7)
C34A N33A C37A O38A -172.2(8)
C31A N33A C37A O38A -23.3(12)
C34A N33A C37A N41A 9.0(8)
C31A N33A C37A N41A 157.8(6)
C32A N36A C39A O40A -4.0(13)
C34A N36A C39A O40A -172.9(7)
C32A N36A C39A N44A 171.3(7)
C34A N36A C39A N44A 2.4(9)
O38A C37A N41A C45A -14.6(11)
N33A C37A N41A C45A 164.2(5)
O38A C37A N41A C42A -175.1(8)
N33A C37A N41A C42A 3.7(8)
C37A N41A C42A N44A -122.8(6)
C45A N41A C42A N44A 78.5(7)
C37A N41A C42A C43A 109.6(6)
C45A N41A C42A C43A -49.0(7)
C37A N41A C42A C34A -12.9(7)
C45A N41A C42A C34A -171.5(5)
N33A C34A C42A N44A 133.7(5)
N36A C34A C42A N44A 17.2(7)
C35A C34A C42A N44A -99.8(6)
N33A C34A C42A N41A 16.8(6)
N36A C34A C42A N41A -99.7(5)
C35A C34A C42A N41A 143.3(6)
N33A C34A C42A C43A -102.5(7)
N36A C34A C42A C43A 141.1(6)
C35A C34A C42A C43A 24.1(9)
O40A C39A N44A C46A -8.1(11)
N36A C39A N44A C46A 176.5(6)
O40A C39A N44A C42A -174.7(7)
N36A C39A N44A C42A 9.9(8)
N41A C42A N44A C39A 87.3(6)
C43A C42A N44A C39A -144.4(6)
C34A C42A N44A C39A -17.1(7)
N41A C42A N44A C46A -79.1(7)
C43A C42A N44A C46A 49.2(8)
C34A C42A N44A C46A 176.5(5)
C37A N41A C45A N47A 116.3(6)
C42A N41A C45A N47A -84.7(7)
C39A N44A C46A N49A -80.9(8)
C42A N44A C46A N49A 83.2(7)
N41A C45A N47A C50A -123.0(6)
N41A C45A N47A C48A 86.4(6)
C50A N47A C48A N49A 122.9(5)
C45A N47A C48A N49A -84.2(6)
C50A N47A C48A C55A 11.7(6)
C45A N47A C48A C55A 164.6(5)
N47A C48A N49A C52A -109.3(5)
C55A C48A N49A C52A 1.9(6)
N47A C48A N49A C46A 82.4(6)
C55A C48A N49A C46A -166.5(5)
N44A C46A N49A C52A 110.2(6)
N44A C46A N49A C48A -82.8(6)
C45A N47A C50A O51A 16.0(9)
C48A N47A C50A O51A 169.5(6)
C45A N47A C50A N54A -165.2(5)
C48A N47A C50A N54A -11.6(6)
C48A N49A C52A O53A -175.0(5)
C46A N49A C52A O53A -6.7(9)
C48A N49A C52A N56A 5.1(6)
C46A N49A C52A N56A 173.4(5)
O51A C50A N54A C57A -12.0(9)
N47A C50A N54A C57A 169.2(5)
O51A C50A N54A C55A -174.7(6)
N47A C50A N54A C55A 6.4(6)
C50A N54A C55A N56A -110.3(5)
C57A N54A C55A N56A 87.4(6)
C50A N54A C55A C48A 0.9(6)
C57A N54A C55A C48A -161.4(5)
N49A C48A C55A N54A -126.3(5)
N47A C48A C55A N54A -7.3(5)
N49A C48A C55A N56A -7.5(5)
N47A C48A C55A N56A 111.5(5)
O53A C52A N56A C58A 11.2(8)
N49A C52A N56A C58A -168.9(5)
O53A C52A N56A C55A 169.5(5)
N49A C52A N56A C55A -10.5(6)
N54A C55A N56A C52A 122.6(5)
C48A C55A N56A C52A 11.2(6)
N54A C55A N56A C58A -79.2(6)
C48A C55A N56A C58A 169.4(5)
C50A N54A C57A N59A 110.4(6)
C55A N54A C57A N59A -88.8(6)
C52A N56A C58A N62A -124.1(6)
C55A N56A C58A N62A 80.0(7)
N54A C57A N59A C63A -112.8(6)
N54A C57A N59A C60A 80.3(7)
C63A N59A C60A N62A 116.5(5)
C57A N59A C60A N62A -75.7(6)
C63A N59A C60A C61A -115.4(5)
C57A N59A C60A C61A 52.4(7)
C63A N59A C60A C68A 8.1(6)
C57A N59A C60A C68A 175.9(5)
N56A C58A N62A C65A 91.0(6)
N56A C58A N62A C60A -87.3(6)
N59A C60A N62A C65A -95.4(5)
C61A C60A N62A C65A 137.5(5)
C68A C60A N62A C65A 12.4(6)
N59A C60A N62A C58A 83.0(6)
C61A C60A N62A C58A -44.0(7)
C68A C60A N62A C58A -169.1(5)
C57A N59A C63A O64A 8.3(8)
C60A N59A C63A O64A 176.5(5)
C57A N59A C63A N67A -168.6(5)
C60A N59A C63A N67A -0.4(6)
C58A N62A C65A O66A -3.6(8)
C60A N62A C65A O66A 174.9(5)
C58A N62A C65A N70A 174.3(4)
C60A N62A C65A N70A -7.2(6)
O64A C63A N67A C68A 174.5(5)
N59A C63A N67A C68A -8.5(6)
O64A C63A N67A C71A 21.0(8)
N59A C63A N67A C71A -162.0(5)
C63A N67A C68A N70A -96.7(5)
C71A N67A C68A N70A 56.5(6)
C63A N67A C68A C69A 137.8(5)
C71A N67A C68A C69A -69.0(7)
C63A N67A C68A C60A 13.0(6)
C71A N67A C68A C60A 166.2(5)
N62A C60A C68A N70A -12.5(5)
N59A C60A C68A N70A 104.4(4)
C61A C60A C68A N70A -135.7(5)
N62A C60A C68A N67A -128.9(4)
N59A C60A C68A N67A -12.0(5)
C61A C60A C68A N67A 107.9(5)
N62A C60A C68A C69A 108.9(5)
N59A C60A C68A C69A -134.2(5)
C61A C60A C68A C69A -14.3(7)
O66A C65A N70A C68A 175.7(5)
N62A C65A N70A C68A -2.2(6)
O66A C65A N70A C72A -2.9(9)
N62A C65A N70A C72A 179.2(5)
N67A C68A N70A C65A 119.8(5)
C69A C68A N70A C65A -114.6(5)
C60A C68A N70A C65A 9.6(6)
N67A C68A N70A C72A -61.6(6)
C69A C68A N70A C72A 64.0(7)
C60A C68A N70A C72A -171.9(4)
C63A N67A C71A C73A 76.9(6)
C68A N67A C71A C73A -73.8(6)
C65A N70A C72A C74A -102.0(6)
C68A N70A C72A C74A 79.6(6)
N67A C71A C73A C75A -121.9(6)
N67A C71A C73A C74A 59.6(7)
C75A C73A C74A C84A -1.7(8)
C71A C73A C74A C84A 176.8(5)
C75A C73A C74A C72A 177.9(5)
C71A C73A C74A C72A -3.7(8)
N70A C72A C74A C84A 124.6(6)
N70A C72A C74A C73A -55.0(7)
C74A C73A C75A O76A -173.6(5)
C71A C73A C75A O76A 7.9(8)
C74A C73A C75A C93A 1.9(8)
C71A C73A C75A C93A -176.6(5)
C73A C75A O76A C77A -92.6(7)
C93A C75A O76A C77A 91.7(6)
C75A O76A C77A C78A -172.7(6)
O76A C77A C78A C79A -57.4(9)
C77A C78A C79A S80A 169.5(6)
C78A C79A S80A O83A -49.2(8)
C78A C79A S80A O81A -170.3(7)
C78A C79A S80A O82A 72.9(7)
C73A C74A C84A O85A -179.4(5)
C72A C74A C84A O85A 1.1(8)
C73A C74A C84A C94A -0.8(8)
C72A C74A C84A C94A 179.6(5)
C74A C84A O85A C86A -96.5(6)
C94A C84A O85A C86A 84.8(6)
C84A O85A C86A C87A -176.9(5)
O85A C86A C87A C88A 65.5(7)
C86A C87A C88A S89A 173.6(5)
C87A C88A S89A O91A 160.0(8)
C87A C88A S89A O90A 36.1(8)
C87A C88A S89A O92A -79.6(7)
C73A C75A C93A C94A 0.4(9)
O76A C75A C93A C94A 176.1(5)
C73A C75A C93A C98A -178.9(6)
O76A C75A C93A C98A -3.3(8)
C75A C93A C94A C95A 178.2(5)
C98A C93A C94A C95A -2.4(8)
C75A C93A C94A C84A -2.9(8)
C98A C93A C94A C84A 176.5(5)
C74A C84A C94A C95A -178.0(5)
O85A C84A C94A C95A 0.6(8)
C74A C84A C94A C93A 3.1(8)
O85A C84A C94A C93A -178.3(5)
C93A C94A C95A C96A 1.4(9)
C84A C94A C95A C96A -177.4(6)
C94A C95A C96A C97A 0.7(9)
C95A C96A C97A C98A -1.8(10)
C96A C97A C98A C93A 0.7(10)
C75A C93A C98A C97A -179.3(6)
C94A C93A C98A C97A 1.4(9)
C10B C5B C6B C7B -4.3(13)
C5B C6B C7B C8B 6.8(13)
C6B C7B C8B C9B -4.4(11)
C7B C8B C9B C10B 0.0(10)
C7B C8B C9B C20B -178.9(6)
C8B C9B C10B C11B -173.4(7)
C20B C9B C10B C11B 5.5(10)
C8B C9B C10B C5B 2.2(11)
C20B C9B C10B C5B -178.9(6)
C6B C5B C10B C9B -0.2(11)
C6B C5B C10B C11B 175.7(7)
C9B C10B C11B O12B 165.6(7)
C5B C10B C11B O12B -10.0(10)
C9B C10B C11B C29B -9.9(10)
C5B C10B C11B C29B 174.5(6)
C10B C11B O12B C13B 96.4(9)
C29B C11B O12B C13B -88.2(9)
C11B O12B C13B C14B 177.3(7)
O12B C13B C14B C15B -52.7(11)
C13B C14B C15B S16B 164.9(8)
C14B C15B S16B O19B -39.6(10)
C14B C15B S16B O18B -159.4(8)
C14B C15B S16B O17B 79.3(9)
C10B C9B C20B O21B -169.7(6)
C8B C9B C20B O21B 9.3(9)
C10B C9B C20B C30B 2.5(10)
C8B C9B C20B C30B -178.5(6)
C30B C20B O21B C22B 102.4(9)
C9B C20B O21B C22B -85.9(9)
C20B O21B C22B C23B 178.7(7)
O21B C22B C23B C24B 172.8(9)
C22B C23B C24B S25B 53.0(14)
C23B C24B S25B O26B 62.3(10)
C23B C24B S25B O27B -177.5(9)
C23B C24B S25B O28B -60.8(10)
O12B C11B C29B C30B -169.0(6)
C10B C11B C29B C30B 6.6(10)
O12B C11B C29B C31B 5.8(10)
C10B C11B C29B C31B -178.7(6)
O21B C20B C30B C29B 166.3(6)
C9B C20B C30B C29B -5.6(10)
O21B C20B C30B C32B -6.9(10)
C9B C20B C30B C32B -178.8(6)
C11B C29B C30B C20B 1.0(10)
C31B C29B C30B C20B -173.8(6)
C11B C29B C30B C32B 173.8(6)
C31B C29B C30B C32B -1.0(10)
C30B C29B C31B N33B -60.1(8)
C11B C29B C31B N33B 125.1(7)
C20B C30B C32B N36B -125.4(7)
C29B C30B C32B N36B 61.4(9)
C29B C31B N33B C37B -101.0(8)
C29B C31B N33B C34B 85.7(8)
C37B N33B C34B N36B 122.7(6)
C31B N33B C34B N36B -63.4(9)
C37B N33B C34B C35B -110.8(7)
C31B N33B C34B C35B 63.1(9)
C37B N33B C34B C42B 12.3(8)
C31B N33B C34B C42B -173.7(7)
N33B C34B N36B C39B -95.9(6)
C35B C34B N36B C39B 138.2(5)
C42B C34B N36B C39B 13.5(6)
N33B C34B N36B C32B 54.6(7)
C35B C34B N36B C32B -71.3(7)
C42B C34B N36B C32B 164.1(5)
C30B C32B N36B C39B 74.1(8)
C30B C32B N36B C34B -73.1(8)
C34B N33B C37B O38B 175.3(7)
C31B N33B C37B O38B 1.3(12)
C34B N33B C37B N41B -5.0(9)
C31B N33B C37B N41B -178.9(7)
C34B N36B C39B O40B 173.8(6)
C32B N36B C39B O40B 24.1(10)
C34B N36B C39B N44B -8.4(7)
C32B N36B C39B N44B -158.1(5)
O38B C37B N41B C45B -0.3(11)
N33B C37B N41B C45B 179.9(6)
O38B C37B N41B C42B 173.9(7)
N33B C37B N41B C42B -5.8(8)
C37B N41B C42B N44B -95.2(6)
C45B N41B C42B N44B 78.7(7)
C37B N41B C42B C43B 137.3(6)
C45B N41B C42B C43B -48.8(8)
C37B N41B C42B C34B 12.8(7)
C45B N41B C42B C34B -173.4(6)
N33B C34B C42B N41B -14.1(6)
N36B C34B C42B N41B -130.3(5)
C35B C34B C42B N41B 106.6(6)
N33B C34B C42B N44B 103.3(6)
N36B C34B C42B N44B -12.9(6)
C35B C34B C42B N44B -136.0(6)
N33B C34B C42B C43B -136.8(6)
N36B C34B C42B C43B 107.0(6)
C35B C34B C42B C43B -16.1(8)
O40B C39B N44B C46B 11.7(9)
N36B C39B N44B C46B -166.1(5)
O40B C39B N44B C42B 176.7(6)
N36B C39B N44B C42B -1.1(7)
N41B C42B N44B C39B 117.0(6)
C43B C42B N44B C39B -114.4(6)
C34B C42B N44B C39B 9.0(6)
N41B C42B N44B C46B -78.6(7)
C43B C42B N44B C46B 50.0(7)
C34B C42B N44B C46B 173.4(5)
C37B N41B C45B N47B 90.7(7)
C42B N41B C45B N47B -82.8(7)
C39B N44B C46B N49B -112.5(6)
C42B N44B C46B N49B 84.5(7)
N41B C45B N47B C50B -110.3(6)
N41B C45B N47B C48B 83.6(7)
C50B N47B C48B N49B 108.9(5)
C45B N47B C48B N49B -83.9(7)
C50B N47B C48B C55B -1.8(6)
C45B N47B C48B C55B 165.4(5)
N47B C48B N49B C52B -122.6(5)
C55B C48B N49B C52B -11.0(6)
N47B C48B N49B C46B 83.1(7)
C55B C48B N49B C46B -165.4(5)
N44B C46B N49B C52B 123.5(6)
N44B C46B N49B C48B -84.4(7)
C48B N47B C50B O51B 175.1(6)
C45B N47B C50B O51B 7.6(9)
C48B N47B C50B N54B -5.0(6)
C45B N47B C50B N54B -172.6(5)
C48B N49B C52B O53B -168.1(6)
C46B N49B C52B O53B -13.5(9)
C48B N49B C52B N56B 10.5(7)
C46B N49B C52B N56B 165.2(5)
O51B C50B N54B C57B -12.2(9)
N47B C50B N54B C57B 167.9(5)
O51B C50B N54B C55B -169.7(6)
N47B C50B N54B C55B 10.5(6)
C50B N54B C55B N56B -123.3(5)
C57B N54B C55B N56B 79.7(6)
C50B N54B C55B C48B -11.1(6)
C57B N54B C55B C48B -168.1(5)
N47B C48B C55B N56B 127.1(5)
N49B C48B C55B N56B 7.5(6)
N47B C48B C55B N54B 7.4(5)
N49B C48B C55B N54B -112.2(5)
O53B C52B N56B C55B 173.6(6)
N49B C52B N56B C55B -5.0(7)
O53B C52B N56B C58B 12.2(9)
N49B C52B N56B C58B -166.4(5)
N54B C55B N56B C52B 109.4(5)
C48B C55B N56B C52B -1.9(6)
N54B C55B N56B C58B -89.1(6)
C48B C55B N56B C58B 159.7(5)
C50B N54B C57B N59B 126.7(5)
C55B N54B C57B N59B -78.2(7)
C52B N56B C58B N62B -112.2(6)
C55B N56B C58B N62B 88.3(6)
N54B C57B N59B C63B -90.0(6)
N54B C57B N59B C60B 85.7(6)
C63B N59B C60B N62B 93.2(6)
C57B N59B C60B N62B -82.8(6)
C63B N59B C60B C61B -139.7(5)
C57B N59B C60B C61B 44.2(7)
C63B N59B C60B C68B -15.1(6)
C57B N59B C60B C68B 168.9(5)
N56B C58B N62B C65B 115.0(6)
N56B C58B N62B C60B -80.3(7)
N59B C60B N62B C65B -117.5(5)
C61B C60B N62B C65B 114.4(5)
C68B C60B N62B C65B -9.1(6)
N59B C60B N62B C58B 76.7(7)
C61B C60B N62B C58B -51.4(7)
C68B C60B N62B C58B -174.9(5)
C57B N59B C63B O64B 1.8(8)
C60B N59B C63B O64B -174.4(5)
C57B N59B C63B N67B -174.7(4)
C60B N59B C63B N67B 9.1(6)
C58B N62B C65B O66B -9.8(9)
C60B N62B C65B O66B -176.3(5)
C58B N62B C65B N70B 167.4(5)
C60B N62B C65B N70B 0.9(6)
O64B C63B N67B C71B 3.4(8)
N59B C63B N67B C71B 179.9(5)
O64B C63B N67B C68B -174.6(5)
N59B C63B N67B C68B 1.9(6)
C63B N67B C68B N70B -120.2(5)
C71B N67B C68B N70B 61.7(6)
C63B N67B C68B C69B 113.1(5)
C71B N67B C68B C69B -65.0(7)
C63B N67B C68B C60B -10.8(6)
C71B N67B C68B C60B 171.2(5)
N59B C60B C68B N70B 130.5(4)
N62B C60B C68B N70B 13.2(5)
C61B C60B C68B N70B -106.9(5)
N59B C60B C68B N67B 14.5(5)
N62B C60B C68B N67B -102.8(4)
C61B C60B C68B N67B 137.2(5)
N59B C60B C68B C69B -106.7(5)
N62B C60B C68B C69B 136.0(5)
C61B C60B C68B C69B 15.9(7)
O66B C65B N70B C68B -173.8(5)
N62B C65B N70B C68B 8.9(6)
O66B C65B N70B C72B -20.8(8)
N62B C65B N70B C72B 162.0(5)
N67B C68B N70B C65B 95.0(5)
C69B C68B N70B C65B -138.8(5)
C60B C68B N70B C65B -14.0(6)
N67B C68B N70B C72B -57.6(6)
C69B C68B N70B C72B 68.5(7)
C60B C68B N70B C72B -166.7(5)
C63B N67B C71B C73B 102.5(6)
C68B N67B C71B C73B -79.7(6)
C65B N70B C72B C74B -74.7(6)
C68B N70B C72B C74B 75.8(6)
N67B C71B C73B C75B -123.5(5)
N67B C71B C73B C74B 56.3(7)
C75B C73B C74B C84B 3.1(8)
C71B C73B C74B C84B -176.7(5)
C75B C73B C74B C72B -177.4(5)
C71B C73B C74B C72B 2.8(8)
N70B C72B C74B C84B 119.4(6)
N70B C72B C74B C73B -60.1(7)
C74B C73B C75B O76B 179.7(5)
C71B C73B C75B O76B -0.4(8)
C74B C73B C75B C93B 0.6(8)
C71B C73B C75B C93B -179.6(5)
C73B C75B O76B C77B 96.9(6)
C93B C75B O76B C77B -83.9(6)
C75B O76B C77B C78B 179.6(5)
O76B C77B C78B C79B -63.7(6)
C77B C78B C79B S80B -173.2(4)
C78B C79B S80B O81B -43.4(5)
C78B C79B S80B O83B -165.4(4)
C78B C79B S80B O82B 76.3(5)
C73B C74B C84B O85B 171.7(5)
C72B C74B C84B O85B -7.9(8)
C73B C74B C84B C94B -4.0(8)
C72B C74B C84B C94B 176.5(5)
C74B C84B O85B C86B 90.5(7)
C94B C84B O85B C86B -93.6(6)
C84B O85B C86B C87B -156.0(5)
O85B C86B C87B C88B -66.6(8)
C86B C87B C88B S89B 176.0(5)
C87B C88B S89B O92B -60.1(7)
C87B C88B S89B O91B 178.5(6)
C87B C88B S89B O90B 58.5(7)
C73B C75B C93B C94B -3.3(8)
O76B C75B C93B C94B 177.5(5)
C73B C75B C93B C98B 176.9(5)
O76B C75B C93B C98B -2.2(8)
C74B C84B C94B C93B 1.2(9)
O85B C84B C94B C93B -174.6(5)
C74B C84B C94B C95B -179.2(6)
O85B C84B C94B C95B 5.0(9)
C75B C93B C94B C84B 2.4(8)
C98B C93B C94B C84B -177.8(5)
C75B C93B C94B C95B -177.1(5)
C98B C93B C94B C95B 2.6(8)
C84B C94B C95B C96B 179.7(6)
C93B C94B C95B C96B -0.7(10)
C94B C95B C96B C97B -1.7(11)
C95B C96B C97B C98B 2.1(11)
C96B C97B C98B C93B -0.1(10)
C94B C93B C98B C97B -2.2(9)
C75B C93B C98B C97B 177.5(6)
C10C C5C C6C C7C 0.0(9)
C5C C6C C7C C8C 2.4(9)
C6C C7C C8C C9C -1.9(9)
C7C C8C C9C C10C -0.9(9)
C7C C8C C9C C20C 177.8(6)
C6C C5C C10C C11C 178.9(6)
C6C C5C C10C C9C -2.8(9)
C8C C9C C10C C5C 3.3(8)
C20C C9C C10C C5C -175.6(5)
C8C C9C C10C C11C -178.3(5)
C20C C9C C10C C11C 2.8(8)
C5C C10C C11C C29C 175.3(5)
C9C C10C C11C C29C -3.0(8)
C5C C10C C11C O12C -2.7(8)
C9C C10C C11C O12C 178.9(5)
C29C C11C O12C C13C 102.5(6)
C10C C11C O12C C13C -79.5(6)
C11C O12C C13C C14C 170.2(5)
O12C C13C C14C C15C 57.3(6)
C13C C14C C15C S16C 153.3(4)
C14C C15C S16C O19C 177.9(4)
C14C C15C S16C O17C -61.9(5)
C14C C15C S16C O18C 56.7(5)
C8C C9C C20C C30C -179.5(5)
C10C C9C C20C C30C -0.7(8)
C8C C9C C20C O21C -2.4(8)
C10C C9C C20C O21C 176.4(5)
C30C C20C O21C C22C -97.2(6)
C9C C20C O21C C22C 85.8(6)
C20C O21C C22C C23C -177.9(5)
O21C C22C C23C C24C -59.4(6)
C22C C23C C24C S25C -178.8(4)
C23C C24C S25C O27C -179.8(4)
C23C C24C S25C O26C 60.1(5)
C23C C24C S25C O28C -58.3(5)
O12C C11C C29C C30C 178.9(5)
C10C C11C C29C C30C 1.0(8)
O12C C11C C29C C31C 1.2(8)
C10C C11C C29C C31C -176.7(5)
O21C C20C C30C C29C -178.3(5)
C9C C20C C30C C29C -1.4(8)
O21C C20C C30C C32C 1.9(8)
C9C C20C C30C C32C 178.8(5)
C11C C29C C30C C20C 1.3(8)
C31C C29C C30C C20C 178.9(5)
C11C C29C C30C C32C -179.0(5)
C31C C29C C30C C32C -1.3(8)
C11C C29C C31C N33C -123.5(6)
C30C C29C C31C N33C 58.9(7)
C20C C30C C32C N36C 121.9(6)
C29C C30C C32C N36C -57.9(7)
C29C C31C N33C C37C 82.4(6)
C29C C31C N33C C34C -74.4(7)
C37C N33C C34C N36C -102.1(6)
C31C N33C C34C N36C 56.6(7)
C37C N33C C34C C35C 131.4(5)
C31C N33C C34C C35C -69.9(7)
C37C N33C C34C C42C 7.3(6)
C31C N33C C34C C42C 166.0(5)
N33C C34C N36C C39C 118.5(5)
C35C C34C N36C C39C -115.2(6)
C42C C34C N36C C39C 8.6(6)
N33C C34C N36C C32C -62.4(7)
C35C C34C N36C C32C 63.9(7)
C42C C34C N36C C32C -172.3(5)
C30C C32C N36C C39C -99.5(6)
C30C C32C N36C C34C 81.4(7)
C34C N33C C37C O38C -179.4(5)
C31C N33C C37C O38C 21.9(9)
C34C N33C C37C N41C -1.1(6)
C31C N33C C37C N41C -159.8(5)
C34C N36C C39C O40C 176.6(5)
C32C N36C C39C O40C -2.5(9)
C34C N36C C39C N44C -1.5(7)
C32C N36C C39C N44C 179.4(5)
O38C C37C N41C C45C 13.6(9)
N33C C37C N41C C45C -164.7(5)
O38C C37C N41C C42C 171.8(5)
N33C C37C N41C C42C -6.5(6)
C37C N41C C42C N44C 118.4(5)
C45C N41C C42C N44C -84.4(6)
C37C N41C C42C C43C -113.3(6)
C45C N41C C42C C43C 43.9(7)
C37C N41C C42C C34C 10.4(6)
C45C N41C C42C C34C 167.6(5)
N36C C34C C42C N44C -11.7(5)
N33C C34C C42C N44C -127.7(5)
C35C C34C C42C N44C 110.3(5)
N36C C34C C42C N41C 106.0(5)
N33C C34C C42C N41C -10.0(5)
C35C C34C C42C N41C -132.0(5)
N36C C34C C42C C43C -132.5(5)
N33C C34C C42C C43C 111.4(5)
C35C C34C C42C C43C -10.6(7)
O40C C39C N44C C42C 174.5(5)
N36C C39C N44C C42C -7.4(7)
O40C C39C N44C C46C 6.8(9)
N36C C39C N44C C46C -175.1(5)
N41C C42C N44C C39C -95.9(6)
C43C C42C N44C C39C 135.5(5)
C34C C42C N44C C39C 12.0(6)
N41C C42C N44C C46C 71.2(7)
C43C C42C N44C C46C -57.4(7)
C34C C42C N44C C46C 179.1(5)
C37C N41C C45C N47C -112.4(6)
C42C N41C C45C N47C 91.7(6)
C39C N44C C46C N49C 88.4(6)
C42C N44C C46C N49C -77.8(7)
N41C C45C N47C C50C 116.6(6)
N41C C45C N47C C48C -78.4(7)
C50C N47C C48C N49C -120.4(5)
C45C N47C C48C N49C 73.2(7)
C50C N47C C48C C55C -8.0(6)
C45C N47C C48C C55C -174.4(5)
N44C C46C N49C C52C -111.8(6)
N44C C46C N49C C48C 91.9(6)
N47C C48C N49C C52C 115.1(6)
C55C C48C N49C C52C 3.5(6)
N47C C48C N49C C46C -86.5(7)
C55C C48C N49C C46C 161.9(5)
C45C N47C C50C O51C -3.6(9)
C48C N47C C50C O51C -170.3(5)
C45C N47C C50C N54C 175.9(5)
C48C N47C C50C N54C 9.2(7)
C46C N49C C52C O53C 11.7(9)
C48C N49C C52C O53C 170.3(5)
C46C N49C C52C N56C -169.5(5)
C48C N49C C52C N56C -10.8(6)
O51C C50C N54C C57C 7.9(9)
N47C C50C N54C C57C -171.6(5)
O51C C50C N54C C55C 173.1(5)
N47C C50C N54C C55C -6.3(7)
C50C N54C C55C N56C 112.4(6)
C57C N54C C55C N56C -82.4(7)
C50C N54C C55C C48C 1.2(6)
C57C N54C C55C C48C 166.4(5)
N49C C48C C55C N54C 123.6(5)
N47C C48C C55C N54C 3.9(6)
N49C C48C C55C N56C 4.6(6)
N47C C48C C55C N56C -115.2(5)
O53C C52C N56C C58C -12.3(9)
N49C C52C N56C C58C 168.8(5)
O53C C52C N56C C55C -167.1(5)
N49C C52C N56C C55C 14.0(6)
N54C C55C N56C C52C -122.9(5)
C48C C55C N56C C52C -11.2(6)
N54C C55C N56C C58C 82.7(7)
C48C C55C N56C C58C -165.6(5)
C50C N54C C57C N59C -112.0(6)
C55C N54C C57C N59C 84.4(7)
C52C N56C C58C N62C 124.6(6)
C55C N56C C58C N62C -83.7(7)
N54C C57C N59C C63C 106.5(6)
N54C C57C N59C C60C -86.2(7)
C63C N59C C60C N62C -110.5(6)
C57C N59C C60C N62C 81.2(7)
C63C N59C C60C C61C 122.7(6)
C57C N59C C60C C61C -45.6(8)
C63C N59C C60C C68C -1.0(6)
C57C N59C C60C C68C -169.3(5)
N56C C58C N62C C65C -98.6(7)
N56C C58C N62C C60C 83.2(7)
N59C C60C N62C C65C 102.3(6)
C61C C60C N62C C65C -130.0(6)
C68C C60C N62C C65C -7.1(6)
N59C C60C N62C C58C -79.3(7)
C61C C60C N62C C58C 48.4(8)
C68C C60C N62C C58C 171.3(5)
C57C N59C C63C O64C -14.0(9)
C60C N59C C63C O64C 177.3(6)
C57C N59C C63C N67C 164.6(5)
C60C N59C C63C N67C -4.1(7)
C58C N62C C65C O66C 3.8(9)
C60C N62C C65C O66C -177.7(6)
C58C N62C C65C N70C -174.7(5)
C60C N62C C65C N70C 3.8(7)
O64C C63C N67C C71C -11.4(9)
N59C C63C N67C C71C 170.0(5)
O64C C63C N67C C68C -173.4(5)
N59C C63C N67C C68C 7.9(7)
C63C N67C C68C N70C 101.2(6)
C71C N67C C68C N70C -61.2(7)
C63C N67C C68C C69C -134.9(6)
C71C N67C C68C C69C 62.8(7)
C63C N67C C68C C60C -8.2(6)
C71C N67C C68C C60C -170.5(5)
N59C C60C C68C N67C 5.2(5)
N62C C60C C68C N67C 122.0(5)
C61C C60C C68C N67C -117.3(5)
N59C C60C C68C N70C -109.5(5)
N62C C60C C68C N70C 7.4(5)
C61C C60C C68C N70C 128.1(5)
N59C C60C C68C C69C 128.1(5)
N62C C60C C68C C69C -115.0(5)
C61C C60C C68C C69C 5.6(8)
O66C C65C N70C C72C 3.0(9)
N62C C65C N70C C72C -178.5(5)
O66C C65C N70C C68C -176.8(5)
N62C C65C N70C C68C 1.7(7)
N67C C68C N70C C65C -115.3(6)
C69C C68C N70C C65C 120.5(6)
C60C C68C N70C C65C -5.9(6)
N67C C68C N70C C72C 64.8(7)
C69C C68C N70C C72C -59.4(7)
C60C C68C N70C C72C 174.2(5)
C63C N67C C71C C73C -84.7(7)
C68C N67C C71C C73C 75.8(7)
C65C N70C C72C C74C 100.8(7)
C68C N70C C72C C74C -79.4(7)
N67C C71C C73C C75C 124.7(6)
N67C C71C C73C C74C -56.6(8)
C75C C73C C74C C84C 2.2(9)
C71C C73C C74C C84C -176.6(6)
C75C C73C C74C C72C -179.2(6)
C71C C73C C74C C72C 2.0(9)
N70C C72C C74C C84C -127.3(6)
N70C C72C C74C C73C 54.1(8)
C74C C73C C75C O76C 172.9(6)
C71C C73C C75C O76C -8.3(9)
C74C C73C C75C C93C -3.8(10)
C71C C73C C75C C93C 175.0(6)
C73C C75C O76C C77C 92.0(7)
C93C C75C O76C C77C -91.1(7)
C75C O76C C77C C78C 177.2(5)
O76C C77C C78C C79C 64.8(8)
C77C C78C C79C S80C -160.9(5)
C78C C79C S80C O82C -57.6(7)
C78C C79C S80C O83C -179.0(6)
C78C C79C S80C O81C 62.3(7)
C73C C74C C84C O85C -179.7(5)
C72C C74C C84C O85C 1.6(9)
C73C C74C C84C C94C 1.4(10)
C72C C74C C84C C94C -177.2(6)
C74C C84C O85C C86C 96.0(7)
C94C C84C O85C C86C -85.1(7)
C84C O85C C86C C87C -171.7(6)
O85C C86C C87C C88C -71.9(8)
C86C C87C C88C S89C -98.9(9)
C87C C88C S89C O90C 51.1(11)
C87C C88C S89C O92C -75.7(10)
C87C C88C S89C O91C 166.9(9)
C73C C75C C93C C98C -179.5(6)
O76C C75C C93C C98C 3.7(10)
C73C C75C C93C C94C 1.8(10)
O76C C75C C93C C94C -175.0(5)
C74C C84C C94C C95C 178.1(6)
O85C C84C C94C C95C -0.7(9)
C74C C84C C94C C93C -3.4(10)
O85C C84C C94C C93C 177.7(6)
C98C C93C C94C C84C -176.9(6)
C75C C93C C94C C84C 1.8(9)
C98C C93C C94C C95C 1.7(9)
C75C C93C C94C C95C -179.6(6)
C84C C94C C95C C96C 178.1(6)
C93C C94C C95C C96C -0.4(10)
C94C C95C C96C C97C -0.8(11)
C95C C96C C97C C98C 0.7(11)
C96C C97C C98C C93C 0.7(11)
C75C C93C C98C C97C 179.5(7)
C94C C93C C98C C97C -1.8(10)
C10D C5D C6D C7D 1.5(9)
C5D C6D C7D C8D -2.7(10)
C6D C7D C8D C9D 1.4(10)
C7D C8D C9D C20D -178.6(6)
C7D C8D C9D C10D 1.0(9)
C6D C5D C10D C11D -177.3(6)
C6D C5D C10D C9D 0.9(9)
C8D C9D C10D C5D -2.1(8)
C20D C9D C10D C5D 177.5(5)
C8D C9D C10D C11D 176.2(5)
C20D C9D C10D C11D -4.2(8)
C5D C10D C11D C29D 179.4(5)
C9D C10D C11D C29D 1.2(8)
C5D C10D C11D O12D 3.2(8)
C9D C10D C11D O12D -175.1(5)
C29D C11D O12D C13D 97.6(6)
C10D C11D O12D C13D -86.0(6)
C11D O12D C13D C14D -178.6(5)
O12D C13D C14D C15D 55.0(7)
C13D C14D C15D S16D -179.7(4)
C14D C15D S16D O18D -178.8(4)
C14D C15D S16D O19D 59.9(5)
C14D C15D S16D O17D -58.9(5)
C8D C9D C20D C30D -176.2(5)
C10D C9D C20D C30D 4.2(8)
C8D C9D C20D O21D 0.8(8)
C10D C9D C20D O21D -178.8(5)
C30D C20D O21D C22D -103.1(6)
C9D C20D O21D C22D 79.8(6)
C20D O21D C22D C23D -169.5(5)
O21D C22D C23D C24D -57.3(7)
C22D C23D C24D S25D -152.6(4)
C23D C24D S25D O27D -178.0(4)
C23D C24D S25D O28D -57.3(5)
C23D C24D S25D O26D 62.6(5)
O12D C11D C29D C30D 178.2(5)
C10D C11D C29D C30D 2.0(8)
O12D C11D C29D C31D -1.6(8)
C10D C11D C29D C31D -177.8(5)
O21D C20D C30D C29D -177.9(5)
C9D C20D C30D C29D -1.0(8)
O21D C20D C30D C32D -0.7(8)
C9D C20D C30D C32D 176.2(5)
C11D C29D C30D C20D -2.1(8)
C31D C29D C30D C20D 177.7(5)
C11D C29D C30D C32D -179.2(5)
C31D C29D C30D C32D 0.6(8)
C11D C29D C31D N33D -122.2(6)
C30D C29D C31D N33D 58.0(7)
C20D C30D C32D N36D 124.7(6)
C29D C30D C32D N36D -58.2(7)
C29D C31D N33D C37D 96.7(6)
C29D C31D N33D C34D -80.8(7)
C37D N33D C34D N36D -117.8(5)
C31D N33D C34D N36D 59.9(7)
C37D N33D C34D C35D 117.8(6)
C31D N33D C34D C35D -64.5(7)
C37D N33D C34D C42D -6.3(6)
C31D N33D C34D C42D 171.4(5)
C30D C32D N36D C39D -84.0(7)
C30D C32D N36D C34D 73.2(7)
N33D C34D N36D C39D 104.8(6)
C35D C34D N36D C39D -130.6(6)
C42D C34D N36D C39D -5.6(7)
N33D C34D N36D C32D -54.5(7)
C35D C34D N36D C32D 70.1(7)
C42D C34D N36D C32D -164.9(5)
C34D N33D C37D O38D -177.4(6)
C31D N33D C37D O38D 4.9(10)
C34D N33D C37D N41D 2.0(7)
C31D N33D C37D N41D -175.7(5)
C32D N36D C39D O40D -21.0(9)
C34D N36D C39D O40D 179.6(6)
C32D N36D C39D N44D 161.6(5)
C34D N36D C39D N44D 2.2(7)
O38D C37D N41D C45D -1.3(10)
N33D C37D N41D C45D 179.3(5)
O38D C37D N41D C42D -176.8(6)
N33D C37D N41D C42D 3.8(7)
C37D N41D C42D N44D 101.4(6)
C45D N41D C42D N44D -73.9(7)
C37D N41D C42D C43D -132.2(6)
C45D N41D C42D C43D 52.5(8)
C37D N41D C42D C34D -7.4(6)
C45D N41D C42D C34D 177.3(5)
N33D C34D C42D N41D 7.7(6)
N36D C34D C42D N41D 124.5(5)
C35D C34D C42D N41D -113.5(6)
N33D C34D C42D N44D -110.4(5)
N36D C34D C42D N44D 6.4(6)
C35D C34D C42D N44D 128.4(6)
N33D C34D C42D C43D 130.5(6)
N36D C34D C42D C43D -112.7(6)
C35D C34D C42D C43D 9.4(8)
O40D C39D N44D C46D -8.1(9)
N36D C39D N44D C46D 169.3(5)
O40D C39D N44D C42D -174.9(6)
N36D C39D N44D C42D 2.5(7)
N41D C42D N44D C39D -115.1(5)
C43D C42D N44D C39D 117.3(6)
C34D C42D N44D C39D -5.7(6)
N41D C42D N44D C46D 78.6(7)
C43D C42D N44D C46D -49.0(8)
C34D C42D N44D C46D -172.0(5)
C37D N41D C45D N47D -91.2(7)
C42D N41D C45D N47D 83.7(7)
C39D N44D C46D N49D 106.4(6)
C42D N44D C46D N49D -88.4(7)
N41D C45D N47D C50D 107.0(6)
N41D C45D N47D C48D -89.0(7)
C50D N47D C48D N49D -113.1(6)
C45D N47D C48D N49D 81.6(7)
C50D N47D C48D C55D -1.5(6)
C45D N47D C48D C55D -166.8(5)
N44D C46D N49D C52D -116.2(6)
N44D C46D N49D C48D 83.4(7)
N47D C48D N49D C52D 121.2(6)
C55D C48D N49D C52D 10.4(6)
N47D C48D N49D C46D -76.6(8)
C55D C48D N49D C46D 172.6(5)
C48D N47D C50D O51D -171.9(6)
C45D N47D C50D O51D -6.5(9)
C48D N47D C50D N54D 8.7(7)
C45D N47D C50D N54D 174.1(5)
C46D N49D C52D O53D 5.1(9)
C48D N49D C52D O53D 167.8(6)
C46D N49D C52D N56D -172.3(5)
C48D N49D C52D N56D -9.7(7)
O51D C50D N54D C57D 14.8(10)
N47D C50D N54D C57D -165.8(6)
O51D C50D N54D C55D 167.9(6)
N47D C50D N54D C55D -12.7(7)
C50D N54D C55D N56D 123.6(6)
C57D N54D C55D N56D -83.7(7)
C50D N54D C55D C48D 11.5(6)
C57D N54D C55D C48D 164.2(6)
N47D C48D C55D N56D -127.1(5)
N49D C48D C55D N56D -6.9(6)
N47D C48D C55D N54D -5.8(6)
N49D C48D C55D N54D 114.4(5)
O53D C52D N56D C55D -172.7(6)
N49D C52D N56D C55D 4.7(7)
O53D C52D N56D C58D -5.4(10)
N49D C52D N56D C58D 172.0(5)
N54D C55D N56D C52D -111.5(6)
C48D C55D N56D C52D 1.7(7)
N54D C55D N56D C58D 81.2(7)
C48D C55D N56D C58D -165.6(5)
C50D N54D C57D N59D -126.1(6)
C55D N54D C57D N59D 83.9(8)
C52D N56D C58D N62D 113.2(6)
C55D N56D C58D N62D -80.7(7)
N54D C57D N59D C63D 96.8(7)
N54D C57D N59D C60D -83.2(8)
C63D N59D C60D N62D -100.8(6)
C57D N59D C60D N62D 79.2(7)
C63D N59D C60D C61D 134.0(6)
C57D N59D C60D C61D -46.1(8)
C63D N59D C60D C68D 8.7(6)
C57D N59D C60D C68D -171.3(5)
N56D C58D N62D C65D -110.0(6)
N56D C58D N62D C60D 86.5(7)
N59D C60D N62D C65D 111.9(6)
C61D C60D N62D C65D -122.4(6)
C68D C60D N62D C65D 2.2(6)
N59D C60D N62D C58D -83.2(7)
C61D C60D N62D C58D 42.5(8)
C68D C60D N62D C58D 167.1(5)
C57D N59D C63D O64D -2.0(10)
C60D N59D C63D O64D 178.0(6)
C57D N59D C63D N67D 175.4(5)
C60D N59D C63D N67D -4.6(7)
C58D N62D C65D O66D 17.8(9)
C60D N62D C65D O66D -176.7(5)
C58D N62D C65D N70D -161.2(5)
C60D N62D C65D N70D 4.3(7)
O64D C63D N67D C71D -3.1(10)
N59D C63D N67D C71D 179.6(5)
O64D C63D N67D C68D 175.3(6)
N59D C63D N67D C68D -2.1(7)
C63D N67D C68D N70D 116.7(6)
C71D N67D C68D N70D -64.9(7)
C63D N67D C68D C69D -117.1(6)
C71D N67D C68D C69D 61.3(8)
C63D N67D C68D C60D 7.3(6)
C71D N67D C68D C60D -174.4(5)
N59D C60D C68D N70D -123.4(5)
N62D C60D C68D N70D -7.2(6)
C61D C60D C68D N70D 114.1(6)
N59D C60D C68D N67D -9.1(6)
N62D C60D C68D N67D 107.1(5)
C61D C60D C68D N67D -131.6(5)
N59D C60D C68D C69D 112.6(6)
N62D C60D C68D C69D -131.2(5)
C61D C60D C68D C69D -9.9(8)
O66D C65D N70D C72D 12.8(9)
N62D C65D N70D C72D -168.2(5)
O66D C65D N70D C68D 171.4(6)
N62D C65D N70D C68D -9.6(7)
N67D C68D N70D C65D -98.6(6)
C69D C68D N70D C65D 136.1(6)
C60D C68D N70D C65D 10.5(6)
N67D C68D N70D C72D 60.0(7)
C69D C68D N70D C72D -65.3(7)
C60D C68D N70D C72D 169.1(5)
C63D N67D C71D C73D -101.0(7)
C68D N67D C71D C73D 80.8(8)
C65D N70D C72D C74D 81.2(7)
C68D N70D C72D C74D -75.2(7)
N67D C71D C73D C75D 127.5(7)
N67D C71D C73D C74D -54.8(9)
C75D C73D C74D C84D -2.9(10)
C71D C73D C74D C84D 179.4(6)
C75D C73D C74D C72D 175.7(6)
C71D C73D C74D C72D -2.0(10)
N70D C72D C74D C84D -124.1(7)
N70D C72D C74D C73D 57.3(8)
C74D C73D C75D O76D -179.7(6)
C71D C73D C75D O76D -2.0(11)
C74D C73D C75D C93D -0.9(11)
C71D C73D C75D C93D 176.8(7)
C73D C75D O76D C77D -98.2(11)
C93D C75D O76D C77D 83.0(11)
C75D O76D C77D C78D 155.6(11)
O76D C77D C78D C79D 84(2)
C77D C78D C79D S80D 31(3)
C78D C79D S80D O81D -119.2(14)
C78D C79D S80D O83D 119.3(14)
C78D C79D S80D O82D -0.1(15)
C73D C74D C84D O85D -173.9(6)
C72D C74D C84D O85D 7.5(9)
C73D C74D C84D C94D 4.4(10)
C72D C74D C84D C94D -174.3(6)
C74D C84D O85D C86D -92.1(7)
C94D C84D O85D C86D 89.5(7)
C84D O85D C86D C87D -179.4(5)
O85D C86D C87D C88D -63.5(7)
C86D C87D C88D S89D 153.7(5)
C87D C88D S89D O90D 178.3(6)
C87D C88D S89D O91D -61.3(6)
C87D C88D S89D O92D 60.8(7)
C73D C75D C93D C98D -176.7(7)
O76D C75D C93D C98D 2.1(10)
C73D C75D C93D C94D 3.2(11)
O76D C75D C93D C94D -177.9(6)
C98D C93D C94D C95D -2.5(10)
C75D C93D C94D C95D 177.6(6)
C98D C93D C94D C84D 178.1(6)
C75D C93D C94D C84D -1.8(10)
C74D C84D C94D C95D 178.7(6)
O85D C84D C94D C95D -3.0(9)
C74D C84D C94D C93D -2.0(10)
O85D C84D C94D C93D 176.4(6)
C93D C94D C95D C96D 1.2(10)
C84D C94D C95D C96D -179.4(7)
C94D C95D C96D C97D 0.8(11)
C95D C96D C97D C98D -1.5(12)
C96D C97D C98D C93D 0.2(11)
C94D C93D C98D C97D 1.8(10)
C75D C93D C98D C97D -178.3(7)
